data_7119863
loop_
_publ_author_name
'Chen, Zi-Man'
'Cui, Yu'
'Jiang, Xuan-Feng'
'Tong, Jin'
'Yu, Shu-Yan'

_publ_section_title
;
 Programmable self-assembly of water-soluble organo-heterometallic cages
 [M12M'4L12] using 3-(3,5-dimethyl-1H-pyrazol-4-yl)pentane-2,4-dione
 (H2L).
;
_journal_issue 30
_journal_name_full 'Chemical communications (Cambridge, England)'
_journal_page_first 4238
_journal_page_last 4241
_journal_paper_doi 10.1039/c7cc00425g
_journal_volume 53
_journal_year 2017
_chemical_formula_moiety 'C264 H288 Fe4 N48 O24 Pd12, 12(F6 P),14(C2 H3 N)'
_chemical_formula_sum 'C292 H330 F72 Fe4 N62 O24 P12 Pd12'
_chemical_formula_weight 8331.9785
_space_group_crystal_system triclinic
_space_group_IT_number 2
_space_group_name_Hall '-P 1'
_space_group_name_H-M_alt 'P -1'
_symmetry_space_group_name_Hall '-P 1'
_symmetry_space_group_name_H-M 'P -1'
_atom_sites_solution_hydrogens geom
_audit_creation_method SHELXL-2014/7
_audit_update_record
;
2017-03-16 deposited with the CCDC.
2017-03-17 downloaded from the CCDC.
;
_cell_angle_alpha 68.991(2)
_cell_angle_beta 73.112(2)
_cell_angle_gamma 64.351(3)
_cell_formula_units_Z 2
_cell_length_a 25.6021(15)
_cell_length_b 26.9162(12)
_cell_length_c 36.6641(13)
_cell_measurement_reflns_used 8712
_cell_measurement_temperature 293(2)
_cell_measurement_theta_max 30.02
_cell_measurement_theta_min 2.11
_cell_volume 20985.3(18)
_computing_cell_refinement HKL2000
_computing_data_collection marccd
_computing_data_reduction HKL2000
_computing_molecular_graphics 'SHELXTL (Bruker, 2008)'
_computing_publication_material 'SHELXTL (Bruker, 2008)'
_computing_structure_refinement 'SHELXL-2014/7 (Sheldrick, 2014)'
_computing_structure_solution 'SHELXTL (Bruker, 2008)'
_diffrn_ambient_temperature 293(2)
_diffrn_measured_fraction_theta_full 0.964
_diffrn_measured_fraction_theta_max 0.972
_diffrn_measurement_device_type 'mar ccd'
_diffrn_radiation_type Synchrotron
_diffrn_radiation_wavelength 0.8001
_diffrn_reflns_av_R_equivalents 0.0129
_diffrn_reflns_av_unetI/netI 0.0368
_diffrn_reflns_Laue_measured_fraction_full 0.964
_diffrn_reflns_Laue_measured_fraction_max 0.972
_diffrn_reflns_limit_h_max 33
_diffrn_reflns_limit_h_min -31
_diffrn_reflns_limit_k_max 34
_diffrn_reflns_limit_k_min -32
_diffrn_reflns_limit_l_max 47
_diffrn_reflns_limit_l_min -40
_diffrn_reflns_number 282863
_diffrn_reflns_point_group_measured_fraction_full 0.964
_diffrn_reflns_point_group_measured_fraction_max 0.972
_diffrn_reflns_theta_full 28.689
_diffrn_reflns_theta_max 31.260
_diffrn_reflns_theta_min 0.679
_diffrn_source 'synchroton radiation'
_exptl_absorpt_coefficient_mu 1.039
_exptl_crystal_colour red
_exptl_crystal_density_diffrn 1.267
_exptl_crystal_density_method 'not measured'
_exptl_crystal_description needle
_exptl_crystal_F_000 8032
_exptl_crystal_size_max 0.150
_exptl_crystal_size_mid 0.120
_exptl_crystal_size_min 0.100
_refine_diff_density_max 1.021
_refine_diff_density_min -1.396
_refine_diff_density_rms 0.072
_refine_ls_extinction_method none
_refine_ls_goodness_of_fit_ref 0.953
_refine_ls_hydrogen_treatment constr
_refine_ls_matrix_type fullcycle
_refine_ls_number_parameters 4198
_refine_ls_number_reflns 93208
_refine_ls_number_restraints 0
_refine_ls_restrained_S_all 0.953
_refine_ls_R_factor_all 0.0362
_refine_ls_R_factor_gt 0.0324
_refine_ls_shift/su_max 0.002
_refine_ls_shift/su_mean 0.000
_refine_ls_structure_factor_coef Fsqd
_refine_ls_weighting_details 'w=1/[\s^2^(Fo^2^)+(0.05P)^2^+1.22P] where P=(Fo^2^+2Fc^2^)/3'
_refine_ls_weighting_scheme calc
_refine_ls_wR_factor_gt 0.0770
_refine_ls_wR_factor_ref 0.0777
_reflns_Friedel_coverage 0.000
_reflns_number_gt 77559
_reflns_number_total 93208
_reflns_threshold_expression 'I > 2\s(I)'
_cod_data_source_file c7cc00425g2.cif
_cod_data_source_block jxf1_sq_sq
_cod_depositor_comments 'Adding full bibliography for 7119861--7119863.cif.'
_cod_database_code 7119863
_shelx_shelxl_version_number 2014/7
_shelx_space_group_comment
;
The symmetry employed for this shelxl refinement is uniquely defined
by the following loop, which should always be used as a source of
symmetry information in preference to the above space-group names.
They are only intended as comments.
;
_shelx_estimated_absorpt_t_min 0.860
_shelx_estimated_absorpt_t_max 0.903

loop_
_space_group_symop_operation_xyz
'x, y, z'
'-x, -y, -z'

loop_
_atom_site_label
_atom_site_type_symbol
_atom_site_fract_x
_atom_site_fract_y
_atom_site_fract_z
_atom_site_U_iso_or_equiv
_atom_site_adp_type
_atom_site_occupancy
_atom_site_site_symmetry_order
_atom_site_calc_flag
_atom_site_refinement_flags_posn
_atom_site_refinement_flags_adp
_atom_site_refinement_flags_occupancy
C1 C 0.29381(8) 1.14602(8) -0.07456(5) 0.0441(3) Uani 1 1 d . . .
H1 H 0.3240 1.1210 -0.0600 0.053 Uiso 1 1 calc R U .
C2 C 0.30513(8) 1.18508(8) -0.10978(6) 0.0459(3) Uani 1 1 d . . .
H2 H 0.3423 1.1871 -0.1186 0.055 Uiso 1 1 calc R U .
C3 C 0.25971(8) 1.22130(8) -0.13164(5) 0.0446(3) Uani 1 1 d . . .
C4 C 0.20468(8) 1.21827(8) -0.11835(6) 0.0485(4) Uani 1 1 d . . .
H4 H 0.1747 1.2418 -0.1333 0.058 Uiso 1 1 calc R U .
C5 C 0.19445(8) 1.17980(8) -0.08254(6) 0.0495(4) Uani 1 1 d . . .
C6 C 0.14071(8) 1.17056(8) -0.06460(6) 0.0487(4) Uani 1 1 d . . .
C7 C 0.08929(9) 1.20819(8) -0.07940(6) 0.0477(4) Uani 1 1 d . . .
H7 H 0.0891 1.2410 -0.0998 0.057 Uiso 1 1 calc R U .
C8 C 0.03805(8) 1.19681(8) -0.06363(6) 0.0474(4) Uani 1 1 d . . .
C9 C 0.03882(8) 1.14798(8) -0.03335(6) 0.0466(3) Uani 1 1 d . . .
H9 H 0.0045 1.1405 -0.0228 0.056 Uiso 1 1 calc R U .
C10 C 0.08971(8) 1.11023(8) -0.01848(5) 0.0499(4) Uani 1 1 d . . .
H10 H 0.0897 1.0771 0.0016 0.060 Uiso 1 1 calc R U .
C11 C 0.27359(9) 1.26033(9) -0.17060(6) 0.0481(4) Uani 1 1 d . . .
H11A H 0.2432 1.2976 -0.1732 0.072 Uiso 1 1 calc R U .
H11B H 0.2761 1.2455 -0.1915 0.072 Uiso 1 1 calc R U .
H11C H 0.3104 1.2630 -0.1722 0.072 Uiso 1 1 calc R U .
C12 C -0.01608(9) 1.23446(8) -0.08243(6) 0.0490(4) Uani 1 1 d . . .
H12A H -0.0135 1.2233 -0.1052 0.074 Uiso 1 1 calc R U .
H12B H -0.0192 1.2736 -0.0904 0.074 Uiso 1 1 calc R U .
H12C H -0.0501 1.2305 -0.0637 0.074 Uiso 1 1 calc R U .
C13 C 0.40289(8) 0.93873(8) -0.07544(5) 0.0452(3) Uani 1 1 d . . .
H13 H 0.4068 0.9623 -0.0638 0.054 Uiso 1 1 calc R U .
C14 C 0.44770(9) 0.91584(8) -0.10428(5) 0.0501(4) Uani 1 1 d . . .
H14 H 0.4818 0.9238 -0.1117 0.060 Uiso 1 1 calc R U .
C15 C 0.44113(9) 0.88103(8) -0.12194(6) 0.0524(4) Uani 1 1 d . . .
C16 C 0.39041(9) 0.86875(8) -0.11079(6) 0.0504(4) Uani 1 1 d . . .
H16 H 0.3861 0.8452 -0.1222 0.061 Uiso 1 1 calc R U .
C17 C 0.34587(8) 0.89226(8) -0.08216(5) 0.0451(3) Uani 1 1 d . . .
C18 C 0.28966(8) 0.88619(8) -0.06956(5) 0.0454(3) Uani 1 1 d . . .
C19 C 0.27028(8) 0.85858(8) -0.08639(6) 0.0458(3) Uani 1 1 d . . .
H19 H 0.2953 0.8406 -0.1058 0.055 Uiso 1 1 calc R U .
C20 C 0.21333(9) 0.85855(8) -0.07366(6) 0.0468(3) Uani 1 1 d . . .
C21 C 0.17548(8) 0.88599(8) -0.04498(6) 0.0454(3) Uani 1 1 d . . .
H21 H 0.1375 0.8860 -0.0368 0.055 Uiso 1 1 calc R U .
C22 C 0.19450(8) 0.91353(8) -0.02844(5) 0.0460(3) Uani 1 1 d . . .
H22 H 0.1690 0.9323 -0.0095 0.055 Uiso 1 1 calc R U .
C23 C 0.49176(8) 0.85339(8) -0.15054(5) 0.0463(3) Uani 1 1 d . . .
H23A H 0.5202 0.8207 -0.1361 0.070 Uiso 1 1 calc R U .
H23B H 0.5096 0.8804 -0.1675 0.070 Uiso 1 1 calc R U .
H23C H 0.4777 0.8414 -0.1663 0.070 Uiso 1 1 calc R U .
C24 C 0.19488(8) 0.82449(8) -0.08812(6) 0.0465(3) Uani 1 1 d . . .
H24A H 0.1547 0.8293 -0.0770 0.070 Uiso 1 1 calc R U .
H24B H 0.2192 0.7848 -0.0802 0.070 Uiso 1 1 calc R U .
H24C H 0.1988 0.8374 -0.1165 0.070 Uiso 1 1 calc R U .
C25 C 0.60036(8) 0.98100(8) 0.39558(6) 0.0486(4) Uani 1 1 d . . .
H25 H 0.5703 0.9676 0.4010 0.058 Uiso 1 1 calc R U .
C26 C 0.60606(8) 1.00372(8) 0.42368(5) 0.0459(3) Uani 1 1 d . . .
H26 H 0.5818 1.0037 0.4481 0.055 Uiso 1 1 calc R U .
C27 C 0.64993(8) 1.02547(8) 0.41176(6) 0.0466(3) Uani 1 1 d . . .
C28 C 0.69109(8) 1.01633(8) 0.37724(6) 0.0461(3) Uani 1 1 d . . .
H28 H 0.7236 1.0265 0.3713 0.055 Uiso 1 1 calc R U .
C29 C 0.68457(8) 0.99413(8) 0.35368(5) 0.0440(3) Uani 1 1 d . . .
C30 C 0.72510(8) 0.98823(8) 0.31656(5) 0.0463(3) Uani 1 1 d . . .
C31 C 0.77720(9) 0.99951(8) 0.30305(6) 0.0479(4) Uani 1 1 d . . .
H31 H 0.7859 1.0180 0.3163 0.058 Uiso 1 1 calc R U .
C32 C 0.81536(8) 0.98367(8) 0.27073(6) 0.0467(3) Uani 1 1 d . . .
C33 C 0.79954(8) 0.96005(8) 0.24963(6) 0.0459(3) Uani 1 1 d . . .
H33 H 0.8247 0.9502 0.2272 0.055 Uiso 1 1 calc R U .
C34 C 0.74734(8) 0.95087(8) 0.26117(5) 0.0456(3) Uani 1 1 d . . .
H34 H 0.7374 0.9351 0.2466 0.055 Uiso 1 1 calc R U .
C35 C 0.65762(8) 1.04972(8) 0.44008(6) 0.0468(3) Uani 1 1 d . . .
H35A H 0.6204 1.0762 0.4490 0.070 Uiso 1 1 calc R U .
H35B H 0.6846 1.0692 0.4270 0.070 Uiso 1 1 calc R U .
H35C H 0.6728 1.0192 0.4624 0.070 Uiso 1 1 calc R U .
C36 C 0.87107(8) 0.99608(8) 0.25678(5) 0.0459(3) Uani 1 1 d . . .
H36A H 0.8933 0.9811 0.2345 0.069 Uiso 1 1 calc R U .
H36B H 0.8939 0.9784 0.2778 0.069 Uiso 1 1 calc R U .
H36C H 0.8614 1.0367 0.2491 0.069 Uiso 1 1 calc R U .
C37 C 0.60138(8) 0.78901(8) 0.42775(5) 0.0469(4) Uani 1 1 d . . .
H37 H 0.5734 0.8256 0.4268 0.056 Uiso 1 1 calc R U .
C38 C 0.61109(8) 0.74803(8) 0.46420(6) 0.0504(4) Uani 1 1 d . . .
H38 H 0.5885 0.7567 0.4876 0.060 Uiso 1 1 calc R U .
C39 C 0.65499(8) 0.69413(8) 0.46498(6) 0.0460(3) Uani 1 1 d . . .
C40 C 0.68643(8) 0.68005(8) 0.43081(6) 0.0455(3) Uani 1 1 d . . .
H40 H 0.7145 0.6435 0.4316 0.055 Uiso 1 1 calc R U .
C41 C 0.67626(8) 0.72085(8) 0.39455(5) 0.0441(3) Uani 1 1 d . . .
C42 C 0.70913(8) 0.71384(8) 0.35745(5) 0.0433(3) Uani 1 1 d . . .
C43 C 0.75371(8) 0.66375(8) 0.35214(6) 0.0510(4) Uani 1 1 d . . .
H43 H 0.7619 0.6315 0.3736 0.061 Uiso 1 1 calc R U .
C44 C 0.78722(9) 0.66106(8) 0.31426(6) 0.0502(4) Uani 1 1 d . . .
C45 C 0.77440(8) 0.70981(8) 0.28183(5) 0.0462(3) Uani 1 1 d . . .
H45 H 0.7970 0.7087 0.2570 0.055 Uiso 1 1 calc R U .
C46 C 0.72810(8) 0.75919(8) 0.28720(5) 0.0448(3) Uani 1 1 d . . .
H46 H 0.7187 0.7909 0.2656 0.054 Uiso 1 1 calc R U .
C47 C 0.66777(9) 0.65200(9) 0.50512(6) 0.0534(4) Uani 1 1 d . . .
H47A H 0.6667 0.6163 0.5062 0.080 Uiso 1 1 calc R U .
H47B H 0.6387 0.6672 0.5257 0.080 Uiso 1 1 calc R U .
H47C H 0.7059 0.6460 0.5087 0.080 Uiso 1 1 calc R U .
C48 C 0.84308(10) 0.61095(10) 0.30920(6) 0.0589(5) Uani 1 1 d . . .
H48A H 0.8433 0.5979 0.2880 0.088 Uiso 1 1 calc R U .
H48B H 0.8457 0.5806 0.3333 0.088 Uiso 1 1 calc R U .
H48C H 0.8760 0.6224 0.3031 0.088 Uiso 1 1 calc R U .
C49 C 0.37272(8) 0.54136(8) 0.61667(5) 0.0439(3) Uani 1 1 d . . .
H49 H 0.4003 0.5435 0.5937 0.053 Uiso 1 1 calc R U .
C50 C 0.36463(8) 0.48950(8) 0.63725(5) 0.0478(4) Uani 1 1 d . . .
H50 H 0.3863 0.4576 0.6275 0.057 Uiso 1 1 calc R U .
C51 C 0.32458(8) 0.48551(8) 0.67195(6) 0.0455(3) Uani 1 1 d . . .
C52 C 0.29123(8) 0.53379(8) 0.68635(5) 0.0461(3) Uani 1 1 d . . .
H52 H 0.2641 0.5315 0.7095 0.055 Uiso 1 1 calc R U .
C53 C 0.29940(8) 0.58671(8) 0.66487(5) 0.0451(3) Uani 1 1 d . . .
C54 C 0.26858(8) 0.63917(8) 0.67630(6) 0.0498(4) Uani 1 1 d . . .
C55 C 0.23094(9) 0.64469(8) 0.71184(6) 0.0475(4) Uani 1 1 d . . .
H55 H 0.2215 0.6136 0.7290 0.057 Uiso 1 1 calc R U .
C56 C 0.20734(8) 0.69593(8) 0.72196(5) 0.0458(3) Uani 1 1 d . . .
C57 C 0.21910(8) 0.74408(8) 0.69535(5) 0.0456(3) Uani 1 1 d . . .
H57 H 0.2027 0.7789 0.7016 0.055 Uiso 1 1 calc R U .
C58 C 0.25631(8) 0.73834(8) 0.65896(6) 0.0505(4) Uani 1 1 d . . .
H58 H 0.2648 0.7696 0.6411 0.061 Uiso 1 1 calc R U .
C59 C 0.31559(8) 0.43001(8) 0.69376(6) 0.0514(4) Uani 1 1 d . . .
H59A H 0.3260 0.4077 0.6756 0.077 Uiso 1 1 calc R U .
H59B H 0.2751 0.4378 0.7056 0.077 Uiso 1 1 calc R U .
H59C H 0.3399 0.4091 0.7140 0.077 Uiso 1 1 calc R U .
C60 C 0.16558(9) 0.70150(8) 0.75996(5) 0.0463(3) Uani 1 1 d . . .
H60A H 0.1874 0.6881 0.7811 0.070 Uiso 1 1 calc R U .
H60B H 0.1421 0.6790 0.7655 0.070 Uiso 1 1 calc R U .
H60C H 0.1405 0.7409 0.7575 0.070 Uiso 1 1 calc R U .
C61 C 0.42358(8) 0.79844(8) 0.61485(6) 0.0462(3) Uani 1 1 d . . .
H61 H 0.3908 0.8180 0.6022 0.055 Uiso 1 1 calc R U .
C62 C 0.43436(8) 0.82358(8) 0.63807(5) 0.0452(3) Uani 1 1 d . . .
H62 H 0.4089 0.8597 0.6408 0.054 Uiso 1 1 calc R U .
C63 C 0.48291(8) 0.79435(8) 0.65680(5) 0.0447(3) Uani 1 1 d . . .
C64 C 0.52210(9) 0.73988(8) 0.65274(6) 0.0468(3) Uani 1 1 d . . .
H64 H 0.5552 0.7205 0.6651 0.056 Uiso 1 1 calc R U .
C65 C 0.51033(8) 0.71542(8) 0.62982(5) 0.0440(3) Uani 1 1 d . . .
C66 C 0.54597(8) 0.65855(8) 0.62475(6) 0.0458(3) Uani 1 1 d . . .
C67 C 0.59155(9) 0.62102(8) 0.64502(6) 0.0465(3) Uani 1 1 d . . .
H67 H 0.6032 0.6329 0.6612 0.056 Uiso 1 1 calc R U .
C68 C 0.62068(8) 0.56490(8) 0.64148(6) 0.0468(3) Uani 1 1 d . . .
C69 C 0.60414(8) 0.54772(8) 0.61719(6) 0.0465(3) Uani 1 1 d . . .
H69 H 0.6239 0.5107 0.6144 0.056 Uiso 1 1 calc R U .
C70 C 0.55661(8) 0.58651(8) 0.59620(5) 0.0432(3) Uani 1 1 d . . .
H70 H 0.5449 0.5749 0.5799 0.052 Uiso 1 1 calc R U .
C71 C 0.49785(8) 0.82352(8) 0.67847(5) 0.0455(3) Uani 1 1 d . . .
H71A H 0.5308 0.8339 0.6631 0.068 Uiso 1 1 calc R U .
H71B H 0.5076 0.7979 0.7037 0.068 Uiso 1 1 calc R U .
H71C H 0.4647 0.8573 0.6823 0.068 Uiso 1 1 calc R U .
C72 C 0.66580(9) 0.52156(9) 0.66767(6) 0.0544(5) Uani 1 1 d . . .
H72A H 0.6602 0.4857 0.6772 0.082 Uiso 1 1 calc R U .
H72B H 0.6613 0.5351 0.6897 0.082 Uiso 1 1 calc R U .
H72C H 0.7045 0.5164 0.6527 0.082 Uiso 1 1 calc R U .
C73 C -0.00595(9) 0.85574(9) 0.45057(6) 0.0535(4) Uani 1 1 d . . .
H73 H -0.0088 0.8520 0.4270 0.064 Uiso 1 1 calc R U .
C74 C -0.04367(8) 0.90428(8) 0.46297(6) 0.0466(3) Uani 1 1 d . . .
H74 H -0.0722 0.9328 0.4481 0.056 Uiso 1 1 calc R U .
C75 C -0.03811(8) 0.90975(8) 0.49878(5) 0.0475(4) Uani 1 1 d . . .
C76 C 0.00407(8) 0.86683(8) 0.52123(5) 0.0470(4) Uani 1 1 d . . .
H76 H 0.0075 0.8703 0.5447 0.056 Uiso 1 1 calc R U .
C77 C 0.04125(9) 0.81845(9) 0.50800(6) 0.0516(4) Uani 1 1 d . . .
C78 C 0.08605(7) 0.77331(8) 0.53060(5) 0.0453(3) Uani 1 1 d . . .
C79 C 0.09250(8) 0.76740(8) 0.56809(5) 0.0462(4) Uani 1 1 d . . .
H79 H 0.0693 0.7963 0.5806 0.055 Uiso 1 1 calc R U .
C80 C 0.13504(8) 0.71672(8) 0.58747(5) 0.0456(3) Uani 1 1 d . . .
C81 C 0.16953(8) 0.67381(8) 0.56814(5) 0.0445(3) Uani 1 1 d . . .
H81 H 0.1975 0.6405 0.5805 0.053 Uiso 1 1 calc R U .
C82 C 0.16163(8) 0.68139(8) 0.52987(5) 0.0443(3) Uani 1 1 d . . .
H82 H 0.1844 0.6530 0.5168 0.053 Uiso 1 1 calc R U .
C83 C -0.07873(8) 0.96356(8) 0.51179(6) 0.0475(3) Uani 1 1 d . . .
H83A H -0.0655 0.9645 0.5334 0.071 Uiso 1 1 calc R U .
H83B H -0.1179 0.9635 0.5202 0.071 Uiso 1 1 calc R U .
H83C H -0.0785 0.9966 0.4900 0.071 Uiso 1 1 calc R U .
C84 C 0.14233(8) 0.70834(8) 0.62899(5) 0.0465(3) Uani 1 1 d . . .
H84A H 0.1496 0.7400 0.6298 0.070 Uiso 1 1 calc R U .
H84B H 0.1748 0.6735 0.6366 0.070 Uiso 1 1 calc R U .
H84C H 0.1071 0.7062 0.6470 0.070 Uiso 1 1 calc R U .
C85 C -0.05424(8) 0.69669(8) 0.44042(6) 0.0471(3) Uani 1 1 d . . .
H85 H -0.0451 0.7260 0.4203 0.056 Uiso 1 1 calc R U .
C86 C -0.11250(9) 0.69886(9) 0.45083(6) 0.0488(4) Uani 1 1 d . . .
H86 H -0.1420 0.7292 0.4377 0.059 Uiso 1 1 calc R U .
C87 C -0.12487(9) 0.65460(9) 0.48119(6) 0.0502(4) Uani 1 1 d . . .
C88 C -0.08085(9) 0.60861(9) 0.50106(6) 0.0488(4) Uani 1 1 d . . .
H88 H -0.0902 0.5793 0.5211 0.059 Uiso 1 1 calc R U .
C89 C -0.02289(8) 0.60608(8) 0.49115(5) 0.0439(3) Uani 1 1 d . . .
C90 C 0.02770(8) 0.55694(8) 0.50752(6) 0.0462(3) Uani 1 1 d . . .
C91 C 0.02934(10) 0.50731(10) 0.53849(6) 0.0561(5) Uani 1 1 d . . .
H91 H -0.0048 0.4996 0.5497 0.067 Uiso 1 1 calc R U .
C92 C 0.08071(9) 0.47011(8) 0.55235(5) 0.0472(4) Uani 1 1 d . . .
C93 C 0.13221(9) 0.48123(8) 0.53620(6) 0.0482(4) Uani 1 1 d . . .
H93 H 0.1670 0.4558 0.5457 0.058 Uiso 1 1 calc R U .
C94 C 0.13123(9) 0.53114(8) 0.50545(6) 0.0484(4) Uani 1 1 d . . .
H94 H 0.1653 0.5392 0.4946 0.058 Uiso 1 1 calc R U .
C95 C -0.18900(9) 0.65998(9) 0.49577(6) 0.0493(4) Uani 1 1 d . . .
H95A H -0.2143 0.6987 0.4855 0.074 Uiso 1 1 calc R U .
H95B H -0.1966 0.6501 0.5242 0.074 Uiso 1 1 calc R U .
H95C H -0.1964 0.6346 0.4868 0.074 Uiso 1 1 calc R U .
C96 C 0.08229(9) 0.41772(9) 0.58709(6) 0.0508(4) Uani 1 1 d . . .
H96A H 0.0565 0.4295 0.6099 0.076 Uiso 1 1 calc R U .
H96B H 0.1216 0.3970 0.5928 0.076 Uiso 1 1 calc R U .
H96C H 0.0697 0.3936 0.5805 0.076 Uiso 1 1 calc R U .
C97 C -0.03068(8) 1.26403(8) 0.17747(6) 0.0469(3) Uani 1 1 d . . .
H97 H -0.0143 1.2243 0.1829 0.056 Uiso 1 1 calc R U .
C98 C -0.07350(9) 1.29516(9) 0.15258(6) 0.0533(4) Uani 1 1 d . . .
H98 H -0.0845 1.2766 0.1408 0.064 Uiso 1 1 calc R U .
C99 C -0.09881(9) 1.35369(9) 0.14601(6) 0.0518(4) Uani 1 1 d . . .
C100 C -0.08078(8) 1.38209(9) 0.16178(6) 0.0511(4) Uani 1 1 d . . .
H100 H -0.0971 1.4218 0.1560 0.061 Uiso 1 1 calc R U .
C101 C -0.03723(8) 1.35040(8) 0.18679(6) 0.0471(3) Uani 1 1 d . . .
C102 C -0.01536(8) 1.37703(8) 0.20530(6) 0.0474(4) Uani 1 1 d . . .
C103 C -0.02824(9) 1.43547(8) 0.19641(6) 0.0506(4) Uani 1 1 d . . .
H103 H -0.0502 1.4608 0.1765 0.061 Uiso 1 1 calc R U .
C104 C -0.00845(9) 1.45564(9) 0.21710(6) 0.0517(4) Uani 1 1 d . . .
C105 C 0.02567(9) 1.41729(9) 0.24672(6) 0.0497(4) Uani 1 1 d . . .
H105 H 0.0398 1.4308 0.2604 0.060 Uiso 1 1 calc R U .
C106 C 0.03813(8) 1.35945(9) 0.25541(6) 0.0487(4) Uani 1 1 d . . .
H106 H 0.0599 1.3342 0.2755 0.058 Uiso 1 1 calc R U .
C107 C -0.14698(8) 1.38742(9) 0.12129(6) 0.0501(4) Uani 1 1 d . . .
H10A H -0.1303 1.3919 0.0938 0.075 Uiso 1 1 calc R U .
H10B H -0.1682 1.4244 0.1261 0.075 Uiso 1 1 calc R U .
H10C H -0.1733 1.3675 0.1282 0.075 Uiso 1 1 calc R U .
C108 C -0.02412(9) 1.51889(9) 0.20848(6) 0.0523(4) Uani 1 1 d . . .
H10D H 0.0035 1.5307 0.1868 0.079 Uiso 1 1 calc R U .
H10E H -0.0230 1.5274 0.2315 0.079 Uiso 1 1 calc R U .
H10F H -0.0629 1.5390 0.2017 0.079 Uiso 1 1 calc R U .
C109 C 0.16065(8) 1.19747(8) 0.11833(6) 0.0455(3) Uani 1 1 d . . .
H109 H 0.1317 1.1820 0.1308 0.055 Uiso 1 1 calc R U .
C110 C 0.17503(8) 1.21117(8) 0.07733(6) 0.0465(3) Uani 1 1 d . . .
H110 H 0.1558 1.2047 0.0625 0.056 Uiso 1 1 calc R U .
C111 C 0.21819(8) 1.23459(8) 0.05838(6) 0.0466(3) Uani 1 1 d . . .
C112 C 0.24643(8) 1.24438(8) 0.08087(6) 0.0466(4) Uani 1 1 d . . .
H112 H 0.2751 1.2601 0.0684 0.056 Uiso 1 1 calc R U .
C113 C 0.23188(8) 1.23072(8) 0.12171(6) 0.0463(3) Uani 1 1 d . . .
C114 C 0.25193(8) 1.24684(7) 0.14675(5) 0.0450(3) Uani 1 1 d . . .
C115 C 0.29215(8) 1.27364(8) 0.13574(6) 0.0464(3) Uani 1 1 d . . .
H115 H 0.3106 1.2812 0.1096 0.056 Uiso 1 1 calc R U .
C116 C 0.30501(8) 1.28921(8) 0.16326(6) 0.0466(3) Uani 1 1 d . . .
C117 C 0.27626(9) 1.27814(8) 0.20287(6) 0.0508(4) Uani 1 1 d . . .
H117 H 0.2840 1.2888 0.2216 0.061 Uiso 1 1 calc R U .
C118 C 0.23665(8) 1.25135(8) 0.21341(5) 0.0463(3) Uani 1 1 d . . .
H118 H 0.2178 1.2438 0.2395 0.056 Uiso 1 1 calc R U .
C119 C 0.23386(8) 1.24926(8) 0.01410(6) 0.0466(3) Uani 1 1 d . . .
H11D H 0.2133 1.2364 0.0035 0.070 Uiso 1 1 calc R U .
H11E H 0.2754 1.2308 0.0068 0.070 Uiso 1 1 calc R U .
H11F H 0.2229 1.2900 0.0036 0.070 Uiso 1 1 calc R U .
C120 C 0.34971(9) 1.31692(9) 0.15155(6) 0.0482(4) Uani 1 1 d . . .
H12D H 0.3678 1.3179 0.1245 0.072 Uiso 1 1 calc R U .
H12E H 0.3791 1.2953 0.1684 0.072 Uiso 1 1 calc R U .
H12F H 0.3306 1.3553 0.1542 0.072 Uiso 1 1 calc R U .
C121 C 0.44957(8) 0.70524(8) 0.06108(5) 0.0448(3) Uani 1 1 d . . .
H121 H 0.4761 0.7181 0.0641 0.054 Uiso 1 1 calc R U .
C122 C 0.42397(8) 0.72962(8) 0.02664(5) 0.0467(3) Uani 1 1 d . . .
H122 H 0.4340 0.7585 0.0066 0.056 Uiso 1 1 calc R U .
C123 C 0.38410(9) 0.71117(8) 0.02221(5) 0.0465(3) Uani 1 1 d . . .
C124 C 0.36919(8) 0.66754(8) 0.05239(6) 0.0466(3) Uani 1 1 d . . .
H124 H 0.3422 0.6550 0.0497 0.056 Uiso 1 1 calc R U .
C125 C 0.39482(8) 0.64311(8) 0.08625(5) 0.0449(3) Uani 1 1 d . . .
C126 C 0.38470(8) 0.59613(9) 0.12004(5) 0.0472(4) Uani 1 1 d . . .
C127 C 0.34722(9) 0.56959(8) 0.12301(6) 0.0482(4) Uani 1 1 d . . .
H127 H 0.3235 0.5834 0.1038 0.058 Uiso 1 1 calc R U .
C128 C 0.34497(9) 0.52264(9) 0.15440(6) 0.0482(4) Uani 1 1 d . . .
C129 C 0.37998(9) 0.50189(8) 0.18328(6) 0.0486(4) Uani 1 1 d . . .
H129 H 0.3783 0.4703 0.2044 0.058 Uiso 1 1 calc R U .
C130 C 0.41733(9) 0.52833(8) 0.18053(5) 0.0463(3) Uani 1 1 d . . .
H130 H 0.4408 0.5145 0.1998 0.056 Uiso 1 1 calc R U .
C131 C 0.35462(9) 0.73965(8) -0.01395(6) 0.0477(3) Uani 1 1 d . . .
H13A H 0.3263 0.7769 -0.0125 0.071 Uiso 1 1 calc R U .
H13B H 0.3353 0.7169 -0.0152 0.071 Uiso 1 1 calc R U .
H13C H 0.3835 0.7433 -0.0372 0.071 Uiso 1 1 calc R U .
C132 C 0.29978(9) 0.49685(9) 0.15922(6) 0.0504(4) Uani 1 1 d . . .
H13D H 0.2760 0.5190 0.1387 0.076 Uiso 1 1 calc R U .
H13E H 0.2753 0.4972 0.1846 0.076 Uiso 1 1 calc R U .
H13F H 0.3197 0.4581 0.1573 0.076 Uiso 1 1 calc R U .
C133 C 0.66424(9) 0.62500(8) 0.05420(6) 0.0482(4) Uani 1 1 d . . .
H133 H 0.6450 0.6577 0.0633 0.058 Uiso 1 1 calc R U .
C134 C 0.69122(8) 0.62934(9) 0.01453(6) 0.0522(4) Uani 1 1 d . . .
H134 H 0.6894 0.6648 -0.0030 0.063 Uiso 1 1 calc R U .
C135 C 0.72065(9) 0.58002(9) 0.00178(6) 0.0522(4) Uani 1 1 d . . .
C136 C 0.72299(9) 0.52693(9) 0.02788(6) 0.0510(4) Uani 1 1 d . . .
H136 H 0.7429 0.4939 0.0193 0.061 Uiso 1 1 calc R U .
C137 C 0.69514(8) 0.52386(8) 0.06699(5) 0.0470(4) Uani 1 1 d . . .
C138 C 0.68994(8) 0.47423(8) 0.09682(5) 0.0458(3) Uani 1 1 d . . .
C139 C 0.71936(8) 0.42026(8) 0.09102(5) 0.0458(3) Uani 1 1 d . . .
H139 H 0.7453 0.4150 0.0678 0.055 Uiso 1 1 calc R U .
C140 C 0.70966(9) 0.37348(8) 0.12056(6) 0.0468(3) Uani 1 1 d . . .
C141 C 0.67030(9) 0.38057(8) 0.15559(6) 0.0476(4) Uani 1 1 d . . .
H141 H 0.6637 0.3494 0.1750 0.057 Uiso 1 1 calc R U .
C142 C 0.64119(8) 0.43564(8) 0.16075(5) 0.0456(3) Uani 1 1 d . . .
H142 H 0.6154 0.4411 0.1840 0.055 Uiso 1 1 calc R U .
C143 C 0.74316(10) 0.58550(9) -0.04168(6) 0.0589(5) Uani 1 1 d . . .
H14A H 0.7813 0.5877 -0.0480 0.088 Uiso 1 1 calc R U .
H14B H 0.7168 0.6196 -0.0568 0.088 Uiso 1 1 calc R U .
H14C H 0.7457 0.5527 -0.0480 0.088 Uiso 1 1 calc R U .
C144 C 0.73557(9) 0.31514(8) 0.11229(6) 0.0481(4) Uani 1 1 d . . .
H14D H 0.7239 0.2880 0.1349 0.072 Uiso 1 1 calc R U .
H14E H 0.7776 0.3026 0.1069 0.072 Uiso 1 1 calc R U .
H14F H 0.7215 0.3180 0.0898 0.072 Uiso 1 1 calc R U .
C145 C 0.06598(8) 0.92006(8) 0.10337(5) 0.0476(3) Uani 1 1 d . . .
H14G H 0.0401 0.8993 0.1157 0.071 Uiso 1 1 calc R U .
H14H H 0.0975 0.9007 0.0856 0.071 Uiso 1 1 calc R U .
H14I H 0.0446 0.9580 0.0889 0.071 Uiso 1 1 calc R U .
C146 C 0.09082(8) 0.92342(8) 0.13487(5) 0.0447(3) Uani 1 1 d . . .
C147 C 0.13579(8) 0.94421(8) 0.12414(5) 0.0445(3) Uani 1 1 d . . .
C148 C 0.16145(8) 0.94119(8) 0.15553(5) 0.0460(3) Uani 1 1 d . . .
C149 C 0.21946(8) 0.94918(8) 0.14375(5) 0.0462(3) Uani 1 1 d . . .
H14J H 0.2132 0.9888 0.1309 0.069 Uiso 1 1 calc R U .
H14K H 0.2453 0.9265 0.1259 0.069 Uiso 1 1 calc R U .
H14L H 0.2368 0.9373 0.1669 0.069 Uiso 1 1 calc R U .
C150 C 0.12238(8) 1.07040(8) 0.07706(6) 0.0468(3) Uani 1 1 d . . .
H15A H 0.1397 1.0990 0.0665 0.070 Uiso 1 1 calc R U .
H15B H 0.1207 1.0571 0.1053 0.070 Uiso 1 1 calc R U .
H15C H 0.0834 1.0866 0.0708 0.070 Uiso 1 1 calc R U .
C151 C 0.15988(8) 1.01996(8) 0.05877(5) 0.0458(3) Uani 1 1 d . . .
C152 C 0.15845(8) 0.96456(8) 0.08503(5) 0.0448(3) Uani 1 1 d . . .
C153 C 0.20389(8) 0.93330(8) 0.05665(5) 0.0447(3) Uani 1 1 d . . .
C154 C 0.22411(9) 0.86905(8) 0.06661(5) 0.0462(3) Uani 1 1 d . . .
H15D H 0.2335 0.8577 0.0428 0.069 Uiso 1 1 calc R U .
H15E H 0.1934 0.8568 0.0843 0.069 Uiso 1 1 calc R U .
H15F H 0.2583 0.8517 0.0791 0.069 Uiso 1 1 calc R U .
C155 C 0.30491(8) 1.10117(8) 0.03416(5) 0.0452(3) Uani 1 1 d . . .
H15G H 0.3235 1.1255 0.0140 0.068 Uiso 1 1 calc R U .
H15H H 0.3143 1.0950 0.0593 0.068 Uiso 1 1 calc R U .
H15I H 0.2631 1.1191 0.0350 0.068 Uiso 1 1 calc R U .
C156 C 0.32639(8) 1.04509(8) 0.02499(5) 0.0443(3) Uani 1 1 d . . .
C157 C 0.37255(8) 0.99646(8) 0.03770(5) 0.0443(3) Uani 1 1 d . . .
C158 C 0.36844(8) 0.95649(8) 0.02084(5) 0.0442(3) Uani 1 1 d . . .
C159 C 0.40879(8) 0.89545(8) 0.02658(5) 0.0453(3) Uani 1 1 d . . .
H15J H 0.3865 0.8712 0.0393 0.068 Uiso 1 1 calc R U .
H15K H 0.4366 0.8871 0.0428 0.068 Uiso 1 1 calc R U .
H15L H 0.4293 0.8887 0.0013 0.068 Uiso 1 1 calc R U .
C160 C 0.35783(8) 0.92587(8) 0.11630(5) 0.0450(3) Uani 1 1 d . . .
H16A H 0.3709 0.8864 0.1170 0.067 Uiso 1 1 calc R U .
H16B H 0.3302 0.9488 0.0982 0.067 Uiso 1 1 calc R U .
H16C H 0.3393 0.9306 0.1423 0.067 Uiso 1 1 calc R U .
C161 C 0.40901(8) 0.94417(8) 0.10304(6) 0.0452(3) Uani 1 1 d . . .
C162 C 0.41496(8) 0.98198(8) 0.06435(5) 0.0436(3) Uani 1 1 d . . .
C163 C 0.45544(8) 1.00998(8) 0.05302(5) 0.0445(3) Uani 1 1 d . . .
C164 C 0.45599(8) 1.05834(8) 0.01770(5) 0.0442(3) Uani 1 1 d . . .
H16D H 0.4310 1.0936 0.0244 0.066 Uiso 1 1 calc R U .
H16E H 0.4419 1.0552 -0.0027 0.066 Uiso 1 1 calc R U .
H16F H 0.4953 1.0577 0.0084 0.066 Uiso 1 1 calc R U .
C165 C 0.47198(8) 0.98470(8) 0.22409(5) 0.0441(3) Uani 1 1 d . . .
H16G H 0.4827 0.9548 0.2477 0.066 Uiso 1 1 calc R U .
H16H H 0.4321 0.9933 0.2224 0.066 Uiso 1 1 calc R U .
H16I H 0.4757 1.0183 0.2248 0.066 Uiso 1 1 calc R U .
C166 C 0.51191(8) 0.96554(8) 0.18861(5) 0.0456(3) Uani 1 1 d . . .
C167 C 0.57514(8) 0.94260(8) 0.18530(5) 0.0459(3) Uani 1 1 d . . .
C168 C 0.60796(8) 0.93777(8) 0.15081(5) 0.0439(3) Uani 1 1 d . . .
C169 C 0.67258(8) 0.92894(8) 0.14212(5) 0.0442(3) Uani 1 1 d . . .
H16J H 0.6774 0.9584 0.1482 0.066 Uiso 1 1 calc R U .
H16K H 0.6872 0.9306 0.1146 0.066 Uiso 1 1 calc R U .
H16L H 0.6940 0.8922 0.1580 0.066 Uiso 1 1 calc R U .
C170 C 0.58741(8) 0.82959(8) 0.25328(5) 0.0460(3) Uani 1 1 d . . .
H17A H 0.5531 0.8299 0.2729 0.069 Uiso 1 1 calc R U .
H17B H 0.6192 0.7939 0.2606 0.069 Uiso 1 1 calc R U .
H17C H 0.5792 0.8340 0.2281 0.069 Uiso 1 1 calc R U .
C171 C 0.60420(8) 0.87787(8) 0.25051(6) 0.0455(3) Uani 1 1 d . . .
C172 C 0.59901(8) 0.92694(8) 0.22232(5) 0.0451(3) Uani 1 1 d . . .
C173 C 0.61408(8) 0.95881(8) 0.23687(5) 0.0450(3) Uani 1 1 d . . .
C174 C 0.61421(8) 1.01898(8) 0.21651(5) 0.0450(3) Uani 1 1 d . . .
H17D H 0.5958 1.0417 0.2350 0.067 Uiso 1 1 calc R U .
H17E H 0.5929 1.0360 0.1947 0.067 Uiso 1 1 calc R U .
H17F H 0.6539 1.0172 0.2070 0.067 Uiso 1 1 calc R U .
C175 C 0.48685(8) 1.04685(8) 0.33815(5) 0.0455(3) Uani 1 1 d . . .
H17G H 0.5202 1.0562 0.3224 0.068 Uiso 1 1 calc R U .
H17H H 0.4743 1.0605 0.3613 0.068 Uiso 1 1 calc R U .
H17I H 0.4555 1.0646 0.3229 0.068 Uiso 1 1 calc R U .
C176 C 0.50352(8) 0.98283(8) 0.35047(5) 0.0448(3) Uani 1 1 d . . .
C177 C 0.46275(8) 0.95175(8) 0.36863(5) 0.0454(3) Uani 1 1 d . . .
C178 C 0.49609(8) 0.89716(8) 0.37077(5) 0.0443(3) Uani 1 1 d . . .
C179 C 0.47396(8) 0.84906(8) 0.38320(5) 0.0458(3) Uani 1 1 d . . .
H17J H 0.4746 0.8396 0.3602 0.069 Uiso 1 1 calc R U .
H17K H 0.4345 0.8608 0.3972 0.069 Uiso 1 1 calc R U .
H17L H 0.4987 0.8162 0.4002 0.069 Uiso 1 1 calc R U .
C180 C 0.37849(9) 0.99273(8) 0.31791(6) 0.0503(4) Uani 1 1 d . . .
H18A H 0.3982 0.9532 0.3178 0.075 Uiso 1 1 calc R U .
H18B H 0.4051 1.0126 0.3046 0.075 Uiso 1 1 calc R U .
H18C H 0.3453 1.0098 0.3044 0.075 Uiso 1 1 calc R U .
C181 C 0.35793(8) 0.99685(8) 0.36012(6) 0.0483(4) Uani 1 1 d . . .
C182 C 0.39891(8) 0.97790(8) 0.38346(6) 0.0471(4) Uani 1 1 d . . .
C183 C 0.38030(8) 0.98994(8) 0.42288(6) 0.0465(4) Uani 1 1 d . . .
C184 C 0.42457(8) 0.98587(8) 0.44379(6) 0.0476(3) Uani 1 1 d . . .
H18D H 0.4329 1.0204 0.4332 0.071 Uiso 1 1 calc R U .
H18E H 0.4600 0.9538 0.4401 0.071 Uiso 1 1 calc R U .
H18F H 0.4094 0.9809 0.4715 0.071 Uiso 1 1 calc R U .
C185 C 0.21550(8) 0.94364(8) 0.54932(5) 0.0440(3) Uani 1 1 d . . .
H18G H 0.2246 0.9686 0.5576 0.066 Uiso 1 1 calc R U .
H18H H 0.2286 0.9057 0.5666 0.066 Uiso 1 1 calc R U .
H18I H 0.1738 0.9573 0.5503 0.066 Uiso 1 1 calc R U .
C186 C 0.24560(8) 0.94264(8) 0.50811(5) 0.0449(3) Uani 1 1 d . . .
C187 C 0.28601(8) 0.89125(8) 0.49955(5) 0.0467(4) Uani 1 1 d . . .
C188 C 0.29720(8) 0.88982(8) 0.45818(5) 0.0449(3) Uani 1 1 d . . .
C189 C 0.33090(8) 0.83127(7) 0.45100(5) 0.0443(3) Uani 1 1 d . . .
H18J H 0.3230 0.8314 0.4269 0.066 Uiso 1 1 calc R U .
H18K H 0.3189 0.8033 0.4727 0.066 Uiso 1 1 calc R U .
H18L H 0.3722 0.8219 0.4488 0.066 Uiso 1 1 calc R U .
C190 C 0.22520(8) 0.80339(8) 0.56235(5) 0.0448(3) Uani 1 1 d . . .
H19A H 0.2219 0.7801 0.5492 0.067 Uiso 1 1 calc R U .
H19B H 0.2014 0.8427 0.5521 0.067 Uiso 1 1 calc R U .
H19C H 0.2121 0.7912 0.5902 0.067 Uiso 1 1 calc R U .
C191 C 0.28830(8) 0.79748(8) 0.55540(5) 0.0441(3) Uani 1 1 d . . .
C192 C 0.31209(8) 0.83938(8) 0.52987(5) 0.0436(3) Uani 1 1 d . . .
C193 C 0.37141(8) 0.81178(8) 0.53531(5) 0.0451(3) Uani 1 1 d . . .
C194 C 0.41773(8) 0.83521(8) 0.50911(6) 0.0484(4) Uani 1 1 d . . .
H19D H 0.4420 0.8342 0.5252 0.073 Uiso 1 1 calc R U .
H19E H 0.3991 0.8740 0.4944 0.073 Uiso 1 1 calc R U .
H19F H 0.4415 0.8123 0.4911 0.073 Uiso 1 1 calc R U .
C195 C 0.53280(8) 0.64818(8) 0.49290(6) 0.0507(4) Uani 1 1 d . . .
H19X H 0.5366 0.6527 0.4652 0.076 Uiso 1 1 calc R U .
H19Y H 0.5658 0.6161 0.5032 0.076 Uiso 1 1 calc R U .
H19Z H 0.5315 0.6822 0.4966 0.076 Uiso 1 1 calc R U .
C196 C 0.47710(8) 0.63790(8) 0.51433(5) 0.0474(4) Uani 1 1 d . . .
C197 C 0.44546(8) 0.63016(8) 0.49525(5) 0.0451(3) Uani 1 1 d . . .
C198 C 0.39358(8) 0.63459(8) 0.52469(5) 0.0436(3) Uani 1 1 d . . .
C199 C 0.33952(8) 0.62810(8) 0.52026(5) 0.0468(3) Uani 1 1 d . . .
H19J H 0.3372 0.5924 0.5377 0.070 Uiso 1 1 calc R U .
H19K H 0.3425 0.6287 0.4934 0.070 Uiso 1 1 calc R U .
H19L H 0.3049 0.6591 0.5269 0.070 Uiso 1 1 calc R U .
C200 C 0.39254(8) 0.71430(8) 0.42737(5) 0.0452(3) Uani 1 1 d . . .
H20A H 0.4189 0.7327 0.4246 0.068 Uiso 1 1 calc R U .
H20B H 0.3657 0.7162 0.4518 0.068 Uiso 1 1 calc R U .
H20C H 0.3709 0.7334 0.4056 0.068 Uiso 1 1 calc R U .
C201 C 0.42778(8) 0.65163(8) 0.42746(5) 0.0446(3) Uani 1 1 d . . .
C202 C 0.45972(8) 0.61294(8) 0.45783(5) 0.0438(3) Uani 1 1 d . . .
C203 C 0.50568(8) 0.56236(8) 0.45220(5) 0.0437(3) Uani 1 1 d . . .
C204 C 0.55365(8) 0.53288(8) 0.47715(5) 0.0458(3) Uani 1 1 d . . .
H20D H 0.5803 0.4979 0.4705 0.069 Uiso 1 1 calc R U .
H20E H 0.5367 0.5244 0.5046 0.069 Uiso 1 1 calc R U .
H20F H 0.5745 0.5575 0.4722 0.069 Uiso 1 1 calc R U .
C205 C 0.32926(8) 0.52227(8) 0.47035(6) 0.0458(3) Uani 1 1 d . . .
H20G H 0.3417 0.4821 0.4733 0.069 Uiso 1 1 calc R U .
H20H H 0.2872 0.5392 0.4735 0.069 Uiso 1 1 calc R U .
H20I H 0.3425 0.5277 0.4901 0.069 Uiso 1 1 calc R U .
C206 C 0.35447(8) 0.54976(8) 0.43053(5) 0.0447(3) Uani 1 1 d . . .
C207 C 0.31731(8) 0.59265(8) 0.40687(6) 0.0450(3) Uani 1 1 d . . .
C208 C 0.34200(8) 0.61086(8) 0.36556(5) 0.0446(3) Uani 1 1 d . . .
C209 C 0.30339(8) 0.65356(8) 0.33718(6) 0.0458(3) Uani 1 1 d . . .
H20J H 0.2935 0.6910 0.3397 0.069 Uiso 1 1 calc R U .
H20K H 0.2682 0.6460 0.3424 0.069 Uiso 1 1 calc R U .
H20L H 0.3231 0.6517 0.3108 0.069 Uiso 1 1 calc R U .
C210 C 0.24823(8) 0.71088(8) 0.43068(5) 0.0453(3) Uani 1 1 d . . .
H21A H 0.2309 0.7468 0.4123 0.068 Uiso 1 1 calc R U .
H21B H 0.2901 0.6973 0.4232 0.068 Uiso 1 1 calc R U .
H21C H 0.2380 0.7159 0.4568 0.068 Uiso 1 1 calc R U .
C211 C 0.22605(8) 0.66869(8) 0.43022(5) 0.0441(3) Uani 1 1 d . . .
C212 C 0.25249(8) 0.61871(8) 0.41810(6) 0.0459(3) Uani 1 1 d . . .
C213 C 0.20697(8) 0.59801(8) 0.42159(6) 0.0462(3) Uani 1 1 d . . .
C214 C 0.21463(8) 0.54855(8) 0.40882(6) 0.0470(3) Uani 1 1 d . . .
H21D H 0.1772 0.5457 0.4128 0.070 Uiso 1 1 calc R U .
H21E H 0.2403 0.5141 0.4241 0.070 Uiso 1 1 calc R U .
H21F H 0.2314 0.5538 0.3813 0.070 Uiso 1 1 calc R U .
C215 C 0.08862(8) 0.85022(8) 0.36583(5) 0.0454(3) Uani 1 1 d . . .
H21G H 0.0545 0.8840 0.3595 0.068 Uiso 1 1 calc R U .
H21H H 0.1207 0.8517 0.3445 0.068 Uiso 1 1 calc R U .
H21I H 0.0989 0.8482 0.3896 0.068 Uiso 1 1 calc R U .
C216 C 0.07513(8) 0.79566(8) 0.37214(6) 0.0461(3) Uani 1 1 d . . .
C217 C 0.06053(8) 0.78075(8) 0.34365(6) 0.0453(3) Uani 1 1 d . . .
C218 C 0.05576(8) 0.72801(8) 0.36668(6) 0.0460(3) Uani 1 1 d . . .
C219 C 0.04802(8) 0.68813(8) 0.35188(5) 0.0467(3) Uani 1 1 d . . .
H21J H 0.0791 0.6515 0.3578 0.070 Uiso 1 1 calc R U .
H21K H 0.0490 0.7026 0.3238 0.070 Uiso 1 1 calc R U .
H21L H 0.0109 0.6842 0.3644 0.070 Uiso 1 1 calc R U .
C220 C 0.17190(8) 0.75541(8) 0.29219(5) 0.0463(3) Uani 1 1 d . . .
H22A H 0.2045 0.7531 0.2709 0.069 Uiso 1 1 calc R U .
H22B H 0.1653 0.7201 0.3015 0.069 Uiso 1 1 calc R U .
H22C H 0.1803 0.7623 0.3134 0.069 Uiso 1 1 calc R U .
C221 C 0.11705(8) 0.80437(8) 0.27746(6) 0.0450(3) Uani 1 1 d . . .
C222 C 0.06212(8) 0.81505(8) 0.30145(5) 0.0445(3) Uani 1 1 d . . .
C223 C 0.01128(8) 0.85069(8) 0.28812(5) 0.0449(3) Uani 1 1 d . . .
C224 C -0.04899(8) 0.85350(8) 0.31108(6) 0.0473(3) Uani 1 1 d . . .
H22D H -0.0684 0.8882 0.3192 0.071 Uiso 1 1 calc R U .
H22E H -0.0452 0.8212 0.3340 0.071 Uiso 1 1 calc R U .
H22F H -0.0716 0.8528 0.2946 0.071 Uiso 1 1 calc R U .
C225 C 0.13708(9) 1.04689(8) 0.35165(6) 0.0471(3) Uani 1 1 d . . .
H22G H 0.1648 1.0144 0.3423 0.071 Uiso 1 1 calc R U .
H22H H 0.1254 1.0795 0.3295 0.071 Uiso 1 1 calc R U .
H22I H 0.1032 1.0385 0.3674 0.071 Uiso 1 1 calc R U .
C226 C 0.16513(8) 1.05986(8) 0.37654(5) 0.0437(3) Uani 1 1 d . . .
C227 C 0.16803(8) 1.11353(8) 0.36202(6) 0.0455(3) Uani 1 1 d . . .
C228 C 0.19110(8) 1.13197(8) 0.38491(5) 0.0453(3) Uani 1 1 d . . .
C229 C 0.18343(8) 1.19234(8) 0.37693(5) 0.0463(3) Uani 1 1 d . . .
H22J H 0.1430 1.2142 0.3847 0.069 Uiso 1 1 calc R U .
H22K H 0.1950 1.2075 0.3492 0.069 Uiso 1 1 calc R U .
H22L H 0.2074 1.1946 0.3917 0.069 Uiso 1 1 calc R U .
C230 C 0.04311(8) 1.21792(8) 0.33827(6) 0.0473(3) Uani 1 1 d . . .
H23D H 0.0284 1.2589 0.3287 0.071 Uiso 1 1 calc R U .
H23E H 0.0516 1.2068 0.3645 0.071 Uiso 1 1 calc R U .
H23F H 0.0141 1.2039 0.3388 0.071 Uiso 1 1 calc R U .
C231 C 0.09826(8) 1.19317(8) 0.31132(6) 0.0457(3) Uani 1 1 d . . .
C232 C 0.14967(8) 1.15265(8) 0.32258(6) 0.0442(3) Uani 1 1 d . . .
C233 C 0.18170(8) 1.14936(8) 0.28610(6) 0.0449(3) Uani 1 1 d . . .
C234 C 0.24528(8) 1.10921(8) 0.28089(6) 0.0466(3) Uani 1 1 d . . .
H23G H 0.2489 1.0810 0.2691 0.070 Uiso 1 1 calc R U .
H23H H 0.2580 1.0906 0.3062 0.070 Uiso 1 1 calc R U .
H23I H 0.2692 1.1307 0.2640 0.070 Uiso 1 1 calc R U .
C235 C 0.17736(8) 1.06140(8) 0.19061(5) 0.0448(3) Uani 1 1 d . . .
H23J H 0.1927 1.0821 0.1656 0.067 Uiso 1 1 calc R U .
H23K H 0.1684 1.0327 0.1868 0.067 Uiso 1 1 calc R U .
H23L H 0.2060 1.0434 0.2080 0.067 Uiso 1 1 calc R U .
C236 C 0.12315(8) 1.10160(8) 0.20845(5) 0.0449(3) Uani 1 1 d . . .
C237 C 0.06878(8) 1.09038(8) 0.22784(5) 0.0453(3) Uani 1 1 d . . .
C238 C 0.02883(8) 1.13863(8) 0.24004(5) 0.0452(3) Uani 1 1 d . . .
C239 C -0.03171(8) 1.15229(8) 0.26490(6) 0.0465(3) Uani 1 1 d . . .
H23M H -0.0345 1.1722 0.2829 0.070 Uiso 1 1 calc R U .
H23N H -0.0382 1.1174 0.2796 0.070 Uiso 1 1 calc R U .
H23O H -0.0608 1.1759 0.2479 0.070 Uiso 1 1 calc R U .
C240 C 0.10197(8) 0.98785(8) 0.29493(6) 0.0462(3) Uani 1 1 d . . .
H24D H 0.1114 0.9502 0.3129 0.069 Uiso 1 1 calc R U .
H24E H 0.0725 1.0151 0.3085 0.069 Uiso 1 1 calc R U .
H24F H 0.1366 0.9972 0.2851 0.069 Uiso 1 1 calc R U .
C241 C 0.07916(8) 0.98948(8) 0.26101(5) 0.0452(3) Uani 1 1 d . . .
C242 C 0.05812(8) 1.03794(8) 0.23139(6) 0.0456(3) Uani 1 1 d . . .
C243 C 0.02636(8) 1.04100(8) 0.20556(6) 0.0463(3) Uani 1 1 d . . .
C244 C 0.00065(8) 1.09485(8) 0.17412(5) 0.0458(3) Uani 1 1 d . . .
H24G H -0.0181 1.0871 0.1587 0.069 Uiso 1 1 calc R U .
H24H H 0.0314 1.1077 0.1572 0.069 Uiso 1 1 calc R U .
H24I H -0.0277 1.1241 0.1865 0.069 Uiso 1 1 calc R U .
C245 C 0.53127(8) 0.64354(8) 0.26690(5) 0.0455(3) Uani 1 1 d . . .
H24J H 0.5206 0.6760 0.2765 0.068 Uiso 1 1 calc R U .
H24K H 0.5078 0.6536 0.2473 0.068 Uiso 1 1 calc R U .
H24L H 0.5720 0.6320 0.2553 0.068 Uiso 1 1 calc R U .
C246 C 0.52102(8) 0.59497(8) 0.30072(6) 0.0458(3) Uani 1 1 d . . .
C247 C 0.52253(8) 0.54905(8) 0.29265(5) 0.0457(3) Uani 1 1 d . . .
C248 C 0.52247(8) 0.49910(8) 0.32359(5) 0.0442(3) Uani 1 1 d . . .
C249 C 0.53723(8) 0.44459(8) 0.31342(6) 0.0469(3) Uani 1 1 d . . .
H24M H 0.5542 0.4124 0.3344 0.070 Uiso 1 1 calc R U .
H24N H 0.5648 0.4435 0.2893 0.070 Uiso 1 1 calc R U .
H24O H 0.5021 0.4431 0.3101 0.070 Uiso 1 1 calc R U .
C250 C 0.42293(8) 0.60197(8) 0.24554(5) 0.0453(3) Uani 1 1 d . . .
H25A H 0.4088 0.5723 0.2628 0.068 Uiso 1 1 calc R U .
H25B H 0.4010 0.6228 0.2240 0.068 Uiso 1 1 calc R U .
H25C H 0.4181 0.6276 0.2600 0.068 Uiso 1 1 calc R U .
C251 C 0.48680(8) 0.57564(8) 0.22959(5) 0.0447(3) Uani 1 1 d . . .
C252 C 0.52964(8) 0.54891(8) 0.25052(6) 0.0446(3) Uani 1 1 d . . .
C253 C 0.58035(8) 0.53226(8) 0.22324(5) 0.0445(3) Uani 1 1 d . . .
C254 C 0.64364(8) 0.50385(8) 0.22850(5) 0.0451(3) Uani 1 1 d . . .
H25D H 0.6660 0.4842 0.2084 0.068 Uiso 1 1 calc R U .
H25E H 0.6471 0.4769 0.2541 0.068 Uiso 1 1 calc R U .
H25F H 0.6584 0.5323 0.2263 0.068 Uiso 1 1 calc R U .
C255 C 0.53151(8) 0.76815(8) 0.19987(5) 0.0451(3) Uani 1 1 d . . .
H25G H 0.5327 0.7820 0.2203 0.068 Uiso 1 1 calc R U .
H25H H 0.5621 0.7312 0.2005 0.068 Uiso 1 1 calc R U .
H25I H 0.4941 0.7650 0.2041 0.068 Uiso 1 1 calc R U .
C256 C 0.54035(8) 0.80932(8) 0.16013(5) 0.0435(3) Uani 1 1 d . . .
C257 C 0.54605(8) 0.79549(8) 0.12600(5) 0.0437(3) Uani 1 1 d . . .
C258 C 0.56160(8) 0.82998(8) 0.08929(5) 0.0446(3) Uani 1 1 d . . .
C259 C 0.58389(8) 0.80866(8) 0.05297(5) 0.0438(3) Uani 1 1 d . . .
H25J H 0.5537 0.8263 0.0368 0.066 Uiso 1 1 calc R U .
H25K H 0.5947 0.7679 0.0606 0.066 Uiso 1 1 calc R U .
H25L H 0.6176 0.8182 0.0382 0.066 Uiso 1 1 calc R U .
C260 C 0.43491(8) 0.76600(8) 0.13654(6) 0.0450(3) Uani 1 1 d . . .
H26A H 0.4185 0.7662 0.1160 0.068 Uiso 1 1 calc R U .
H26B H 0.4324 0.8040 0.1332 0.068 Uiso 1 1 calc R U .
H26C H 0.4135 0.7531 0.1619 0.068 Uiso 1 1 calc R U .
C261 C 0.49840(8) 0.72615(8) 0.13424(5) 0.0436(3) Uani 1 1 d . . .
C262 C 0.54665(8) 0.73795(8) 0.12890(5) 0.0447(3) Uani 1 1 d . . .
C263 C 0.59479(8) 0.68623(8) 0.13003(6) 0.0454(3) Uani 1 1 d . . .
C264 C 0.65911(8) 0.66937(8) 0.12974(5) 0.0457(3) Uani 1 1 d . . .
H26D H 0.6698 0.6419 0.1543 0.069 Uiso 1 1 calc R U .
H26E H 0.6669 0.7026 0.1266 0.069 Uiso 1 1 calc R U .
H26F H 0.6817 0.6529 0.1082 0.069 Uiso 1 1 calc R U .
C265 C 0.93175(18) 0.02347(17) 0.14085(11) 0.0882(9) Uani 1 1 d . . .
H26G H 0.9301 -0.0069 0.1338 0.132 Uiso 1 1 calc R U .
H26H H 0.8937 0.0435 0.1537 0.132 Uiso 1 1 calc R U .
H26I H 0.9597 0.0077 0.1585 0.132 Uiso 1 1 calc R U .
C266 C 0.94970(18) 0.06345(16) 0.10487(11) 0.0937(11) Uani 1 1 d . . .
C267 C 0.23673(18) 0.87100(16) 0.25277(10) 0.0872(9) Uani 1 1 d . . .
H26J H 0.2711 0.8518 0.2364 0.131 Uiso 1 1 calc R U .
H26K H 0.2330 0.9099 0.2474 0.131 Uiso 1 1 calc R U .
H26L H 0.2027 0.8704 0.2471 0.131 Uiso 1 1 calc R U .
C268 C 0.24175(16) 0.84253(15) 0.29333(10) 0.0798(7) Uani 1 1 d . . .
C269 C 0.27826(16) 0.90880(16) 0.35097(10) 0.0814(8) Uani 1 1 d . . .
H26M H 0.2664 0.9342 0.3672 0.122 Uiso 1 1 calc R U .
H26N H 0.3189 0.8847 0.3516 0.122 Uiso 1 1 calc R U .
H26O H 0.2548 0.8855 0.3608 0.122 Uiso 1 1 calc R U .
C270 C 0.27040(17) 0.94131(16) 0.31148(11) 0.0817(8) Uani 1 1 d . . .
C271 C 0.38962(15) 0.90109(15) 0.22059(10) 0.0790(7) Uani 1 1 d . . .
H27A H 0.3855 0.8718 0.2139 0.118 Uiso 1 1 calc R U .
H27B H 0.4172 0.9153 0.2004 0.118 Uiso 1 1 calc R U .
H27C H 0.3523 0.9318 0.2226 0.118 Uiso 1 1 calc R U .
C272 C 0.40933(16) 0.87891(16) 0.25591(10) 0.0820(8) Uani 1 1 d . . .
C273 C 0.95688(15) 0.66039(17) 0.91926(11) 0.0829(8) Uani 1 1 d . . .
H27X H 0.9886 0.6273 0.9128 0.124 Uiso 1 1 calc R U .
H27Y H 0.9717 0.6807 0.9281 0.124 Uiso 1 1 calc R U .
H27Z H 0.9391 0.6850 0.8962 0.124 Uiso 1 1 calc R U .
C274 C 0.91390(18) 0.64272(17) 0.95018(12) 0.0889(10) Uani 1 1 d . . .
C275 C 0.37002(16) 0.09950(16) 0.15731(11) 0.0837(8) Uani 1 1 d . . .
H27D H 0.3461 0.1373 0.1602 0.125 Uiso 1 1 calc R U .
H27E H 0.4051 0.1004 0.1387 0.125 Uiso 1 1 calc R U .
H27F H 0.3804 0.0742 0.1825 0.125 Uiso 1 1 calc R U .
C276 C 0.33552(17) 0.07793(16) 0.14211(12) 0.0836(8) Uani 1 1 d . . .
F1 F 0.61983(6) 0.69736(5) 0.70694(4) 0.0518(2) Uani 1 1 d . . .
F2 F 0.71177(6) 0.67772(6) 0.71847(4) 0.0530(2) Uani 1 1 d . . .
F3 F 0.64191(6) 0.64140(5) 0.77351(4) 0.0523(2) Uani 1 1 d . . .
F4 F 0.71996(6) 0.57828(6) 0.74403(4) 0.0534(2) Uani 1 1 d . . .
F5 F 0.62721(6) 0.60624(5) 0.73031(3) 0.0511(2) Uani 1 1 d . . .
F6 F 0.70096(6) 0.62931(5) 0.68174(4) 0.0520(2) Uani 1 1 d . . .
F7 F 0.23791(5) 0.54098(5) 0.61053(3) 0.0489(2) Uani 1 1 d . . .
F8 F 0.28674(5) 0.43932(5) 0.61255(4) 0.0491(2) Uani 1 1 d . . .
F9 F 0.19504(5) 0.46979(5) 0.60135(3) 0.0497(2) Uani 1 1 d . . .
F10 F 0.25998(5) 0.45990(5) 0.55874(4) 0.0492(2) Uani 1 1 d . . .
F11 F 0.21748(5) 0.54568(5) 0.55246(3) 0.0479(2) Uani 1 1 d . . .
F12 F 0.30079(5) 0.51128(5) 0.56510(3) 0.0475(2) Uani 1 1 d . . .
F13 F 0.09682(5) 0.19991(5) 0.83068(4) 0.0509(2) Uani 1 1 d . . .
F14 F 0.18638(5) 0.14024(5) 0.84466(4) 0.0500(2) Uani 1 1 d . . .
F15 F 0.14121(5) 0.12825(5) 0.80436(4) 0.0507(2) Uani 1 1 d . . .
F16 F 0.22279(6) 0.15297(5) 0.78047(4) 0.0510(2) Uani 1 1 d . . .
F17 F 0.12799(6) 0.21705(5) 0.76218(4) 0.0515(2) Uani 1 1 d . . .
F18 F 0.17711(5) 0.22948(5) 0.80417(3) 0.0504(2) Uani 1 1 d . . .
F19 F 0.78960(6) 0.92331(6) 0.43860(4) 0.0558(3) Uani 1 1 d . . .
F20 F 0.82496(6) 0.89880(6) 0.37427(4) 0.0544(3) Uani 1 1 d . . .
F21 F 0.81715(6) 0.83881(5) 0.43248(4) 0.0532(2) Uani 1 1 d . . .
F22 F 0.90327(6) 0.83979(6) 0.40130(4) 0.0536(3) Uani 1 1 d . . .
F23 F 0.87550(6) 0.85010(6) 0.44964(4) 0.0559(3) Uani 1 1 d . . .
F24 F 0.87207(6) 0.92616(6) 0.39560(4) 0.0540(3) Uani 1 1 d . . .
F25 F 0.45434(5) 0.19501(5) 0.45410(3) 0.0490(2) Uani 1 1 d . . .
F26 F 0.37313(5) 0.17320(5) 0.47783(4) 0.0503(2) Uani 1 1 d . . .
F27 F 0.42737(5) 0.14619(5) 0.42997(4) 0.0506(2) Uani 1 1 d . . .
F28 F 0.43157(5) 0.08636(5) 0.48408(4) 0.0506(2) Uani 1 1 d . . .
F29 F 0.50879(5) 0.10606(5) 0.45987(4) 0.0499(2) Uani 1 1 d . . .
F30 F 0.44883(5) 0.12935(5) 0.51258(3) 0.0485(2) Uani 1 1 d . . .
F31 F 0.90880(5) 0.13046(5) 0.37615(3) 0.0480(2) Uani 1 1 d . . .
F32 F 0.99275(5) 0.06240(5) 0.35949(3) 0.0470(2) Uani 1 1 d . . .
F33 F 0.91802(5) 0.03990(5) 0.40744(3) 0.0475(2) Uani 1 1 d . . .
F34 F 1.00398(5) 0.02105(5) 0.42384(3) 0.0484(2) Uani 1 1 d . . .
F35 F 0.91751(5) 0.09623(5) 0.43905(3) 0.0465(2) Uani 1 1 d . . .
F36 F 0.99671(5) 0.11265(5) 0.39489(3) 0.0474(2) Uani 1 1 d . . .
F37 F 0.87081(6) 0.14355(6) 0.23343(4) 0.0534(2) Uani 1 1 d . . .
F38 F 0.78397(5) 0.13487(5) 0.24450(4) 0.0498(2) Uani 1 1 d . . .
F39 F 0.84293(5) 0.12785(5) 0.18654(4) 0.0506(2) Uani 1 1 d . . .
F40 F 0.76038(6) 0.20176(5) 0.18816(4) 0.0517(2) Uani 1 1 d . . .
F41 F 0.84633(5) 0.20716(5) 0.17674(4) 0.0508(2) Uani 1 1 d . . .
F42 F 0.78013(6) 0.22257(6) 0.23349(4) 0.0529(2) Uani 1 1 d . . .
F43 F 0.60548(5) 0.29126(5) 0.16773(4) 0.0510(2) Uani 1 1 d . . .
F44 F 0.55843(6) 0.24607(5) 0.16449(4) 0.0520(2) Uani 1 1 d . . .
F45 F 0.63962(5) 0.23876(5) 0.12336(4) 0.0507(2) Uani 1 1 d . . .
F46 F 0.55388(5) 0.26347(5) 0.10986(4) 0.0514(2) Uani 1 1 d . . .
F47 F 0.59237(6) 0.33158(5) 0.09390(4) 0.0521(2) Uani 1 1 d . . .
F48 F 0.50914(6) 0.33616(5) 0.14107(4) 0.0520(2) Uani 1 1 d . . .
F49 F 0.48541(5) 0.22926(5) 0.05232(3) 0.0468(2) Uani 1 1 d . . .
F50 F 0.41492(5) 0.19647(5) 0.08934(3) 0.0478(2) Uani 1 1 d . . .
F51 F 0.46868(5) 0.16859(5) 0.03615(3) 0.0475(2) Uani 1 1 d . . .
F52 F 0.37436(5) 0.22612(5) 0.03189(3) 0.0471(2) Uani 1 1 d . . .
F53 F 0.44611(5) 0.25916(5) -0.00127(3) 0.0473(2) Uani 1 1 d . . .
F54 F 0.38855(5) 0.28745(5) 0.05218(3) 0.0489(2) Uani 1 1 d . . .
F55 F 0.84478(6) 0.42900(5) -0.01871(4) 0.0517(2) Uani 1 1 d . . .
F56 F 0.93968(6) 0.40045(6) -0.03347(4) 0.0557(3) Uani 1 1 d . . .
F57 F 0.88825(6) 0.44722(5) 0.01300(4) 0.0528(2) Uani 1 1 d . . .
F58 F 0.93941(6) 0.36095(5) 0.02510(4) 0.0512(2) Uani 1 1 d . . .
F59 F 0.84129(6) 0.39628(6) 0.03634(4) 0.0545(3) Uani 1 1 d . . .
F60 F 0.89879(6) 0.34311(6) -0.00176(4) 0.0557(3) Uani 1 1 d . . .
F61 F 0.72250(5) 0.58666(5) 0.20415(3) 0.0494(2) Uani 1 1 d . . .
F62 F 0.81346(5) 0.57461(5) 0.21432(3) 0.0499(2) Uani 1 1 d . . .
F63 F 0.79275(5) 0.49590(5) 0.22400(3) 0.0491(2) Uani 1 1 d . . .
F64 F 0.85216(5) 0.52089(5) 0.16409(4) 0.0497(2) Uani 1 1 d . . .
F65 F 0.76303(5) 0.53460(5) 0.15956(3) 0.0482(2) Uani 1 1 d . . .
F66 F 0.78669(5) 0.60630(5) 0.14883(4) 0.0494(2) Uani 1 1 d . . .
F67 F 0.89771(7) 0.63437(8) 0.86172(5) 0.0346(3) Uani 0.5 1 d . . P
F68 F 0.86240(8) 0.62408(8) 0.92412(5) 0.0346(3) Uani 0.5 1 d . . P
F69 F 0.94809(8) 0.57962(7) 0.90775(5) 0.0344(3) Uani 0.5 1 d . . P
F70 F 0.88072(8) 0.54447(8) 0.93844(5) 0.0354(3) Uani 0.5 1 d . . P
F71 F 0.92110(8) 0.54908(7) 0.87488(5) 0.0337(3) Uani 0.5 1 d . . P
F72 F 0.83894(8) 0.59379(8) 0.88619(5) 0.0356(3) Uani 0.5 1 d . . P
F73 F 1.03964(10) 0.01621(10) 0.01491(7) 0.0910(5) Uani 1 1 d . . .
F74 F 0.96365(10) -0.00643(9) 0.04357(6) 0.0859(5) Uani 1 1 d . . .
F75 F 0.96014(11) 0.06279(10) -0.01139(7) 0.0927(6) Uani 1 1 d . . .
Fe1 Fe 0.52203(2) 0.92949(2) 0.11869(2) 0.04419(5) Uani 1 1 d . . .
Fe2 Fe 0.25439(2) 1.01347(2) 0.42338(2) 0.04457(5) Uani 1 1 d . . .
Fe3 Fe 0.46367(2) 0.56613(2) 0.38167(2) 0.04453(5) Uani 1 1 d . . .
Fe4 Fe 0.06798(2) 0.91612(2) 0.22015(2) 0.04497(5) Uani 1 1 d . . .
N1 N 0.23868(7) 1.14376(7) -0.06087(5) 0.0445(3) Uani 1 1 d . . .
N2 N 0.14115(7) 1.12157(7) -0.03341(5) 0.0457(3) Uani 1 1 d . . .
N3 N 0.35224(7) 0.92570(7) -0.06435(5) 0.0443(3) Uani 1 1 d . . .
N4 N 0.25148(7) 0.91292(7) -0.04026(5) 0.0446(3) Uani 1 1 d . . .
N5 N 0.63849(7) 0.97920(7) 0.36148(5) 0.0444(3) Uani 1 1 d . . .
N6 N 0.70995(7) 0.96554(7) 0.29472(5) 0.0455(3) Uani 1 1 d . . .
N7 N 0.63394(7) 0.77438(7) 0.39299(5) 0.0451(3) Uani 1 1 d . . .
N8 N 0.69505(7) 0.76236(7) 0.32466(5) 0.0456(3) Uani 1 1 d . . .
N9 N 0.28019(7) 0.68690(7) 0.64954(5) 0.0462(3) Uani 1 1 d . . .
N10 N 0.33963(7) 0.58938(7) 0.63052(5) 0.0448(3) Uani 1 1 d . . .
N11 N 0.46134(7) 0.74476(7) 0.61065(5) 0.0450(3) Uani 1 1 d . . .
N12 N 0.52817(7) 0.64148(7) 0.60025(4) 0.0435(3) Uani 1 1 d . . .
N13 N 0.11983(7) 0.73128(7) 0.51157(5) 0.0450(3) Uani 1 1 d . . .
N14 N 0.03617(7) 0.81252(7) 0.47312(5) 0.0455(3) Uani 1 1 d . . .
N15 N 0.07850(7) 0.56857(7) 0.49133(5) 0.0468(3) Uani 1 1 d . . .
N16 N -0.00996(7) 0.65079(7) 0.46013(5) 0.0445(3) Uani 1 1 d . . .
N17 N 0.01867(7) 1.33835(7) 0.23465(5) 0.0471(3) Uani 1 1 d . . .
N18 N -0.01237(7) 1.29172(7) 0.19407(5) 0.0463(3) Uani 1 1 d . . .
N19 N 0.22461(7) 1.23564(7) 0.18603(5) 0.0455(3) Uani 1 1 d . . .
N20 N 0.18879(7) 1.20650(7) 0.14079(5) 0.0450(3) Uani 1 1 d . . .
N21 N 0.43471(7) 0.66170(7) 0.09065(5) 0.0448(3) Uani 1 1 d . . .
N22 N 0.41976(7) 0.57579(7) 0.14877(5) 0.0459(3) Uani 1 1 d . . .
N23 N 0.66623(8) 0.57195(7) 0.07996(5) 0.0472(3) Uani 1 1 d . . .
N24 N 0.65037(7) 0.48233(7) 0.13142(5) 0.0449(3) Uani 1 1 d . . .
N25 N 0.19015(7) 1.01809(7) 0.02770(5) 0.0455(3) Uani 1 1 d . . .
N26 N 0.21870(7) 0.96602(7) 0.02568(5) 0.0455(3) Uani 1 1 d . . .
N27 N 0.29924(7) 1.03605(7) 0.00249(4) 0.0444(3) Uani 1 1 d . . .
N28 N 0.32811(7) 0.98065(7) -0.00041(5) 0.0445(3) Uani 1 1 d . . .
N29 N 0.62766(7) 0.92924(7) 0.27279(5) 0.0447(3) Uani 1 1 d . . .
N30 N 0.62006(7) 0.87938(7) 0.28196(5) 0.0453(3) Uani 1 1 d . . .
N31 N 0.55478(7) 0.94461(7) 0.34328(5) 0.0448(3) Uani 1 1 d . . .
N32 N 0.55044(7) 0.89425(7) 0.35574(5) 0.0451(3) Uani 1 1 d . . .
N33 N 0.32785(7) 0.75560(7) 0.57294(5) 0.0449(3) Uani 1 1 d . . .
N34 N 0.38165(7) 0.76333(7) 0.55804(5) 0.0446(3) Uani 1 1 d . . .
N35 N 0.39609(7) 0.65053(7) 0.55399(5) 0.0452(3) Uani 1 1 d . . .
N36 N 0.44613(7) 0.65886(7) 0.54431(5) 0.0446(3) Uani 1 1 d . . .
N37 N 0.05930(7) 1.17228(7) 0.23162(5) 0.0451(3) Uani 1 1 d . . .
N38 N 0.11391(7) 1.14970(7) 0.21139(5) 0.0453(3) Uani 1 1 d . . .
N39 N 0.09641(7) 1.21368(7) 0.27492(5) 0.0449(3) Uani 1 1 d . . .
N40 N 0.15154(7) 1.18465(7) 0.25965(5) 0.0450(3) Uani 1 1 d . . .
N41 N 0.50520(7) 0.57539(7) 0.19093(5) 0.0450(3) Uani 1 1 d . . .
N42 N 0.56381(7) 0.55011(7) 0.18846(5) 0.0448(3) Uani 1 1 d . . .
N43 N 0.51429(7) 0.67552(7) 0.13002(5) 0.0452(3) Uani 1 1 d . . .
N44 N 0.57447(7) 0.64907(7) 0.12877(5) 0.0451(3) Uani 1 1 d . . .
N45 N 0.16018(7) 0.63122(7) 0.43853(5) 0.0458(3) Uani 1 1 d . . .
N46 N 0.17131(7) 0.67194(7) 0.44533(5) 0.0455(3) Uani 1 1 d . . .
N47 N 0.06362(7) 0.71320(7) 0.40266(5) 0.0459(3) Uani 1 1 d . . .
N48 N 0.07174(7) 0.75938(7) 0.40701(5) 0.0449(3) Uani 1 1 d . . .
N49 N 0.96953(14) 0.09125(13) 0.07679(9) 0.0834(7) Uani 1 1 d . . .
N50 N 0.24633(14) 0.81500(13) 0.32674(9) 0.0820(7) Uani 1 1 d . . .
N51 N 0.26103(14) 0.96849(13) 0.27685(9) 0.0821(7) Uani 1 1 d . . .
N52 N 0.42408(14) 0.85894(14) 0.28820(9) 0.0837(7) Uani 1 1 d . . .
N53 N 0.88055(14) 0.62488(14) 0.97434(10) 0.0863(7) Uani 1 1 d . . .
N54 N 0.31098(14) 0.06006(14) 0.13856(10) 0.0850(7) Uani 1 1 d . . .
O1 O 0.49399(6) 0.99734(6) 0.07329(4) 0.0440(2) Uani 1 1 d . . .
O2 O 0.44514(6) 0.92333(6) 0.12642(4) 0.0443(2) Uani 1 1 d . . .
O3 O 0.48495(6) 0.96959(6) 0.15414(4) 0.0477(3) Uani 1 1 d . . .
O4 O 0.59441(6) 0.94227(6) 0.11624(4) 0.0441(2) Uani 1 1 d . . .
O5 O 0.53734(6) 0.85819(6) 0.16321(4) 0.0442(2) Uani 1 1 d . . .
O6 O 0.56347(6) 0.87920(6) 0.08198(4) 0.0446(2) Uani 1 1 d . . .
O7 O 0.30148(6) 1.01975(6) 0.36793(4) 0.0446(2) Uani 1 1 d . . .
O8 O 0.32709(6) 1.01158(6) 0.43747(4) 0.0449(2) Uani 1 1 d . . .
O9 O 0.18649(6) 1.02011(6) 0.40262(4) 0.0445(2) Uani 1 1 d . . .
O10 O 0.21270(6) 1.09907(6) 0.41472(4) 0.0457(3) Uani 1 1 d . . .
O11 O 0.28707(6) 0.92877(6) 0.42824(4) 0.0453(2) Uani 1 1 d . . .
O12 O 0.22489(6) 0.99127(6) 0.48110(4) 0.0445(2) Uani 1 1 d . . .
O13 O 0.42721(6) 0.64156(6) 0.39615(4) 0.0451(2) Uani 1 1 d . . .
O14 O 0.51043(6) 0.53834(6) 0.42680(4) 0.0477(3) Uani 1 1 d . . .
O15 O 0.51009(6) 0.60561(6) 0.33447(4) 0.0456(2) Uani 1 1 d . . .
O16 O 0.50839(6) 0.49814(6) 0.35972(4) 0.0445(2) Uani 1 1 d . . .
O17 O 0.39594(6) 0.60014(6) 0.34929(4) 0.0453(2) Uani 1 1 d . . .
O18 O 0.41110(6) 0.52928(6) 0.42451(4) 0.0446(2) Uani 1 1 d . . .
O19 O 0.00651(6) 0.88614(6) 0.25299(4) 0.0450(2) Uani 1 1 d . . .
O20 O 0.12522(6) 0.83485(6) 0.24142(4) 0.0451(2) Uani 1 1 d . . .
O21 O 0.06543(6) 0.90470(6) 0.17098(4) 0.0448(2) Uani 1 1 d . . .
O22 O 0.14391(6) 0.92909(6) 0.19142(4) 0.0458(2) Uani 1 1 d . . .
O23 O 0.01669(6) 0.99935(6) 0.20494(4) 0.0462(3) Uani 1 1 d . . .
O24 O 0.07772(6) 0.94023(6) 0.26453(4) 0.0450(2) Uani 1 1 d . . .
P1 P 0.67276(2) 0.64106(2) 0.72600(2) 0.04869(9) Uani 1 1 d . . .
P2 P 0.24600(2) 0.49743(2) 0.58357(2) 0.04592(9) Uani 1 1 d . . .
P3 P 0.15837(2) 0.17812(2) 0.80421(2) 0.04837(9) Uani 1 1 d . . .
P4 P 0.84401(2) 0.88330(2) 0.41276(2) 0.04811(9) Uani 1 1 d . . .
P5 P 0.44156(2) 0.13906(2) 0.46994(2) 0.04805(9) Uani 1 1 d . . .
P6 P 0.95463(2) 0.07862(2) 0.39847(2) 0.04572(9) Uani 1 1 d . . .
P7 P 0.81632(2) 0.17024(2) 0.20918(2) 0.04871(9) Uani 1 1 d . . .
P8 P 0.57251(2) 0.28647(2) 0.13270(2) 0.04883(9) Uani 1 1 d . . .
P9 P 0.43099(2) 0.22926(2) 0.04259(2) 0.04558(9) Uani 1 1 d . . .
P10 P 0.89318(2) 0.39498(2) 0.00382(2) 0.04922(10) Uani 1 1 d . . .
P11 P 0.78752(2) 0.55354(2) 0.18776(2) 0.04740(9) Uani 1 1 d . . .
P12 P 0.89014(3) 0.58578(3) 0.89846(2) 0.03469(14) Uani 0.5 1 d . . P
P13 P 1.0000 0.0000 0.0000 0.0823(3) Uani 1 2 d S . P
Pd1 Pd 0.21910(2) 1.07995(2) -0.01500(2) 0.04474(3) Uani 1 1 d . . .
Pd2 Pd 0.28614(2) 0.94863(2) -0.01981(2) 0.04475(3) Uani 1 1 d . . .
Pd3 Pd 0.63369(2) 0.95152(2) 0.31775(2) 0.04459(3) Uani 1 1 d . . .
Pd4 Pd 0.62362(2) 0.82792(2) 0.33798(2) 0.04465(3) Uani 1 1 d . . .
Pd5 Pd 0.33688(2) 0.67087(2) 0.60085(2) 0.04454(3) Uani 1 1 d . . .
Pd6 Pd 0.45490(2) 0.70017(2) 0.57790(2) 0.04438(3) Uani 1 1 d . . .
Pd7 Pd 0.10142(2) 0.74270(2) 0.45845(2) 0.04483(3) Uani 1 1 d . . .
Pd8 Pd 0.07523(2) 0.64130(2) 0.44677(2) 0.04508(3) Uani 1 1 d . . .
Pd9 Pd 0.04015(2) 1.25289(2) 0.23631(2) 0.04546(3) Uani 1 1 d . . .
Pd10 Pd 0.17065(2) 1.19333(2) 0.19982(2) 0.04508(3) Uani 1 1 d . . .
Pd11 Pd 0.47004(2) 0.62116(2) 0.14157(2) 0.04454(3) Uani 1 1 d . . .
Pd12 Pd 0.61268(2) 0.56208(2) 0.13264(2) 0.04450(3) Uani 1 1 d . . .

loop_
_atom_site_aniso_label
_atom_site_aniso_U_11
_atom_site_aniso_U_22
_atom_site_aniso_U_33
_atom_site_aniso_U_23
_atom_site_aniso_U_13
_atom_site_aniso_U_12
C1 0.0455(8) 0.0443(8) 0.0419(8) -0.0120(6) -0.0117(6) -0.0129(6)
C2 0.0428(8) 0.0437(8) 0.0464(8) -0.0124(7) -0.0105(7) -0.0095(6)
C3 0.0436(8) 0.0436(8) 0.0415(8) -0.0081(6) -0.0097(6) -0.0123(6)
C4 0.0387(8) 0.0425(8) 0.0465(9) -0.0095(7) 0.0023(6) -0.0068(6)
C5 0.0433(8) 0.0461(8) 0.0459(9) 0.0016(7) -0.0129(7) -0.0122(7)
C6 0.0401(8) 0.0449(8) 0.0437(8) -0.0078(6) 0.0011(6) -0.0083(7)
C7 0.0452(9) 0.0429(8) 0.0471(8) -0.0074(6) -0.0094(7) -0.0117(7)
C8 0.0447(8) 0.0460(8) 0.0455(8) -0.0099(7) -0.0098(7) -0.0116(7)
C9 0.0448(8) 0.0473(9) 0.0454(8) -0.0113(7) -0.0100(6) -0.0142(7)
C10 0.0409(8) 0.0489(9) 0.0407(8) -0.0076(7) 0.0051(6) -0.0102(7)
C11 0.0487(9) 0.0494(9) 0.0419(8) -0.0111(7) -0.0067(6) -0.0155(7)
C12 0.0474(9) 0.0475(9) 0.0493(9) -0.0106(7) -0.0114(7) -0.0146(7)
C13 0.0437(8) 0.0448(8) 0.0422(8) -0.0119(6) -0.0092(6) -0.0104(6)
C14 0.0501(9) 0.0450(8) 0.0394(8) -0.0080(6) 0.0043(7) -0.0134(7)
C15 0.0458(9) 0.0428(8) 0.0445(8) -0.0123(7) 0.0031(7) -0.0009(7)
C16 0.0538(10) 0.0407(8) 0.0404(8) -0.0075(6) 0.0029(7) -0.0120(7)
C17 0.0426(8) 0.0443(8) 0.0432(8) -0.0111(6) -0.0098(6) -0.0102(6)
C18 0.0455(8) 0.0449(8) 0.0426(8) -0.0108(6) -0.0097(6) -0.0129(7)
C19 0.0437(8) 0.0434(8) 0.0484(8) -0.0140(7) -0.0128(7) -0.0097(6)
C20 0.0482(9) 0.0451(8) 0.0453(8) -0.0090(7) -0.0139(7) -0.0141(7)
C21 0.0431(8) 0.0445(8) 0.0455(8) -0.0096(6) -0.0116(6) -0.0124(6)
C22 0.0439(8) 0.0459(8) 0.0449(8) -0.0117(6) -0.0105(6) -0.0121(6)
C23 0.0420(8) 0.0425(8) 0.0443(8) -0.0117(6) -0.0074(6) -0.0061(6)
C24 0.0426(8) 0.0478(8) 0.0464(8) -0.0136(7) -0.0133(6) -0.0096(7)
C25 0.0451(8) 0.0436(8) 0.0484(9) -0.0165(7) 0.0046(7) -0.0130(7)
C26 0.0418(8) 0.0480(8) 0.0432(8) -0.0126(7) -0.0078(6) -0.0113(7)
C27 0.0440(8) 0.0449(8) 0.0457(8) -0.0119(7) -0.0104(7) -0.0099(7)
C28 0.0445(8) 0.0405(7) 0.0455(8) -0.0100(6) -0.0010(7) -0.0138(6)
C29 0.0423(8) 0.0421(8) 0.0422(8) -0.0077(6) -0.0105(6) -0.0114(6)
C30 0.0446(8) 0.0442(8) 0.0425(8) -0.0109(6) -0.0019(6) -0.0134(7)
C31 0.0459(8) 0.0461(8) 0.0443(8) -0.0100(7) -0.0027(7) -0.0148(7)
C32 0.0391(8) 0.0456(8) 0.0492(9) -0.0129(7) -0.0085(7) -0.0092(6)
C33 0.0400(8) 0.0457(8) 0.0452(8) -0.0108(6) -0.0088(6) -0.0096(6)
C34 0.0459(8) 0.0449(8) 0.0410(8) -0.0089(6) -0.0076(6) -0.0139(7)
C35 0.0441(8) 0.0464(8) 0.0462(8) -0.0123(7) -0.0070(6) -0.0136(7)
C36 0.0450(8) 0.0468(8) 0.0416(8) -0.0100(6) -0.0090(6) -0.0134(7)
C37 0.0419(8) 0.0407(8) 0.0437(8) -0.0067(6) 0.0027(6) -0.0121(6)
C38 0.0429(8) 0.0459(9) 0.0441(8) 0.0042(7) -0.0074(6) -0.0128(7)
C39 0.0469(8) 0.0449(8) 0.0432(8) -0.0060(7) -0.0140(7) -0.0147(7)
C40 0.0414(8) 0.0446(8) 0.0474(9) -0.0075(7) -0.0124(6) -0.0137(6)
C41 0.0402(7) 0.0454(8) 0.0449(8) -0.0124(7) -0.0115(6) -0.0109(6)
C42 0.0430(8) 0.0441(8) 0.0428(8) -0.0120(6) -0.0123(6) -0.0125(6)
C43 0.0416(8) 0.0447(9) 0.0509(10) -0.0084(7) 0.0027(7) -0.0118(7)
C44 0.0438(8) 0.0407(8) 0.0491(9) -0.0077(7) 0.0056(7) -0.0122(7)
C45 0.0442(8) 0.0458(8) 0.0424(8) -0.0088(7) -0.0120(6) -0.0105(7)
C46 0.0461(8) 0.0413(8) 0.0439(8) -0.0103(6) -0.0085(6) -0.0136(7)
C47 0.0446(8) 0.0475(9) 0.0458(9) 0.0088(7) -0.0116(7) -0.0116(7)
C48 0.0502(10) 0.0521(10) 0.0418(8) -0.0080(7) -0.0093(7) 0.0077(8)
C49 0.0392(7) 0.0442(8) 0.0451(8) -0.0095(6) -0.0084(6) -0.0134(6)
C50 0.0479(8) 0.0419(8) 0.0371(7) 0.0055(6) -0.0117(6) -0.0117(7)
C51 0.0433(8) 0.0469(8) 0.0454(8) -0.0089(7) -0.0086(7) -0.0177(7)
C52 0.0487(8) 0.0479(9) 0.0402(7) -0.0084(6) -0.0119(6) -0.0161(7)
C53 0.0443(8) 0.0464(8) 0.0391(7) -0.0063(6) -0.0128(6) -0.0122(7)
C54 0.0414(8) 0.0468(9) 0.0486(9) -0.0108(7) 0.0030(7) -0.0131(7)
C55 0.0470(8) 0.0477(9) 0.0442(8) -0.0103(7) -0.0104(7) -0.0139(7)
C56 0.0434(8) 0.0471(9) 0.0372(7) -0.0065(6) -0.0078(6) -0.0111(7)
C57 0.0444(8) 0.0479(8) 0.0412(8) -0.0104(7) -0.0089(6) -0.0140(7)
C58 0.0421(8) 0.0435(8) 0.0487(9) -0.0091(7) 0.0062(7) -0.0116(6)
C59 0.0422(8) 0.0402(8) 0.0487(9) 0.0084(7) -0.0109(7) -0.0086(6)
C60 0.0508(9) 0.0455(8) 0.0370(7) -0.0074(6) -0.0103(6) -0.0137(7)
C61 0.0432(8) 0.0447(8) 0.0477(8) -0.0131(7) -0.0124(6) -0.0100(6)
C62 0.0448(8) 0.0453(8) 0.0431(8) -0.0116(6) -0.0107(6) -0.0124(7)
C63 0.0439(8) 0.0474(8) 0.0430(8) -0.0138(6) -0.0098(6) -0.0139(7)
C64 0.0511(9) 0.0416(8) 0.0458(8) -0.0085(6) -0.0144(7) -0.0139(7)
C65 0.0460(8) 0.0422(8) 0.0398(7) -0.0080(6) -0.0112(6) -0.0123(6)
C66 0.0447(8) 0.0427(8) 0.0470(8) -0.0101(6) -0.0120(7) -0.0121(7)
C67 0.0478(8) 0.0422(8) 0.0473(8) -0.0098(6) -0.0153(7) -0.0114(7)
C68 0.0446(8) 0.0456(9) 0.0449(8) -0.0111(7) -0.0119(7) -0.0099(7)
C69 0.0438(8) 0.0441(8) 0.0488(8) -0.0134(7) -0.0103(7) -0.0110(7)
C70 0.0437(8) 0.0423(7) 0.0404(7) -0.0082(6) -0.0094(6) -0.0136(6)
C71 0.0465(8) 0.0455(8) 0.0438(8) -0.0127(6) -0.0146(6) -0.0113(7)
C72 0.0495(9) 0.0499(9) 0.0452(9) -0.0168(7) -0.0145(7) 0.0057(8)
C73 0.0470(9) 0.0503(9) 0.0423(8) -0.0106(7) -0.0103(7) 0.0013(7)
C74 0.0413(8) 0.0445(8) 0.0488(9) -0.0111(7) -0.0099(6) -0.0108(7)
C75 0.0428(8) 0.0459(8) 0.0376(7) -0.0080(6) 0.0049(6) -0.0118(7)
C76 0.0433(8) 0.0464(8) 0.0350(7) -0.0076(6) 0.0055(6) -0.0120(7)
C77 0.0449(8) 0.0489(9) 0.0417(8) -0.0116(7) -0.0087(7) 0.0003(7)
C78 0.0356(7) 0.0506(9) 0.0351(7) -0.0086(6) 0.0025(6) -0.0103(6)
C79 0.0420(8) 0.0467(8) 0.0346(7) -0.0078(6) 0.0024(6) -0.0106(7)
C80 0.0437(8) 0.0469(8) 0.0415(8) -0.0103(7) -0.0090(6) -0.0125(7)
C81 0.0417(8) 0.0413(8) 0.0434(8) -0.0072(6) -0.0112(6) -0.0095(6)
C82 0.0427(8) 0.0432(8) 0.0437(8) -0.0104(6) -0.0108(6) -0.0114(6)
C83 0.0425(8) 0.0483(9) 0.0473(8) -0.0138(7) -0.0078(6) -0.0118(7)
C84 0.0449(8) 0.0472(8) 0.0425(8) -0.0096(6) -0.0105(6) -0.0122(7)
C85 0.0443(8) 0.0415(8) 0.0501(9) -0.0079(7) -0.0124(7) -0.0115(6)
C86 0.0449(9) 0.0488(9) 0.0483(9) -0.0128(7) -0.0098(7) -0.0121(7)
C87 0.0445(9) 0.0477(9) 0.0553(10) -0.0133(8) -0.0105(7) -0.0130(7)
C88 0.0473(9) 0.0543(10) 0.0447(8) -0.0126(7) -0.0093(7) -0.0180(8)
C89 0.0457(8) 0.0456(8) 0.0364(7) -0.0096(6) -0.0101(6) -0.0123(7)
C90 0.0446(8) 0.0462(9) 0.0430(8) -0.0095(7) -0.0086(6) -0.0135(7)
C91 0.0514(10) 0.0535(10) 0.0487(9) 0.0047(8) -0.0119(8) -0.0185(8)
C92 0.0549(10) 0.0425(8) 0.0416(8) -0.0084(6) -0.0140(7) -0.0140(7)
C93 0.0501(9) 0.0462(8) 0.0443(8) -0.0088(7) -0.0152(7) -0.0122(7)
C94 0.0471(8) 0.0443(8) 0.0501(9) -0.0082(7) -0.0142(7) -0.0130(7)
C95 0.0476(9) 0.0526(9) 0.0448(8) -0.0136(7) -0.0097(7) -0.0141(7)
C96 0.0522(9) 0.0494(9) 0.0468(9) -0.0053(7) -0.0169(7) -0.0157(7)
C97 0.0415(8) 0.0478(8) 0.0469(8) -0.0113(7) -0.0096(7) -0.0119(7)
C98 0.0438(8) 0.0557(10) 0.0426(8) -0.0159(7) -0.0093(7) 0.0013(7)
C99 0.0462(8) 0.0543(10) 0.0404(8) 0.0063(7) -0.0138(7) -0.0165(7)
C100 0.0435(8) 0.0510(9) 0.0490(9) -0.0091(7) -0.0136(7) -0.0081(7)
C101 0.0423(8) 0.0472(8) 0.0441(8) -0.0094(7) -0.0093(6) -0.0105(7)
C102 0.0445(8) 0.0460(9) 0.0438(8) -0.0083(7) -0.0092(6) -0.0113(7)
C103 0.0480(9) 0.0445(9) 0.0456(8) 0.0051(7) -0.0121(7) -0.0158(7)
C104 0.0461(9) 0.0476(9) 0.0529(10) -0.0120(7) -0.0069(7) -0.0115(7)
C105 0.0488(9) 0.0517(9) 0.0499(9) -0.0139(7) -0.0094(7) -0.0186(7)
C106 0.0458(8) 0.0505(9) 0.0454(8) -0.0121(7) -0.0112(7) -0.0120(7)
C107 0.0443(8) 0.0519(9) 0.0462(8) -0.0128(7) -0.0127(7) -0.0077(7)
C108 0.0492(9) 0.0493(9) 0.0516(9) -0.0121(7) -0.0072(7) -0.0136(7)
C109 0.0445(8) 0.0407(7) 0.0453(8) -0.0093(6) -0.0098(6) -0.0105(6)
C110 0.0461(8) 0.0397(7) 0.0471(9) -0.0085(6) -0.0115(7) -0.0099(6)
C111 0.0441(8) 0.0390(7) 0.0464(9) -0.0085(6) -0.0082(6) -0.0080(6)
C112 0.0410(8) 0.0441(8) 0.0434(8) -0.0135(6) 0.0058(6) -0.0123(6)
C113 0.0400(7) 0.0436(8) 0.0453(9) -0.0130(6) 0.0017(6) -0.0111(6)
C114 0.0428(8) 0.0386(7) 0.0452(8) -0.0085(6) -0.0096(6) -0.0080(6)
C115 0.0441(8) 0.0430(8) 0.0440(8) -0.0057(6) -0.0110(6) -0.0112(6)
C116 0.0455(8) 0.0453(8) 0.0426(8) -0.0086(6) -0.0086(7) -0.0127(7)
C117 0.0496(9) 0.0443(8) 0.0406(8) 0.0043(6) -0.0014(7) -0.0176(7)
C118 0.0452(8) 0.0451(8) 0.0425(8) -0.0077(6) -0.0092(6) -0.0131(7)
C119 0.0452(8) 0.0415(8) 0.0465(9) -0.0089(6) -0.0100(7) -0.0108(6)
C120 0.0470(8) 0.0497(9) 0.0440(8) -0.0112(7) -0.0069(7) -0.0157(7)
C121 0.0444(8) 0.0430(8) 0.0418(8) -0.0081(6) -0.0115(6) -0.0111(6)
C122 0.0452(8) 0.0484(8) 0.0422(8) -0.0095(7) -0.0105(6) -0.0135(7)
C123 0.0511(9) 0.0428(8) 0.0414(8) -0.0091(6) -0.0121(7) -0.0125(7)
C124 0.0463(8) 0.0483(8) 0.0428(8) -0.0104(7) -0.0113(7) -0.0142(7)
C125 0.0467(8) 0.0451(8) 0.0407(8) -0.0086(6) -0.0100(6) -0.0153(7)
C126 0.0450(8) 0.0502(9) 0.0393(8) -0.0099(7) -0.0008(6) -0.0166(7)
C127 0.0465(8) 0.0476(9) 0.0488(9) -0.0111(7) -0.0133(7) -0.0137(7)
C128 0.0498(9) 0.0488(9) 0.0436(8) -0.0097(7) -0.0113(7) -0.0160(7)
C129 0.0492(9) 0.0449(8) 0.0472(9) -0.0098(7) -0.0110(7) -0.0135(7)
C130 0.0496(9) 0.0468(8) 0.0402(7) -0.0090(6) -0.0103(6) -0.0157(7)
C131 0.0495(9) 0.0466(8) 0.0446(8) -0.0104(7) -0.0129(7) -0.0138(7)
C132 0.0523(9) 0.0504(9) 0.0452(8) -0.0088(7) -0.0130(7) -0.0161(7)
C133 0.0489(9) 0.0406(8) 0.0460(9) -0.0078(6) -0.0100(7) -0.0100(7)
C134 0.0409(8) 0.0465(9) 0.0488(9) -0.0071(7) 0.0064(7) -0.0110(7)
C135 0.0456(9) 0.0447(9) 0.0454(9) -0.0072(7) 0.0120(7) -0.0141(7)
C136 0.0473(9) 0.0445(9) 0.0415(8) 0.0036(7) -0.0081(7) -0.0107(7)
C137 0.0410(8) 0.0390(8) 0.0410(8) 0.0029(6) -0.0088(6) -0.0064(6)
C138 0.0474(8) 0.0424(8) 0.0400(8) -0.0071(6) -0.0082(6) -0.0122(7)
C139 0.0476(8) 0.0438(8) 0.0403(8) -0.0105(6) -0.0094(6) -0.0110(7)
C140 0.0486(9) 0.0424(8) 0.0426(8) -0.0090(6) -0.0111(7) -0.0104(7)
C141 0.0500(9) 0.0443(8) 0.0426(8) -0.0097(6) -0.0096(7) -0.0124(7)
C142 0.0461(8) 0.0438(8) 0.0437(8) -0.0108(6) -0.0091(6) -0.0132(7)
C143 0.0593(11) 0.0468(9) 0.0421(9) 0.0060(7) -0.0059(8) -0.0099(8)
C144 0.0480(9) 0.0433(8) 0.0453(8) -0.0097(6) -0.0107(7) -0.0099(7)
C145 0.0469(8) 0.0505(9) 0.0424(8) -0.0102(7) -0.0099(6) -0.0152(7)
C146 0.0420(8) 0.0446(8) 0.0415(8) -0.0087(6) -0.0085(6) -0.0117(6)
C147 0.0438(8) 0.0432(8) 0.0419(8) -0.0094(6) -0.0081(6) -0.0129(6)
C148 0.0431(8) 0.0463(8) 0.0405(8) -0.0113(6) -0.0014(6) -0.0129(6)
C149 0.0436(8) 0.0463(8) 0.0445(8) -0.0122(6) -0.0092(6) -0.0116(7)
C150 0.0450(8) 0.0467(8) 0.0446(8) -0.0111(7) -0.0091(6) -0.0130(7)
C151 0.0428(8) 0.0468(8) 0.0433(8) -0.0114(7) -0.0091(6) -0.0117(7)
C152 0.0445(8) 0.0443(8) 0.0422(8) -0.0102(7) -0.0086(6) -0.0134(6)
C153 0.0433(8) 0.0442(8) 0.0428(8) -0.0110(6) -0.0100(6) -0.0112(6)
C154 0.0500(9) 0.0447(8) 0.0403(7) -0.0099(6) -0.0085(6) -0.0146(7)
C155 0.0423(8) 0.0457(8) 0.0463(8) -0.0121(6) -0.0123(6) -0.0120(6)
C156 0.0447(8) 0.0430(8) 0.0414(7) -0.0090(6) -0.0109(6) -0.0121(7)
C157 0.0436(8) 0.0439(8) 0.0411(7) -0.0085(6) -0.0099(6) -0.0128(7)
C158 0.0436(8) 0.0432(8) 0.0409(7) -0.0091(6) -0.0093(6) -0.0118(6)
C159 0.0444(8) 0.0441(8) 0.0430(8) -0.0092(6) -0.0129(6) -0.0108(7)
C160 0.0432(8) 0.0435(8) 0.0439(8) -0.0108(6) -0.0111(6) -0.0103(6)
C161 0.0438(8) 0.0412(7) 0.0457(8) -0.0110(6) -0.0114(6) -0.0093(6)
C162 0.0434(8) 0.0424(8) 0.0412(8) -0.0099(6) -0.0114(6) -0.0107(6)
C163 0.0448(8) 0.0434(8) 0.0436(8) -0.0116(6) -0.0126(6) -0.0115(6)
C164 0.0424(8) 0.0428(8) 0.0419(8) -0.0103(6) -0.0086(6) -0.0104(6)
C165 0.0421(8) 0.0457(8) 0.0413(8) -0.0117(6) -0.0073(6) -0.0130(6)
C166 0.0431(8) 0.0449(8) 0.0385(7) -0.0093(6) -0.0009(6) -0.0121(6)
C167 0.0442(8) 0.0473(8) 0.0370(7) -0.0103(6) 0.0001(6) -0.0138(7)
C168 0.0425(8) 0.0441(8) 0.0410(8) -0.0118(6) -0.0067(6) -0.0121(6)
C169 0.0414(8) 0.0444(8) 0.0415(7) -0.0092(6) -0.0075(6) -0.0126(6)
C170 0.0436(8) 0.0451(8) 0.0452(8) -0.0124(6) -0.0089(6) -0.0112(6)
C171 0.0431(8) 0.0457(8) 0.0450(8) -0.0114(7) -0.0101(6) -0.0127(6)
C172 0.0447(8) 0.0442(8) 0.0426(8) -0.0118(6) -0.0089(6) -0.0117(6)
C173 0.0437(8) 0.0429(8) 0.0448(8) -0.0096(6) -0.0107(6) -0.0121(6)
C174 0.0452(8) 0.0449(8) 0.0408(7) -0.0080(6) -0.0109(6) -0.0132(6)
C175 0.0477(8) 0.0441(8) 0.0423(8) -0.0112(6) -0.0104(6) -0.0130(7)
C176 0.0418(8) 0.0444(8) 0.0413(7) -0.0103(6) -0.0066(6) -0.0109(6)
C177 0.0427(8) 0.0456(8) 0.0416(8) -0.0107(6) -0.0072(6) -0.0112(7)
C178 0.0409(7) 0.0450(8) 0.0439(8) -0.0136(6) -0.0069(6) -0.0116(6)
C179 0.0432(8) 0.0445(8) 0.0437(8) -0.0094(6) -0.0080(6) -0.0122(6)
C180 0.0455(8) 0.0434(8) 0.0435(8) -0.0090(6) 0.0055(7) -0.0100(7)
C181 0.0426(8) 0.0433(8) 0.0450(8) -0.0106(6) 0.0014(6) -0.0097(6)
C182 0.0400(8) 0.0439(8) 0.0438(8) -0.0099(6) 0.0042(6) -0.0119(6)
C183 0.0396(7) 0.0440(8) 0.0443(8) -0.0085(6) 0.0016(6) -0.0128(6)
C184 0.0446(8) 0.0441(8) 0.0465(8) -0.0102(7) -0.0077(7) -0.0110(7)
C185 0.0443(8) 0.0421(7) 0.0411(8) -0.0102(6) -0.0100(6) -0.0108(6)
C186 0.0450(8) 0.0435(8) 0.0422(8) -0.0097(6) -0.0098(6) -0.0124(7)
C187 0.0405(8) 0.0436(8) 0.0390(8) -0.0070(6) 0.0035(6) -0.0097(6)
C188 0.0450(8) 0.0436(8) 0.0430(8) -0.0099(6) -0.0097(6) -0.0134(6)
C189 0.0441(8) 0.0407(8) 0.0428(8) -0.0077(6) -0.0105(6) -0.0114(6)
C190 0.0435(8) 0.0460(8) 0.0411(7) -0.0099(6) -0.0090(6) -0.0132(6)
C191 0.0408(8) 0.0435(8) 0.0413(7) -0.0092(6) -0.0086(6) -0.0101(6)
C192 0.0432(8) 0.0418(8) 0.0419(8) -0.0106(6) -0.0090(6) -0.0112(6)
C193 0.0450(8) 0.0430(8) 0.0447(8) -0.0104(6) -0.0096(6) -0.0135(7)
C194 0.0414(8) 0.0441(8) 0.0451(8) -0.0118(6) 0.0046(6) -0.0102(6)
C195 0.0428(8) 0.0448(8) 0.0498(9) -0.0123(7) 0.0066(7) -0.0122(7)
C196 0.0453(8) 0.0497(9) 0.0403(8) -0.0104(6) -0.0060(6) -0.0132(7)
C197 0.0454(8) 0.0442(8) 0.0384(7) -0.0096(6) 0.0003(6) -0.0157(6)
C198 0.0412(8) 0.0414(7) 0.0421(8) -0.0092(6) -0.0086(6) -0.0102(6)
C199 0.0423(8) 0.0476(8) 0.0415(8) -0.0116(6) 0.0033(6) -0.0150(7)
C200 0.0451(8) 0.0424(8) 0.0434(8) -0.0085(6) -0.0107(6) -0.0122(6)
C201 0.0446(8) 0.0424(8) 0.0428(8) -0.0104(6) -0.0091(6) -0.0120(6)
C202 0.0421(8) 0.0434(8) 0.0440(8) -0.0117(6) -0.0105(6) -0.0120(7)
C203 0.0437(8) 0.0442(8) 0.0409(7) -0.0103(6) -0.0093(6) -0.0134(7)
C204 0.0443(8) 0.0432(8) 0.0430(8) -0.0082(6) -0.0119(6) -0.0097(6)
C205 0.0433(8) 0.0441(8) 0.0446(8) -0.0111(6) -0.0095(6) -0.0105(6)
C206 0.0453(8) 0.0425(8) 0.0431(8) -0.0093(6) -0.0105(6) -0.0129(7)
C207 0.0450(8) 0.0436(8) 0.0449(8) -0.0118(7) -0.0105(7) -0.0129(7)
C208 0.0451(8) 0.0443(8) 0.0415(8) -0.0104(6) -0.0107(6) -0.0124(7)
C209 0.0432(8) 0.0427(8) 0.0461(8) -0.0105(7) -0.0115(7) -0.0095(6)
C210 0.0445(8) 0.0455(8) 0.0426(8) -0.0113(6) -0.0096(6) -0.0126(7)
C211 0.0422(8) 0.0436(8) 0.0419(8) -0.0100(6) -0.0110(6) -0.0104(6)
C212 0.0445(8) 0.0430(8) 0.0455(8) -0.0107(6) -0.0105(6) -0.0108(7)
C213 0.0460(8) 0.0437(8) 0.0440(8) -0.0098(6) -0.0102(6) -0.0118(7)
C214 0.0456(8) 0.0444(8) 0.0460(8) -0.0099(7) -0.0096(6) -0.0126(7)
C215 0.0459(8) 0.0424(8) 0.0426(8) -0.0097(6) -0.0097(6) -0.0112(6)
C216 0.0470(8) 0.0453(8) 0.0415(8) -0.0072(7) -0.0120(6) -0.0135(7)
C217 0.0438(8) 0.0433(8) 0.0439(8) -0.0112(7) -0.0097(6) -0.0104(6)
C218 0.0439(8) 0.0447(8) 0.0443(8) -0.0090(7) -0.0107(6) -0.0118(6)
C219 0.0466(8) 0.0450(8) 0.0420(8) -0.0071(6) -0.0094(6) -0.0133(7)
C220 0.0439(8) 0.0468(8) 0.0422(8) -0.0103(6) -0.0098(6) -0.0109(7)
C221 0.0451(8) 0.0442(8) 0.0425(8) -0.0104(6) -0.0103(6) -0.0125(7)
C222 0.0440(8) 0.0444(8) 0.0419(8) -0.0111(6) -0.0094(6) -0.0122(7)
C223 0.0433(8) 0.0454(8) 0.0408(8) -0.0086(6) -0.0088(6) -0.0128(7)
C224 0.0441(8) 0.0478(8) 0.0444(8) -0.0073(7) -0.0103(7) -0.0140(7)
C225 0.0483(8) 0.0458(8) 0.0429(8) -0.0106(6) -0.0117(7) -0.0120(7)
C226 0.0388(7) 0.0436(8) 0.0421(8) -0.0093(6) -0.0084(6) -0.0100(6)
C227 0.0443(8) 0.0424(8) 0.0446(8) -0.0116(7) -0.0109(6) -0.0092(6)
C228 0.0458(8) 0.0438(8) 0.0396(7) -0.0083(6) -0.0098(6) -0.0110(6)
C229 0.0463(8) 0.0443(8) 0.0432(8) -0.0118(6) -0.0100(6) -0.0104(7)
C230 0.0470(9) 0.0455(8) 0.0433(8) -0.0094(6) -0.0131(7) -0.0100(7)
C231 0.0453(8) 0.0446(8) 0.0445(8) -0.0103(7) -0.0121(7) -0.0124(7)
C232 0.0419(8) 0.0418(8) 0.0443(8) -0.0090(6) -0.0103(6) -0.0113(6)
C233 0.0430(8) 0.0445(8) 0.0430(8) -0.0102(6) -0.0102(6) -0.0114(7)
C234 0.0431(8) 0.0444(8) 0.0473(8) -0.0101(7) -0.0096(6) -0.0120(7)
C235 0.0445(8) 0.0422(8) 0.0430(8) -0.0092(6) -0.0089(6) -0.0123(6)
C236 0.0429(8) 0.0442(8) 0.0424(8) -0.0091(6) -0.0096(6) -0.0118(7)
C237 0.0438(8) 0.0440(8) 0.0436(8) -0.0088(6) -0.0108(6) -0.0120(7)
C238 0.0438(8) 0.0443(8) 0.0415(8) -0.0084(6) -0.0106(6) -0.0112(7)
C239 0.0459(8) 0.0433(8) 0.0455(8) -0.0099(6) -0.0090(7) -0.0127(7)
C240 0.0427(8) 0.0451(8) 0.0460(8) -0.0105(6) -0.0103(6) -0.0113(6)
C241 0.0427(8) 0.0433(8) 0.0436(8) -0.0100(7) -0.0096(6) -0.0101(6)
C242 0.0451(8) 0.0435(8) 0.0444(8) -0.0110(7) -0.0099(7) -0.0119(7)
C243 0.0447(8) 0.0453(8) 0.0456(8) -0.0076(7) -0.0128(7) -0.0137(7)
C244 0.0471(8) 0.0447(8) 0.0445(8) -0.0113(7) -0.0124(7) -0.0134(7)
C245 0.0469(8) 0.0438(8) 0.0417(8) -0.0085(6) -0.0107(6) -0.0133(7)
C246 0.0448(8) 0.0446(8) 0.0431(8) -0.0093(7) -0.0104(6) -0.0120(6)
C247 0.0446(8) 0.0444(8) 0.0421(8) -0.0096(7) -0.0097(6) -0.0109(6)
C248 0.0437(8) 0.0453(8) 0.0403(8) -0.0105(6) -0.0095(6) -0.0128(6)
C249 0.0445(8) 0.0449(8) 0.0481(8) -0.0126(7) -0.0097(7) -0.0123(7)
C250 0.0423(8) 0.0438(8) 0.0451(8) -0.0109(6) -0.0101(6) -0.0105(6)
C251 0.0453(8) 0.0425(8) 0.0416(8) -0.0075(6) -0.0101(6) -0.0129(6)
C252 0.0429(8) 0.0427(8) 0.0435(8) -0.0095(6) -0.0099(7) -0.0113(6)
C253 0.0457(9) 0.0429(8) 0.0408(8) -0.0096(6) -0.0104(6) -0.0119(6)
C254 0.0433(8) 0.0453(8) 0.0429(8) -0.0108(6) -0.0068(6) -0.0138(6)
C255 0.0464(8) 0.0445(8) 0.0423(8) -0.0087(6) -0.0109(6) -0.0149(7)
C256 0.0416(7) 0.0437(8) 0.0419(8) -0.0087(6) -0.0086(6) -0.0137(6)
C257 0.0435(8) 0.0414(8) 0.0419(8) -0.0098(6) -0.0097(6) -0.0111(6)
C258 0.0445(8) 0.0436(8) 0.0427(8) -0.0107(6) -0.0098(6) -0.0127(6)
C259 0.0417(7) 0.0443(8) 0.0405(7) -0.0092(6) -0.0081(6) -0.0123(6)
C260 0.0439(8) 0.0427(8) 0.0467(8) -0.0106(6) -0.0120(6) -0.0126(6)
C261 0.0423(8) 0.0416(8) 0.0420(8) -0.0083(6) -0.0110(6) -0.0109(6)
C262 0.0432(8) 0.0437(8) 0.0441(8) -0.0105(6) -0.0091(6) -0.0130(7)
C263 0.0440(8) 0.0439(8) 0.0463(8) -0.0121(6) -0.0116(6) -0.0118(7)
C264 0.0442(8) 0.0445(8) 0.0440(8) -0.0108(6) -0.0099(6) -0.0115(6)
C265 0.090(2) 0.087(2) 0.0711(17) -0.0163(15) 0.0034(15) -0.0320(17)
C266 0.088(2) 0.0743(18) 0.0766(19) -0.0112(15) 0.0062(16) -0.0123(16)
C267 0.092(2) 0.0771(18) 0.0714(17) -0.0146(14) 0.0014(15) -0.0256(16)
C268 0.0804(18) 0.0797(18) 0.0699(16) -0.0138(13) -0.0184(13) -0.0222(14)
C269 0.0810(18) 0.0834(19) 0.0762(18) -0.0197(15) -0.0160(14) -0.0264(15)
C270 0.0848(19) 0.0809(18) 0.0741(17) -0.0141(14) -0.0231(14) -0.0246(15)
C271 0.0777(17) 0.0792(18) 0.0743(17) -0.0159(14) -0.0158(13) -0.0253(14)
C272 0.0780(18) 0.0839(19) 0.0697(16) -0.0185(14) -0.0168(13) -0.0156(15)
C273 0.0734(17) 0.088(2) 0.0803(19) -0.0214(15) -0.0159(14) -0.0220(15)
C274 0.085(2) 0.083(2) 0.086(2) -0.0272(16) 0.0141(17) -0.0335(17)
C275 0.0775(18) 0.0842(19) 0.0825(19) -0.0221(15) -0.0147(15) -0.0229(15)
C276 0.0791(18) 0.0803(19) 0.093(2) -0.0246(16) -0.0197(16) -0.0265(16)
F1 0.0504(6) 0.0509(6) 0.0518(6) -0.0116(5) -0.0140(5) -0.0147(5)
F2 0.0510(6) 0.0529(6) 0.0517(6) -0.0153(5) -0.0124(5) -0.0124(5)
F3 0.0524(6) 0.0520(6) 0.0498(6) -0.0142(5) -0.0124(5) -0.0138(5)
F4 0.0527(6) 0.0524(6) 0.0506(6) -0.0134(5) -0.0129(5) -0.0130(5)
F5 0.0549(6) 0.0493(6) 0.0451(5) -0.0094(4) -0.0136(4) -0.0150(5)
F6 0.0536(6) 0.0537(6) 0.0469(6) -0.0121(5) -0.0123(5) -0.0168(5)
F7 0.0486(5) 0.0474(5) 0.0429(5) -0.0111(4) -0.0130(4) -0.0080(4)
F8 0.0503(6) 0.0457(5) 0.0479(5) -0.0085(4) -0.0166(4) -0.0124(4)
F9 0.0465(5) 0.0509(6) 0.0465(5) -0.0101(4) -0.0115(4) -0.0134(4)
F10 0.0472(5) 0.0452(5) 0.0498(6) -0.0084(4) -0.0144(4) -0.0115(4)
F11 0.0496(5) 0.0443(5) 0.0437(5) -0.0085(4) -0.0137(4) -0.0107(4)
F12 0.0479(5) 0.0496(5) 0.0428(5) -0.0116(4) -0.0087(4) -0.0158(4)
F13 0.0510(6) 0.0505(6) 0.0497(6) -0.0130(4) -0.0118(5) -0.0153(5)
F14 0.0481(5) 0.0485(5) 0.0493(6) -0.0125(4) -0.0092(4) -0.0139(4)
F15 0.0493(6) 0.0495(6) 0.0486(5) -0.0131(4) -0.0118(4) -0.0116(5)
F16 0.0515(6) 0.0482(5) 0.0483(5) -0.0116(4) -0.0105(4) -0.0134(5)
F17 0.0517(6) 0.0496(6) 0.0504(6) -0.0121(5) -0.0137(5) -0.0138(5)
F18 0.0520(6) 0.0496(6) 0.0457(5) -0.0106(4) -0.0105(4) -0.0153(5)
F19 0.0545(6) 0.0511(6) 0.0562(6) -0.0133(5) -0.0102(5) -0.0145(5)
F20 0.0490(6) 0.0598(7) 0.0529(6) -0.0163(5) -0.0111(5) -0.0159(5)
F21 0.0490(6) 0.0508(6) 0.0561(6) -0.0151(5) -0.0114(5) -0.0128(5)
F22 0.0531(6) 0.0516(6) 0.0493(6) -0.0123(5) -0.0096(5) -0.0133(5)
F23 0.0533(6) 0.0588(7) 0.0532(6) -0.0153(5) -0.0128(5) -0.0158(5)
F24 0.0536(6) 0.0528(6) 0.0528(6) -0.0133(5) -0.0142(5) -0.0142(5)
F25 0.0475(5) 0.0501(6) 0.0441(5) -0.0113(4) -0.0106(4) -0.0124(4)
F26 0.0500(6) 0.0506(6) 0.0458(5) -0.0108(4) -0.0110(4) -0.0141(5)
F27 0.0504(6) 0.0516(6) 0.0461(5) -0.0115(4) -0.0106(4) -0.0151(5)
F28 0.0499(6) 0.0514(6) 0.0458(5) -0.0127(4) -0.0127(4) -0.0116(5)
F29 0.0504(6) 0.0503(6) 0.0481(5) -0.0145(4) -0.0110(4) -0.0148(5)
F30 0.0481(5) 0.0471(5) 0.0462(5) -0.0107(4) -0.0119(4) -0.0126(4)
F31 0.0474(5) 0.0468(5) 0.0451(5) -0.0113(4) -0.0116(4) -0.0115(4)
F32 0.0444(5) 0.0473(5) 0.0452(5) -0.0118(4) -0.0092(4) -0.0124(4)
F33 0.0439(5) 0.0471(5) 0.0471(5) -0.0117(4) -0.0085(4) -0.0128(4)
F34 0.0454(5) 0.0473(5) 0.0461(5) -0.0116(4) -0.0108(4) -0.0099(4)
F35 0.0448(5) 0.0463(5) 0.0435(5) -0.0099(4) -0.0100(4) -0.0123(4)
F36 0.0469(5) 0.0477(5) 0.0447(5) -0.0115(4) -0.0093(4) -0.0145(4)
F37 0.0503(6) 0.0560(6) 0.0501(6) -0.0139(5) -0.0107(5) -0.0149(5)
F38 0.0477(5) 0.0496(6) 0.0478(5) -0.0124(4) -0.0127(4) -0.0114(4)
F39 0.0494(6) 0.0505(6) 0.0475(5) -0.0116(4) -0.0117(4) -0.0134(5)
F40 0.0507(6) 0.0497(6) 0.0499(6) -0.0104(5) -0.0109(5) -0.0148(5)
F41 0.0500(6) 0.0487(6) 0.0492(6) -0.0132(4) -0.0120(4) -0.0115(5)
F42 0.0521(6) 0.0523(6) 0.0522(6) -0.0152(5) -0.0099(5) -0.0155(5)
F43 0.0484(5) 0.0524(6) 0.0503(6) -0.0153(5) -0.0104(4) -0.0141(5)
F44 0.0514(6) 0.0503(6) 0.0525(6) -0.0143(5) -0.0138(5) -0.0134(5)
F45 0.0508(6) 0.0496(6) 0.0483(5) -0.0133(4) -0.0114(4) -0.0131(5)
F46 0.0509(6) 0.0495(6) 0.0475(6) -0.0103(4) -0.0113(4) -0.0131(5)
F47 0.0510(6) 0.0519(6) 0.0503(6) -0.0147(5) -0.0114(5) -0.0135(5)
F48 0.0519(6) 0.0489(6) 0.0513(6) -0.0119(5) -0.0133(5) -0.0132(5)
F49 0.0485(5) 0.0466(5) 0.0435(5) -0.0101(4) -0.0121(4) -0.0146(4)
F50 0.0469(5) 0.0475(5) 0.0439(5) -0.0094(4) -0.0108(4) -0.0130(4)
F51 0.0478(5) 0.0442(5) 0.0475(5) -0.0114(4) -0.0140(4) -0.0109(4)
F52 0.0453(5) 0.0467(5) 0.0443(5) -0.0097(4) -0.0096(4) -0.0130(4)
F53 0.0475(5) 0.0487(5) 0.0428(5) -0.0093(4) -0.0108(4) -0.0155(4)
F54 0.0495(5) 0.0476(5) 0.0464(5) -0.0124(4) -0.0124(4) -0.0120(4)
F55 0.0505(6) 0.0504(6) 0.0503(6) -0.0131(5) -0.0114(5) -0.0133(5)
F56 0.0533(6) 0.0597(7) 0.0482(6) -0.0124(5) -0.0133(5) -0.0139(5)
F57 0.0542(6) 0.0508(6) 0.0497(6) -0.0098(5) -0.0151(5) -0.0149(5)
F58 0.0525(6) 0.0502(6) 0.0475(5) -0.0121(4) -0.0140(5) -0.0129(5)
F59 0.0527(6) 0.0550(6) 0.0496(6) -0.0083(5) -0.0130(5) -0.0157(5)
F60 0.0550(6) 0.0520(6) 0.0587(7) -0.0131(5) -0.0197(5) -0.0132(5)
F61 0.0480(5) 0.0489(5) 0.0465(5) -0.0122(4) -0.0123(4) -0.0111(4)
F62 0.0490(5) 0.0496(6) 0.0459(5) -0.0106(4) -0.0107(4) -0.0133(4)
F63 0.0466(5) 0.0494(6) 0.0456(5) -0.0102(4) -0.0101(4) -0.0131(4)
F64 0.0451(5) 0.0470(5) 0.0501(6) -0.0113(4) -0.0100(4) -0.0108(4)
F65 0.0483(5) 0.0477(5) 0.0442(5) -0.0111(4) -0.0104(4) -0.0127(4)
F66 0.0453(5) 0.0475(5) 0.0491(6) -0.0111(4) -0.0121(4) -0.0102(4)
F67 0.0301(7) 0.0362(8) 0.0346(8) -0.0119(6) -0.0091(6) -0.0053(6)
F68 0.0324(8) 0.0352(8) 0.0341(8) -0.0085(6) -0.0092(6) -0.0088(6)
F69 0.0347(8) 0.0319(7) 0.0317(7) -0.0078(6) -0.0083(6) -0.0065(6)
F70 0.0354(8) 0.0329(8) 0.0358(8) -0.0102(6) -0.0103(6) -0.0070(6)
F71 0.0327(8) 0.0315(7) 0.0330(8) -0.0060(6) -0.0104(6) -0.0073(6)
F72 0.0348(8) 0.0355(8) 0.0335(8) -0.0103(6) -0.0086(6) -0.0075(6)
F73 0.0843(12) 0.0886(13) 0.0940(14) -0.0189(10) -0.0229(10) -0.0255(10)
F74 0.0822(11) 0.0829(12) 0.0825(12) -0.0185(9) -0.0163(9) -0.0226(9)
F75 0.0942(14) 0.0900(13) 0.0877(13) -0.0208(10) -0.0234(11) -0.0256(11)
Fe1 0.04341(12) 0.04306(12) 0.04223(11) -0.00949(9) -0.00998(9) -0.01211(9)
Fe2 0.04296(11) 0.04322(12) 0.04259(12) -0.01018(9) -0.00955(9) -0.01090(9)
Fe3 0.04442(12) 0.04281(11) 0.04196(11) -0.00941(9) -0.01032(9) -0.01163(9)
Fe4 0.04338(12) 0.04528(12) 0.04209(11) -0.00978(9) -0.00953(9) -0.01253(10)
N1 0.0430(7) 0.0434(7) 0.0441(7) -0.0110(6) -0.0111(5) -0.0111(6)
N2 0.0433(7) 0.0447(7) 0.0437(7) -0.0083(6) -0.0104(6) -0.0120(6)
N3 0.0437(7) 0.0421(7) 0.0422(7) -0.0085(5) -0.0098(5) -0.0119(5)
N4 0.0435(7) 0.0432(7) 0.0435(7) -0.0116(5) -0.0099(5) -0.0110(6)
N5 0.0424(7) 0.0436(7) 0.0427(7) -0.0107(5) -0.0077(5) -0.0119(6)
N6 0.0451(7) 0.0474(7) 0.0405(7) -0.0098(6) -0.0093(5) -0.0140(6)
N7 0.0437(7) 0.0436(7) 0.0441(7) -0.0108(6) -0.0101(5) -0.0116(6)
N8 0.0442(7) 0.0440(7) 0.0452(7) -0.0122(6) -0.0085(6) -0.0120(6)
N9 0.0470(7) 0.0428(7) 0.0443(7) -0.0095(6) -0.0117(6) -0.0116(6)
N10 0.0428(7) 0.0461(7) 0.0419(7) -0.0110(6) -0.0090(5) -0.0124(6)
N11 0.0434(7) 0.0431(7) 0.0445(7) -0.0098(6) -0.0102(5) -0.0120(6)
N12 0.0443(7) 0.0420(7) 0.0411(7) -0.0091(5) -0.0094(5) -0.0131(6)
N13 0.0454(7) 0.0437(7) 0.0420(7) -0.0088(5) -0.0121(6) -0.0120(6)
N14 0.0431(7) 0.0455(7) 0.0427(7) -0.0108(6) -0.0096(5) -0.0108(6)
N15 0.0457(7) 0.0453(7) 0.0459(7) -0.0090(6) -0.0120(6) -0.0134(6)
N16 0.0450(7) 0.0448(7) 0.0432(7) -0.0096(6) -0.0125(6) -0.0143(6)
N17 0.0476(7) 0.0451(7) 0.0455(7) -0.0086(6) -0.0119(6) -0.0142(6)
N18 0.0444(7) 0.0436(7) 0.0457(7) -0.0078(6) -0.0112(6) -0.0125(6)
N19 0.0421(7) 0.0440(7) 0.0441(7) -0.0101(6) -0.0079(5) -0.0109(6)
N20 0.0441(7) 0.0439(7) 0.0429(7) -0.0097(5) -0.0086(5) -0.0132(6)
N21 0.0455(7) 0.0441(7) 0.0421(7) -0.0098(5) -0.0096(5) -0.0140(6)
N22 0.0458(7) 0.0445(7) 0.0445(7) -0.0108(6) -0.0085(6) -0.0142(6)
N23 0.0500(8) 0.0419(7) 0.0444(7) -0.0066(6) -0.0114(6) -0.0136(6)
N24 0.0451(7) 0.0439(7) 0.0411(7) -0.0100(5) -0.0078(5) -0.0129(6)
N25 0.0437(7) 0.0440(7) 0.0419(7) -0.0107(6) -0.0090(5) -0.0094(6)
N26 0.0475(7) 0.0426(7) 0.0413(7) -0.0080(5) -0.0099(6) -0.0130(6)
N27 0.0475(7) 0.0435(7) 0.0387(6) -0.0094(5) -0.0107(5) -0.0125(6)
N28 0.0443(7) 0.0434(7) 0.0414(7) -0.0095(5) -0.0119(5) -0.0105(6)
N29 0.0439(7) 0.0424(7) 0.0436(7) -0.0094(5) -0.0108(5) -0.0116(6)
N30 0.0457(7) 0.0435(7) 0.0440(7) -0.0101(6) -0.0104(6) -0.0133(6)
N31 0.0428(7) 0.0425(7) 0.0454(7) -0.0117(6) -0.0101(6) -0.0106(6)
N32 0.0419(7) 0.0434(7) 0.0459(7) -0.0099(6) -0.0097(6) -0.0119(6)
N33 0.0410(7) 0.0447(7) 0.0454(7) -0.0111(6) -0.0086(5) -0.0122(6)
N34 0.0428(7) 0.0426(7) 0.0443(7) -0.0113(5) -0.0076(5) -0.0121(6)
N35 0.0435(7) 0.0449(7) 0.0438(7) -0.0118(6) -0.0086(6) -0.0126(6)
N36 0.0420(7) 0.0443(7) 0.0442(7) -0.0113(6) -0.0083(5) -0.0126(6)
N37 0.0418(7) 0.0433(7) 0.0447(7) -0.0105(6) -0.0110(6) -0.0094(6)
N38 0.0408(7) 0.0439(7) 0.0440(7) -0.0099(6) -0.0097(6) -0.0089(6)
N39 0.0428(7) 0.0424(7) 0.0439(7) -0.0091(6) -0.0111(6) -0.0100(6)
N40 0.0444(7) 0.0434(7) 0.0410(7) -0.0080(6) -0.0095(6) -0.0116(6)
N41 0.0444(7) 0.0416(7) 0.0434(7) -0.0103(5) -0.0095(6) -0.0103(6)
N42 0.0448(7) 0.0437(7) 0.0431(7) -0.0113(6) -0.0111(6) -0.0116(6)
N43 0.0443(7) 0.0445(7) 0.0441(7) -0.0098(6) -0.0123(6) -0.0123(6)
N44 0.0435(7) 0.0447(7) 0.0437(7) -0.0099(6) -0.0104(5) -0.0126(6)
N45 0.0435(7) 0.0443(7) 0.0457(7) -0.0096(6) -0.0113(6) -0.0122(6)
N46 0.0452(7) 0.0449(7) 0.0424(7) -0.0098(6) -0.0094(6) -0.0131(6)
N47 0.0450(7) 0.0460(7) 0.0439(7) -0.0106(6) -0.0103(6) -0.0135(6)
N48 0.0438(7) 0.0429(7) 0.0426(7) -0.0082(6) -0.0089(5) -0.0126(6)
N49 0.0830(17) 0.0794(16) 0.0788(16) -0.0167(13) -0.0165(13) -0.0234(13)
N50 0.0862(17) 0.0800(16) 0.0736(15) -0.0131(12) -0.0203(13) -0.0266(13)
N51 0.0811(16) 0.0802(16) 0.0748(15) -0.0152(12) -0.0174(12) -0.0221(13)
N52 0.0806(16) 0.0892(18) 0.0763(15) -0.0190(13) -0.0154(12) -0.0278(14)
N53 0.0834(17) 0.0845(17) 0.0833(17) -0.0167(14) -0.0119(14) -0.0298(14)
N54 0.0838(17) 0.0852(17) 0.0831(17) -0.0214(14) -0.0135(13) -0.0294(15)
O1 0.0436(6) 0.0428(6) 0.0424(6) -0.0099(5) -0.0101(5) -0.0124(5)
O2 0.0427(6) 0.0434(6) 0.0422(6) -0.0094(5) -0.0102(5) -0.0114(5)
O3 0.0449(6) 0.0444(6) 0.0471(6) -0.0115(5) -0.0073(5) -0.0114(5)
O4 0.0438(6) 0.0422(6) 0.0424(6) -0.0097(5) -0.0110(5) -0.0113(5)
O5 0.0414(6) 0.0449(6) 0.0430(6) -0.0105(5) -0.0099(5) -0.0121(5)
O6 0.0437(6) 0.0436(6) 0.0434(6) -0.0104(5) -0.0086(5) -0.0135(5)
O7 0.0435(6) 0.0451(6) 0.0408(6) -0.0097(5) -0.0086(5) -0.0126(5)
O8 0.0435(6) 0.0453(6) 0.0415(6) -0.0116(5) -0.0090(5) -0.0112(5)
O9 0.0437(6) 0.0440(6) 0.0408(6) -0.0101(5) -0.0096(5) -0.0110(5)
O10 0.0449(6) 0.0444(6) 0.0428(6) -0.0105(5) -0.0101(5) -0.0111(5)
O11 0.0458(6) 0.0421(6) 0.0432(6) -0.0093(5) -0.0121(5) -0.0105(5)
O12 0.0429(6) 0.0436(6) 0.0420(6) -0.0110(5) -0.0082(5) -0.0111(5)
O13 0.0439(6) 0.0448(6) 0.0440(6) -0.0122(5) -0.0096(5) -0.0120(5)
O14 0.0440(6) 0.0470(6) 0.0489(6) -0.0148(5) -0.0127(5) -0.0092(5)
O15 0.0458(6) 0.0432(6) 0.0445(6) -0.0118(5) -0.0088(5) -0.0124(5)
O16 0.0452(6) 0.0421(6) 0.0412(6) -0.0091(5) -0.0086(5) -0.0124(5)
O17 0.0466(6) 0.0408(6) 0.0449(6) -0.0083(5) -0.0132(5) -0.0116(5)
O18 0.0437(6) 0.0428(6) 0.0417(6) -0.0096(5) -0.0090(5) -0.0111(5)
O19 0.0469(6) 0.0450(6) 0.0403(6) -0.0080(5) -0.0112(5) -0.0145(5)
O20 0.0439(6) 0.0457(6) 0.0422(6) -0.0104(5) -0.0104(5) -0.0123(5)
O21 0.0441(6) 0.0446(6) 0.0420(6) -0.0100(5) -0.0101(5) -0.0124(5)
O22 0.0458(6) 0.0466(6) 0.0411(6) -0.0098(5) -0.0088(5) -0.0140(5)
O23 0.0445(6) 0.0456(6) 0.0436(6) -0.0087(5) -0.0117(5) -0.0121(5)
O24 0.0438(6) 0.0468(6) 0.0413(6) -0.0087(5) -0.0095(5) -0.0147(5)
P1 0.0486(2) 0.0484(2) 0.0459(2) -0.01204(18) -0.01250(18) -0.01250(19)
P2 0.0450(2) 0.0454(2) 0.0421(2) -0.00868(17) -0.01045(17) -0.01222(17)
P3 0.0486(2) 0.0465(2) 0.0459(2) -0.01138(18) -0.01053(18) -0.01284(18)
P4 0.0471(2) 0.0471(2) 0.0471(2) -0.01135(18) -0.01221(18) -0.01282(19)
P5 0.0472(2) 0.0494(2) 0.0451(2) -0.01171(18) -0.01109(17) -0.01410(18)
P6 0.0442(2) 0.0448(2) 0.0437(2) -0.01037(17) -0.00942(17) -0.01213(17)
P7 0.0475(2) 0.0484(2) 0.0470(2) -0.01212(18) -0.01076(18) -0.01339(18)
P8 0.0480(2) 0.0481(2) 0.0466(2) -0.01204(18) -0.01153(18) -0.01246(19)
P9 0.0449(2) 0.0443(2) 0.0432(2) -0.01050(17) -0.00991(16) -0.01182(17)
P10 0.0469(2) 0.0484(2) 0.0476(2) -0.01255(18) -0.01146(19) -0.01109(18)
P11 0.0453(2) 0.0465(2) 0.0454(2) -0.01081(18) -0.01153(17) -0.01097(17)
P12 0.0329(3) 0.0331(3) 0.0343(3) -0.0085(3) -0.0096(3) -0.0066(3)
P13 0.0810(7) 0.0813(7) 0.0811(7) -0.0196(5) -0.0185(5) -0.0250(6)
Pd1 0.04348(6) 0.04391(6) 0.04266(6) -0.00973(5) -0.01014(5) -0.01189(5)
Pd2 0.04445(6) 0.04361(6) 0.04243(6) -0.00997(5) -0.01013(5) -0.01218(5)
Pd3 0.04340(6) 0.04430(6) 0.04271(6) -0.01068(5) -0.00977(5) -0.01218(5)
Pd4 0.04338(6) 0.04370(6) 0.04314(6) -0.01048(5) -0.01022(5) -0.01161(5)
Pd5 0.04322(6) 0.04410(6) 0.04213(6) -0.00972(5) -0.00965(5) -0.01210(5)
Pd6 0.04373(6) 0.04344(6) 0.04224(6) -0.01000(5) -0.01001(5) -0.01200(5)
Pd7 0.04386(6) 0.04397(6) 0.04251(6) -0.00977(5) -0.00995(5) -0.01209(5)
Pd8 0.04424(6) 0.04399(6) 0.04298(6) -0.00932(5) -0.01042(5) -0.01241(5)
Pd9 0.04388(6) 0.04381(6) 0.04388(6) -0.00966(5) -0.01085(5) -0.01119(5)
Pd10 0.04374(6) 0.04354(6) 0.04319(6) -0.00943(5) -0.01022(5) -0.01157(5)
Pd11 0.04422(6) 0.04374(6) 0.04232(6) -0.00985(5) -0.01013(5) -0.01261(5)
Pd12 0.04442(6) 0.04277(6) 0.04215(6) -0.00982(5) -0.01009(5) -0.01167(5)

loop_
_atom_type_symbol
_atom_type_description
_atom_type_scat_dispersion_real
_atom_type_scat_dispersion_imag
_atom_type_scat_source
C C 0.0040 0.0020 'International Tables Vol C Tables 4.2.6.8 and 6.1.1.4'
H H 0.0000 0.0000 'International Tables Vol C Tables 4.2.6.8 and 6.1.1.4'
F F 0.0230 0.0130 'International Tables Vol C Tables 4.2.6.8 and 6.1.1.4'
Fe Fe 0.3560 1.0510 'International Tables Vol C Tables 4.2.6.8 and 6.1.1.4'
N N 0.0080 0.0040 'International Tables Vol C Tables 4.2.6.8 and 6.1.1.4'
O O 0.0140 0.0080 'International Tables Vol C Tables 4.2.6.8 and 6.1.1.4'
P P 0.1250 0.1210 'International Tables Vol C Tables 4.2.6.8 and 6.1.1.4'
Pd Pd -0.7270 1.2510 'International Tables Vol C Tables 4.2.6.8 and 6.1.1.4'

loop_
_geom_angle_atom_site_label_1
_geom_angle_atom_site_label_2
_geom_angle_atom_site_label_3
_geom_angle
_geom_angle_site_symmetry_1
_geom_angle_site_symmetry_3
N1 C1 C2 120.96(15) . .
N1 C1 H1 119.5 . .
C2 C1 H1 119.5 . .
C1 C2 C3 118.74(18) . .
C1 C2 H2 120.6 . .
C3 C2 H2 120.6 . .
C4 C3 C2 120.36(17) . .
C4 C3 C11 121.55(17) . .
C2 C3 C11 117.99(17) . .
C3 C4 C5 119.44(18) . .
C3 C4 H4 120.3 . .
C5 C4 H4 120.3 . .
N1 C5 C4 120.83(17) . .
N1 C5 C6 112.21(15) . .
C4 C5 C6 126.92(17) . .
C7 C6 N2 120.42(16) . .
C7 C6 C5 120.12(17) . .
N2 C6 C5 119.37(15) . .
C6 C7 C8 119.84(18) . .
C6 C7 H7 120.1 . .
C8 C7 H7 120.1 . .
C9 C8 C7 119.64(17) . .
C9 C8 C12 120.40(18) . .
C7 C8 C12 119.65(17) . .
C10 C9 C8 121.00(18) . .
C10 C9 H9 119.5 . .
C8 C9 H9 119.5 . .
C9 C10 N2 120.08(16) . .
C9 C10 H10 120.0 . .
N2 C10 H10 120.0 . .
C3 C11 H11A 109.5 . .
C3 C11 H11B 109.5 . .
H11A C11 H11B 109.5 . .
C3 C11 H11C 109.5 . .
H11A C11 H11C 109.5 . .
H11B C11 H11C 109.5 . .
C8 C12 H12A 109.5 . .
C8 C12 H12B 109.5 . .
H12A C12 H12B 109.5 . .
C8 C12 H12C 109.5 . .
H12A C12 H12C 109.5 . .
H12B C12 H12C 109.5 . .
N3 C13 C14 119.08(17) . .
N3 C13 H13 120.5 . .
C14 C13 H13 120.5 . .
C15 C14 C13 120.07(19) . .
C15 C14 H14 120.0 . .
C13 C14 H14 120.0 . .
C16 C15 C14 120.17(17) . .
C16 C15 C23 120.7(2) . .
C14 C15 C23 118.90(19) . .
C15 C16 C17 119.1(2) . .
C15 C16 H16 120.4 . .
C17 C16 H16 120.4 . .
N3 C17 C16 121.10(17) . .
N3 C17 C18 113.70(15) . .
C16 C17 C18 125.16(19) . .
N4 C18 C19 119.52(16) . .
N4 C18 C17 115.95(15) . .
C19 C18 C17 124.42(17) . .
C20 C19 C18 119.55(17) . .
C20 C19 H19 120.2 . .
C18 C19 H19 120.2 . .
C21 C20 C19 120.43(18) . .
C21 C20 C24 119.67(18) . .
C19 C20 C24 119.66(17) . .
C20 C21 C22 120.07(18) . .
C20 C21 H21 120.0 . .
C22 C21 H21 120.0 . .
N4 C22 C21 120.12(16) . .
N4 C22 H22 119.9 . .
C21 C22 H22 119.9 . .
C15 C23 H23A 109.5 . .
C15 C23 H23B 109.5 . .
H23A C23 H23B 109.5 . .
C15 C23 H23C 109.5 . .
H23A C23 H23C 109.5 . .
H23B C23 H23C 109.5 . .
C20 C24 H24A 109.5 . .
C20 C24 H24B 109.5 . .
H24A C24 H24B 109.5 . .
C20 C24 H24C 109.5 . .
H24A C24 H24C 109.5 . .
H24B C24 H24C 109.5 . .
N5 C25 C26 120.13(17) . .
N5 C25 H25 119.9 . .
C26 C25 H25 119.9 . .
C27 C26 C25 115.20(17) . .
C27 C26 H26 122.4 . .
C25 C26 H26 122.4 . .
C26 C27 C28 119.77(18) . .
C26 C27 C35 117.21(17) . .
C28 C27 C35 122.24(18) . .
C29 C28 C27 121.48(19) . .
C29 C28 H28 119.3 . .
C27 C28 H28 119.3 . .
C28 C29 N5 120.39(16) . .
C28 C29 C30 121.40(18) . .
N5 C29 C30 118.08(16) . .
N6 C30 C31 119.13(15) . .
N6 C30 C29 113.10(15) . .
C31 C30 C29 127.64(18) . .
C32 C31 C30 120.98(19) . .
C32 C31 H31 119.5 . .
C30 C31 H31 119.5 . .
C31 C32 C33 118.55(18) . .
C31 C32 C36 120.13(18) . .
C33 C32 C36 121.15(17) . .
C34 C33 C32 121.63(18) . .
C34 C33 H33 119.2 . .
C32 C33 H33 119.2 . .
C33 C34 N6 119.11(16) . .
C33 C34 H34 120.4 . .
N6 C34 H34 120.4 . .
C27 C35 H35A 109.5 . .
C27 C35 H35B 109.5 . .
H35A C35 H35B 109.5 . .
C27 C35 H35C 109.5 . .
H35A C35 H35C 109.5 . .
H35B C35 H35C 109.5 . .
C32 C36 H36A 109.5 . .
C32 C36 H36B 109.5 . .
H36A C36 H36B 109.5 . .
C32 C36 H36C 109.5 . .
H36A C36 H36C 109.5 . .
H36B C36 H36C 109.5 . .
N7 C37 C38 119.37(16) . .
N7 C37 H37 120.3 . .
C38 C37 H37 120.3 . .
C39 C38 C37 119.32(18) . .
C39 C38 H38 120.3 . .
C37 C38 H38 120.3 . .
C40 C39 C38 120.88(17) . .
C40 C39 C47 120.92(18) . .
C38 C39 C47 118.19(18) . .
C39 C40 C41 119.54(17) . .
C39 C40 H40 120.2 . .
C41 C40 H40 120.2 . .
N7 C41 C40 120.68(16) . .
N7 C41 C42 113.81(15) . .
C40 C41 C42 125.37(17) . .
C43 C42 C41 123.58(17) . .
C43 C42 N8 120.00(16) . .
C41 C42 N8 116.40(15) . .
C42 C43 C44 120.28(18) . .
C42 C43 H43 119.9 . .
C44 C43 H43 119.9 . .
C45 C44 C43 119.74(17) . .
C45 C44 C48 118.37(17) . .
C43 C44 C48 120.91(18) . .
C46 C45 C44 119.47(17) . .
C46 C45 H45 120.3 . .
C44 C45 H45 120.3 . .
C45 C46 N8 121.11(15) . .
C45 C46 H46 119.4 . .
N8 C46 H46 119.4 . .
C39 C47 H47A 109.5 . .
C39 C47 H47B 109.5 . .
H47A C47 H47B 109.5 . .
C39 C47 H47C 109.5 . .
H47A C47 H47C 109.5 . .
H47B C47 H47C 109.5 . .
C44 C48 H48A 109.5 . .
C44 C48 H48B 109.5 . .
H48A C48 H48B 109.5 . .
C44 C48 H48C 109.5 . .
H48A C48 H48C 109.5 . .
H48B C48 H48C 109.5 . .
N10 C49 C50 119.98(16) . .
N10 C49 H49 120.0 . .
C50 C49 H49 120.0 . .
C51 C50 C49 120.45(19) . .
C51 C50 H50 119.8 . .
C49 C50 H50 119.8 . .
C50 C51 C52 119.94(18) . .
C50 C51 C59 120.35(18) . .
C52 C51 C59 119.70(18) . .
C51 C52 C53 119.16(17) . .
C51 C52 H52 120.4 . .
C53 C52 H52 120.4 . .
N10 C53 C52 119.63(16) . .
N10 C53 C54 115.36(15) . .
C52 C53 C54 125.01(17) . .
C55 C54 N9 119.40(17) . .
C55 C54 C53 124.93(18) . .
N9 C54 C53 115.62(15) . .
C56 C55 C54 120.84(19) . .
C56 C55 H55 119.6 . .
C54 C55 H55 119.6 . .
C55 C56 C57 120.09(17) . .
C55 C56 C60 120.04(17) . .
C57 C56 C60 119.71(17) . .
C56 C57 C58 118.53(18) . .
C56 C57 H57 120.7 . .
C58 C57 H57 120.7 . .
N9 C58 C57 120.75(16) . .
N9 C58 H58 119.6 . .
C57 C58 H58 119.6 . .
C51 C59 H59A 109.5 . .
C51 C59 H59B 109.5 . .
H59A C59 H59B 109.5 . .
C51 C59 H59C 109.5 . .
H59A C59 H59C 109.5 . .
H59B C59 H59C 109.5 . .
C56 C60 H60A 109.5 . .
C56 C60 H60B 109.5 . .
H60A C60 H60B 109.5 . .
C56 C60 H60C 109.5 . .
H60A C60 H60C 109.5 . .
H60B C60 H60C 109.5 . .
N11 C61 C62 120.45(15) . .
N11 C61 H61 119.8 . .
C62 C61 H61 119.8 . .
C63 C62 C61 119.57(17) . .
C63 C62 H62 120.2 . .
C61 C62 H62 120.2 . .
C62 C63 C64 120.95(17) . .
C62 C63 C71 119.64(17) . .
C64 C63 C71 119.10(16) . .
C65 C64 C63 118.59(17) . .
C65 C64 H64 120.7 . .
C63 C64 H64 120.7 . .
C64 C65 N11 120.87(15) . .
C64 C65 C66 123.83(16) . .
N11 C65 C66 115.28(15) . .
C67 C66 N12 120.46(16) . .
C67 C66 C65 123.36(17) . .
N12 C66 C65 115.96(14) . .
C66 C67 C68 120.40(18) . .
C66 C67 H67 119.8 . .
C68 C67 H67 119.8 . .
C69 C68 C67 119.80(17) . .
C69 C68 C72 119.71(18) . .
C67 C68 C72 120.16(17) . .
C68 C69 C70 119.99(17) . .
C68 C69 H69 120.0 . .
C70 C69 H69 120.0 . .
N12 C70 C69 119.41(15) . .
N12 C70 H70 120.3 . .
C69 C70 H70 120.3 . .
C63 C71 H71A 109.5 . .
C63 C71 H71B 109.5 . .
H71A C71 H71B 109.5 . .
C63 C71 H71C 109.5 . .
H71A C71 H71C 109.5 . .
H71B C71 H71C 109.5 . .
C68 C72 H72A 109.5 . .
C68 C72 H72B 109.5 . .
H72A C72 H72B 109.5 . .
C68 C72 H72C 109.5 . .
H72A C72 H72C 109.5 . .
H72B C72 H72C 109.5 . .
C74 C73 N14 120.49(17) . .
C74 C73 H73 119.8 . .
N14 C73 H73 119.8 . .
C73 C74 C75 119.04(17) . .
C73 C74 H74 120.5 . .
C75 C74 H74 120.5 . .
C76 C75 C74 120.57(17) . .
C76 C75 C83 120.61(18) . .
C74 C75 C83 118.81(17) . .
C75 C76 C77 118.99(18) . .
C75 C76 H76 120.5 . .
C77 C76 H76 120.5 . .
N14 C77 C76 121.00(16) . .
N14 C77 C78 118.84(16) . .
C76 C77 C78 120.16(18) . .
N13 C78 C79 121.34(15) . .
N13 C78 C77 111.07(15) . .
C79 C78 C77 127.24(17) . .
C78 C79 C80 119.30(17) . .
C78 C79 H79 120.3 . .
C80 C79 H79 120.3 . .
C81 C80 C79 119.47(17) . .
C81 C80 C84 119.90(16) . .
C79 C80 C84 120.62(17) . .
C80 C81 C82 119.57(16) . .
C80 C81 H81 120.2 . .
C82 C81 H81 120.2 . .
N13 C82 C81 119.84(15) . .
N13 C82 H82 120.1 . .
C81 C82 H82 120.1 . .
C75 C83 H83A 109.5 . .
C75 C83 H83B 109.5 . .
H83A C83 H83B 109.5 . .
C75 C83 H83C 109.5 . .
H83A C83 H83C 109.5 . .
H83B C83 H83C 109.5 . .
C80 C84 H84A 109.5 . .
C80 C84 H84B 109.5 . .
H84A C84 H84B 109.5 . .
C80 C84 H84C 109.5 . .
H84A C84 H84C 109.5 . .
H84B C84 H84C 109.5 . .
N16 C85 C86 120.58(16) . .
N16 C85 H85 119.7 . .
C86 C85 H85 119.7 . .
C87 C86 C85 118.44(18) . .
C87 C86 H86 120.8 . .
C85 C86 H86 120.8 . .
C86 C87 C88 121.30(19) . .
C86 C87 C95 118.63(17) . .
C88 C87 C95 119.75(18) . .
C89 C88 C87 120.83(19) . .
C89 C88 H88 119.6 . .
C87 C88 H88 119.6 . .
C88 C89 N16 118.13(15) . .
C88 C89 C90 125.00(18) . .
N16 C89 C90 116.50(15) . .
N15 C90 C91 119.34(16) . .
N15 C90 C89 109.95(15) . .
C91 C90 C89 130.18(18) . .
C92 C91 C90 120.7(2) . .
C92 C91 H91 119.7 . .
C90 C91 H91 119.7 . .
C91 C92 C93 120.51(18) . .
C91 C92 C96 121.00(19) . .
C93 C92 C96 118.40(17) . .
C92 C93 C94 119.57(17) . .
C92 C93 H93 120.2 . .
C94 C93 H93 120.2 . .
N15 C94 C93 119.33(17) . .
N15 C94 H94 120.3 . .
C93 C94 H94 120.3 . .
C87 C95 H95A 109.5 . .
C87 C95 H95B 109.5 . .
H95A C95 H95B 109.5 . .
C87 C95 H95C 109.5 . .
H95A C95 H95C 109.5 . .
H95B C95 H95C 109.5 . .
C92 C96 H96A 109.5 . .
C92 C96 H96B 109.5 . .
H96A C96 H96B 109.5 . .
C92 C96 H96C 109.5 . .
H96A C96 H96C 109.5 . .
H96B C96 H96C 109.5 . .
N18 C97 C98 121.00(17) . .
N18 C97 H97 119.5 . .
C98 C97 H97 119.5 . .
C99 C98 C97 118.7(2) . .
C99 C98 H98 120.7 . .
C97 C98 H98 120.7 . .
C98 C99 C100 121.21(18) . .
C98 C99 C107 119.52(19) . .
C100 C99 C107 119.27(17) . .
C99 C100 C101 119.79(17) . .
C99 C100 H100 120.1 . .
C101 C100 H100 120.1 . .
N18 C101 C100 119.35(15) . .
N18 C101 C102 116.93(14) . .
C100 C101 C102 123.70(15) . .
C103 C102 N17 120.62(17) . .
C103 C102 C101 124.89(17) . .
N17 C102 C101 114.45(15) . .
C104 C103 C102 119.87(18) . .
C104 C103 H103 120.1 . .
C102 C103 H103 120.1 . .
C103 C104 C105 120.12(19) . .
C103 C104 C108 119.88(18) . .
C105 C104 C108 120.0(2) . .
C106 C105 C104 119.64(19) . .
C106 C105 H105 120.2 . .
C104 C105 H105 120.2 . .
C105 C106 N17 120.94(16) . .
C105 C106 H106 119.5 . .
N17 C106 H106 119.5 . .
C99 C107 H10A 109.5 . .
C99 C107 H10B 109.5 . .
H10A C107 H10B 109.5 . .
C99 C107 H10C 109.5 . .
H10A C107 H10C 109.5 . .
H10B C107 H10C 109.5 . .
C104 C108 H10D 109.5 . .
C104 C108 H10E 109.5 . .
H10D C108 H10E 109.5 . .
C104 C108 H10F 109.5 . .
H10D C108 H10F 109.5 . .
H10E C108 H10F 109.5 . .
N20 C109 C110 120.74(16) . .
N20 C109 H109 119.6 . .
C110 C109 H109 119.6 . .
C109 C110 C111 120.12(18) . .
C109 C110 H110 119.9 . .
C111 C110 H110 119.9 . .
C112 C111 C110 119.47(17) . .
C112 C111 C119 120.38(17) . .
C110 C111 C119 120.15(18) . .
C113 C112 C111 120.18(18) . .
C113 C112 H112 119.9 . .
C111 C112 H112 119.9 . .
C112 C113 N20 120.26(17) . .
C112 C113 C114 124.03(18) . .
N20 C113 C114 115.13(15) . .
C115 C114 N19 119.11(16) . .
C115 C114 C113 127.56(17) . .
N19 C114 C113 113.26(15) . .
C116 C115 C114 120.81(18) . .
C116 C115 H115 119.6 . .
C114 C115 H115 119.6 . .
C115 C116 C117 119.22(19) . .
C115 C116 C120 120.81(17) . .
C117 C116 C120 119.97(18) . .
C118 C117 C116 119.4(2) . .
C118 C117 H117 120.3 . .
C116 C117 H117 120.3 . .
N19 C118 C117 120.99(16) . .
N19 C118 H118 119.5 . .
C117 C118 H118 119.5 . .
C111 C119 H11D 109.5 . .
C111 C119 H11E 109.5 . .
H11D C119 H11E 109.5 . .
C111 C119 H11F 109.5 . .
H11D C119 H11F 109.5 . .
H11E C119 H11F 109.5 . .
C116 C120 H12D 109.5 . .
C116 C120 H12E 109.5 . .
H12D C120 H12E 109.5 . .
C116 C120 H12F 109.5 . .
H12D C120 H12F 109.5 . .
H12E C120 H12F 109.5 . .
N21 C121 C122 119.02(16) . .
N21 C121 H121 120.5 . .
C122 C121 H121 120.5 . .
C123 C122 C121 120.76(18) . .
C123 C122 H122 119.6 . .
C121 C122 H122 119.6 . .
C122 C123 C124 119.60(17) . .
C122 C123 C131 120.28(17) . .
C124 C123 C131 120.06(18) . .
C125 C124 C123 119.69(18) . .
C125 C124 H124 120.2 . .
C123 C124 H124 120.2 . .
N21 C125 C124 120.63(16) . .
N21 C125 C126 113.33(14) . .
C124 C125 C126 126.04(18) . .
C127 C126 N22 120.01(16) . .
C127 C126 C125 125.01(18) . .
N22 C126 C125 114.78(16) . .
C128 C127 C126 120.10(18) . .
C128 C127 H127 119.9 . .
C126 C127 H127 119.9 . .
C127 C128 C129 120.30(19) . .
C127 C128 C132 119.53(17) . .
C129 C128 C132 119.94(18) . .
C130 C129 C128 119.84(18) . .
C130 C129 H129 120.1 . .
C128 C129 H129 120.1 . .
C129 C130 N22 119.98(15) . .
C129 C130 H130 120.0 . .
N22 C130 H130 120.0 . .
C123 C131 H13A 109.5 . .
C123 C131 H13B 109.5 . .
H13A C131 H13B 109.5 . .
C123 C131 H13C 109.5 . .
H13A C131 H13C 109.5 . .
H13B C131 H13C 109.5 . .
C128 C132 H13D 109.5 . .
C128 C132 H13E 109.5 . .
H13D C132 H13E 109.5 . .
C128 C132 H13F 109.5 . .
H13D C132 H13F 109.5 . .
H13E C132 H13F 109.5 . .
N23 C133 C134 120.07(16) . .
N23 C133 H133 120.0 . .
C134 C133 H133 120.0 . .
C135 C134 C133 119.12(18) . .
C135 C134 H134 120.4 . .
C133 C134 H134 120.4 . .
C134 C135 C136 120.48(18) . .
C134 C135 C143 118.85(18) . .
C136 C135 C143 120.2(2) . .
C135 C136 C137 119.3(2) . .
C135 C136 H136 120.4 . .
C137 C136 H136 120.4 . .
N23 C137 C136 120.85(15) . .
N23 C137 C138 112.18(15) . .
C136 C137 C138 126.89(19) . .
C139 C138 N24 120.58(16) . .
C139 C138 C137 121.87(17) . .
N24 C138 C137 117.38(15) . .
C138 C139 C140 119.19(17) . .
C138 C139 H139 120.4 . .
C140 C139 H139 120.4 . .
C139 C140 C141 121.22(18) . .
C139 C140 C144 119.48(17) . .
C141 C140 C144 118.75(17) . .
C142 C141 C140 118.42(18) . .
C142 C141 H141 120.8 . .
C140 C141 H141 120.8 . .
N24 C142 C141 120.64(16) . .
N24 C142 H142 119.7 . .
C141 C142 H142 119.7 . .
C135 C143 H14A 109.5 . .
C135 C143 H14B 109.5 . .
H14A C143 H14B 109.5 . .
C135 C143 H14C 109.5 . .
H14A C143 H14C 109.5 . .
H14B C143 H14C 109.5 . .
C140 C144 H14D 109.5 . .
C140 C144 H14E 109.5 . .
H14D C144 H14E 109.5 . .
C140 C144 H14F 109.5 . .
H14D C144 H14F 109.5 . .
H14E C144 H14F 109.5 . .
C146 C145 H14G 109.5 . .
C146 C145 H14H 109.5 . .
H14G C145 H14H 109.5 . .
C146 C145 H14I 109.5 . .
H14G C145 H14I 109.5 . .
H14H C145 H14I 109.5 . .
O21 C146 C147 127.20(16) . .
O21 C146 C145 112.58(15) . .
C147 C146 C145 120.22(16) . .
C152 C147 C146 122.73(17) . .
C152 C147 C148 119.64(17) . .
C146 C147 C148 117.55(16) . .
O22 C148 C147 128.10(17) . .
O22 C148 C149 114.85(16) . .
C147 C148 C149 116.86(15) . .
C148 C149 H14J 109.5 . .
C148 C149 H14K 109.5 . .
H14J C149 H14K 109.5 . .
C148 C149 H14L 109.5 . .
H14J C149 H14L 109.5 . .
H14K C149 H14L 109.5 . .
C151 C150 H15A 109.5 . .
C151 C150 H15B 109.5 . .
H15A C150 H15B 109.5 . .
C151 C150 H15C 109.5 . .
H15A C150 H15C 109.5 . .
H15B C150 H15C 109.5 . .
N25 C151 C152 114.90(16) . .
N25 C151 C150 131.25(17) . .
C152 C151 C150 113.83(16) . .
C147 C152 C151 136.28(18) . .
C147 C152 C153 130.40(17) . .
C151 C152 C153 91.97(15) . .
N26 C153 C152 112.39(15) . .
N26 C153 C154 127.63(16) . .
C152 C153 C154 119.90(16) . .
C153 C154 H15D 109.5 . .
C153 C154 H15E 109.5 . .
H15D C154 H15E 109.5 . .
C153 C154 H15F 109.5 . .
H15D C154 H15F 109.5 . .
H15E C154 H15F 109.5 . .
C156 C155 H15G 109.5 . .
C156 C155 H15H 109.5 . .
H15G C155 H15H 109.5 . .
C156 C155 H15I 109.5 . .
H15G C155 H15I 109.5 . .
H15H C155 H15I 109.5 . .
N27 C156 C157 110.45(15) . .
N27 C156 C155 121.82(14) . .
C157 C156 C155 127.70(17) . .
C156 C157 C158 101.14(16) . .
C156 C157 C162 132.62(17) . .
C158 C157 C162 126.06(16) . .
N28 C158 C157 112.21(14) . .
N28 C158 C159 124.09(16) . .
C157 C158 C159 123.64(16) . .
C158 C159 H15J 109.5 . .
C158 C159 H15K 109.5 . .
H15J C159 H15K 109.5 . .
C158 C159 H15L 109.5 . .
H15J C159 H15L 109.5 . .
H15K C159 H15L 109.5 . .
C161 C160 H16A 109.5 . .
C161 C160 H16B 109.5 . .
H16A C160 H16B 109.5 . .
C161 C160 H16C 109.5 . .
H16A C160 H16C 109.5 . .
H16B C160 H16C 109.5 . .
O2 C161 C162 124.70(17) . .
O2 C161 C160 116.87(15) . .
C162 C161 C160 118.38(16) . .
C163 C162 C161 120.83(16) . .
C163 C162 C157 120.69(16) . .
C161 C162 C157 118.12(16) . .
O1 C163 C162 123.23(16) . .
O1 C163 C164 112.13(15) . .
C162 C163 C164 124.59(16) . .
C163 C164 H16D 109.5 . .
C163 C164 H16E 109.5 . .
H16D C164 H16E 109.5 . .
C163 C164 H16F 109.5 . .
H16D C164 H16F 109.5 . .
H16E C164 H16F 109.5 . .
C166 C165 H16G 109.5 . .
C166 C165 H16H 109.5 . .
H16G C165 H16H 109.5 . .
C166 C165 H16I 109.5 . .
H16G C165 H16I 109.5 . .
H16H C165 H16I 109.5 . .
C167 C166 C165 122.27(17) . .
C167 C166 O3 118.21(14) . .
C165 C166 O3 119.52(14) . .
C168 C167 C166 119.62(18) . .
C168 C167 C172 124.02(18) . .
C166 C167 C172 116.34(15) . .
C167 C168 O4 131.35(17) . .
C167 C168 C169 122.83(17) . .
O4 C168 C169 105.72(13) . .
C168 C169 H16J 109.5 . .
C168 C169 H16K 109.5 . .
H16J C169 H16K 109.5 . .
C168 C169 H16L 109.5 . .
H16J C169 H16L 109.5 . .
H16K C169 H16L 109.5 . .
C171 C170 H17A 109.5 . .
C171 C170 H17B 109.5 . .
H17A C170 H17B 109.5 . .
C171 C170 H17C 109.5 . .
H17A C170 H17C 109.5 . .
H17B C170 H17C 109.5 . .
C172 C171 N30 109.42(16) . .
C172 C171 C170 129.81(17) . .
N30 C171 C170 120.14(15) . .
C171 C172 C173 105.76(17) . .
C171 C172 C167 123.55(18) . .
C173 C172 C167 130.39(17) . .
N29 C173 C172 109.26(15) . .
N29 C173 C174 123.83(15) . .
C172 C173 C174 126.90(17) . .
C173 C174 H17D 109.5 . .
C173 C174 H17E 109.5 . .
H17D C174 H17E 109.5 . .
C173 C174 H17F 109.5 . .
H17D C174 H17F 109.5 . .
H17E C174 H17F 109.5 . .
C176 C175 H17G 109.5 . .
C176 C175 H17H 109.5 . .
H17G C175 H17H 109.5 . .
C176 C175 H17I 109.5 . .
H17G C175 H17I 109.5 . .
H17H C175 H17I 109.5 . .
N31 C176 C177 106.02(15) . .
N31 C176 C175 127.23(16) . .
C177 C176 C175 126.31(16) . .
C178 C177 C176 105.13(16) . .
C178 C177 C182 129.34(18) . .
C176 C177 C182 125.39(17) . .
N32 C178 C177 107.58(16) . .
N32 C178 C179 126.53(15) . .
C177 C178 C179 125.45(17) . .
C178 C179 H17J 109.5 . .
C178 C179 H17K 109.5 . .
H17J C179 H17K 109.5 . .
C178 C179 H17L 109.5 . .
H17J C179 H17L 109.5 . .
H17K C179 H17L 109.5 . .
C181 C180 H18A 109.5 . .
C181 C180 H18B 109.5 . .
H18A C180 H18B 109.5 . .
C181 C180 H18C 109.5 . .
H18A C180 H18C 109.5 . .
H18B C180 H18C 109.5 . .
O7 C181 C182 129.87(17) . .
O7 C181 C180 111.73(17) . .
C182 C181 C180 118.39(17) . .
C181 C182 C183 119.04(16) . .
C181 C182 C177 121.34(17) . .
C183 C182 C177 119.20(17) . .
O8 C183 C184 116.35(16) . .
O8 C183 C182 122.72(17) . .
C184 C183 C182 120.15(16) . .
C183 C184 H18D 109.5 . .
C183 C184 H18E 109.5 . .
H18D C184 H18E 109.5 . .
C183 C184 H18F 109.5 . .
H18D C184 H18F 109.5 . .
H18E C184 H18F 109.5 . .
C186 C185 H18G 109.5 . .
C186 C185 H18H 109.5 . .
H18G C185 H18H 109.5 . .
C186 C185 H18I 109.5 . .
H18G C185 H18I 109.5 . .
H18H C185 H18I 109.5 . .
O12 C186 C187 124.49(16) . .
O12 C186 C185 114.20(14) . .
C187 C186 C185 120.65(16) . .
C186 C187 C192 123.31(16) . .
C186 C187 C188 116.22(16) . .
C192 C187 C188 120.21(16) . .
O11 C188 C187 130.16(16) . .
O11 C188 C189 114.20(15) . .
C187 C188 C189 115.44(15) . .
C188 C189 H18J 109.5 . .
C188 C189 H18K 109.5 . .
H18J C189 H18K 109.5 . .
C188 C189 H18L 109.5 . .
H18J C189 H18L 109.5 . .
H18K C189 H18L 109.5 . .
C191 C190 H19A 109.5 . .
C191 C190 H19B 109.5 . .
H19A C190 H19B 109.5 . .
C191 C190 H19C 109.5 . .
H19A C190 H19C 109.5 . .
H19B C190 H19C 109.5 . .
N33 C191 C192 109.00(15) . .
N33 C191 C190 125.03(16) . .
C192 C191 C190 125.87(16) . .
C193 C192 C191 101.43(15) . .
C193 C192 C187 128.08(17) . .
C191 C192 C187 129.23(17) . .
N34 C193 C192 112.31(16) . .
N34 C193 C194 124.72(16) . .
C192 C193 C194 121.72(17) . .
C193 C194 H19D 109.5 . .
C193 C194 H19E 109.5 . .
H19D C194 H19E 109.5 . .
C193 C194 H19F 109.5 . .
H19D C194 H19F 109.5 . .
H19E C194 H19F 109.5 . .
C196 C195 H19X 109.5 . .
C196 C195 H19Y 109.5 . .
H19X C195 H19Y 109.5 . .
C196 C195 H19Z 109.5 . .
H19X C195 H19Z 109.5 . .
H19Y C195 H19Z 109.5 . .
N36 C196 C197 113.46(16) . .
N36 C196 C195 120.55(17) . .
C197 C196 C195 120.13(17) . .
C196 C197 C198 98.39(16) . .
C196 C197 C202 132.89(16) . .
C198 C197 C202 128.11(16) . .
N35 C198 C197 111.68(15) . .
N35 C198 C199 124.07(15) . .
C197 C198 C199 123.93(16) . .
C198 C199 H19J 109.5 . .
C198 C199 H19K 109.5 . .
H19J C199 H19K 109.5 . .
C198 C199 H19L 109.5 . .
H19J C199 H19L 109.5 . .
H19K C199 H19L 109.5 . .
C201 C200 H20A 109.5 . .
C201 C200 H20B 109.5 . .
H20A C200 H20B 109.5 . .
C201 C200 H20C 109.5 . .
H20A C200 H20C 109.5 . .
H20B C200 H20C 109.5 . .
O13 C201 C202 126.25(17) . .
O13 C201 C200 112.23(14) . .
C202 C201 C200 121.34(15) . .
C201 C202 C203 120.89(17) . .
C201 C202 C197 117.13(14) . .
C203 C202 C197 121.83(14) . .
O14 C203 C202 124.13(16) . .
O14 C203 C204 115.61(16) . .
C202 C203 C204 120.26(16) . .
C203 C204 H20D 109.5 . .
C203 C204 H20E 109.5 . .
H20D C204 H20E 109.5 . .
C203 C204 H20F 109.5 . .
H20D C204 H20F 109.5 . .
H20E C204 H20F 109.5 . .
C206 C205 H20G 109.5 . .
C206 C205 H20H 109.5 . .
H20G C205 H20H 109.5 . .
C206 C205 H20I 109.5 . .
H20G C205 H20I 109.5 . .
H20H C205 H20I 109.5 . .
O18 C206 C207 129.33(18) . .
O18 C206 C205 112.64(16) . .
C207 C206 C205 117.97(17) . .
C206 C207 C208 116.55(17) . .
C206 C207 C212 125.83(18) . .
C208 C207 C212 117.26(16) . .
O17 C208 C207 129.40(16) . .
O17 C208 C209 110.27(16) . .
C207 C208 C209 119.79(17) . .
C208 C209 H20J 109.5 . .
C208 C209 H20K 109.5 . .
H20J C209 H20K 109.5 . .
C208 C209 H20L 109.5 . .
H20J C209 H20L 109.5 . .
H20K C209 H20L 109.5 . .
C211 C210 H21A 109.5 . .
C211 C210 H21B 109.5 . .
H21A C210 H21B 109.5 . .
C211 C210 H21C 109.5 . .
H21A C210 H21C 109.5 . .
H21B C210 H21C 109.5 . .
N46 C211 C212 104.53(17) . .
N46 C211 C210 122.16(17) . .
C212 C211 C210 133.21(18) . .
C211 C212 C213 107.94(17) . .
C211 C212 C207 121.90(18) . .
C213 C212 C207 130.02(17) . .
N45 C213 C212 104.80(17) . .
N45 C213 C214 128.85(19) . .
C212 C213 C214 126.34(17) . .
C213 C214 H21D 109.5 . .
C213 C214 H21E 109.5 . .
H21D C214 H21E 109.5 . .
C213 C214 H21F 109.5 . .
H21D C214 H21F 109.5 . .
H21E C214 H21F 109.5 . .
C216 C215 H21G 109.5 . .
C216 C215 H21H 109.5 . .
H21G C215 H21H 109.5 . .
C216 C215 H21I 109.5 . .
H21G C215 H21I 109.5 . .
H21H C215 H21I 109.5 . .
N48 C216 C217 110.93(18) . .
N48 C216 C215 121.42(17) . .
C217 C216 C215 127.46(16) . .
C218 C217 C216 99.72(16) . .
C218 C217 C222 138.37(18) . .
C216 C217 C222 121.24(17) . .
N47 C218 C217 115.04(18) . .
N47 C218 C219 119.44(18) . .
C217 C218 C219 125.29(17) . .
C218 C219 H21J 109.5 . .
C218 C219 H21K 109.5 . .
H21J C219 H21K 109.5 . .
C218 C219 H21L 109.5 . .
H21J C219 H21L 109.5 . .
H21K C219 H21L 109.5 . .
C221 C220 H22A 109.5 . .
C221 C220 H22B 109.5 . .
H22A C220 H22B 109.5 . .
C221 C220 H22C 109.5 . .
H22A C220 H22C 109.5 . .
H22B C220 H22C 109.5 . .
O20 C221 C222 122.81(17) . .
O20 C221 C220 115.34(16) . .
C222 C221 C220 121.85(17) . .
C223 C222 C221 124.05(18) . .
C223 C222 C217 119.01(17) . .
C221 C222 C217 116.74(16) . .
O19 C223 C222 125.27(18) . .
O19 C223 C224 109.74(16) . .
C222 C223 C224 124.93(17) . .
C223 C224 H22D 109.5 . .
C223 C224 H22E 109.5 . .
H22D C224 H22E 109.5 . .
C223 C224 H22F 109.5 . .
H22D C224 H22F 109.5 . .
H22E C224 H22F 109.5 . .
C226 C225 H22G 109.5 . .
C226 C225 H22H 109.5 . .
H22G C225 H22H 109.5 . .
C226 C225 H22I 109.5 . .
H22G C225 H22I 109.5 . .
H22H C225 H22I 109.5 . .
O9 C226 C227 130.73(19) . .
O9 C226 C225 114.73(17) . .
C227 C226 C225 113.96(16) . .
C226 C227 C228 118.67(17) . .
C226 C227 C232 121.44(17) . .
C228 C227 C232 119.86(17) . .
O10 C228 C227 121.72(18) . .
O10 C228 C229 115.47(17) . .
C227 C228 C229 122.39(16) . .
C228 C229 H22J 109.5 . .
C228 C229 H22K 109.5 . .
H22J C229 H22K 109.5 . .
C228 C229 H22L 109.5 . .
H22J C229 H22L 109.5 . .
H22K C229 H22L 109.5 . .
C231 C230 H23D 109.5 . .
C231 C230 H23E 109.5 . .
H23D C230 H23E 109.5 . .
C231 C230 H23F 109.5 . .
H23D C230 H23F 109.5 . .
H23E C230 H23F 109.5 . .
N39 C231 C232 117.68(19) . .
N39 C231 C230 115.93(17) . .
C232 C231 C230 126.35(17) . .
C231 C232 C233 98.80(17) . .
C231 C232 C227 134.07(18) . .
C233 C232 C227 126.47(17) . .
N40 C233 C232 110.20(17) . .
N40 C233 C234 128.00(18) . .
C232 C233 C234 121.75(16) . .
C233 C234 H23G 109.5 . .
C233 C234 H23H 109.5 . .
H23G C234 H23H 109.5 . .
C233 C234 H23I 109.5 . .
H23G C234 H23I 109.5 . .
H23H C234 H23I 109.5 . .
C236 C235 H23J 109.5 . .
C236 C235 H23K 109.5 . .
H23J C235 H23K 109.5 . .
C236 C235 H23L 109.5 . .
H23J C235 H23L 109.5 . .
H23K C235 H23L 109.5 . .
N38 C236 C237 106.01(17) . .
N38 C236 C235 128.99(18) . .
C237 C236 C235 124.97(17) . .
C238 C237 C236 106.79(17) . .
C238 C237 C242 127.16(18) . .
C236 C237 C242 125.97(17) . .
N37 C238 C237 104.69(17) . .
N37 C238 C239 120.82(17) . .
C237 C238 C239 133.42(18) . .
C238 C239 H23M 109.5 . .
C238 C239 H23N 109.5 . .
H23M C239 H23N 109.5 . .
C238 C239 H23O 109.5 . .
H23M C239 H23O 109.5 . .
H23N C239 H23O 109.5 . .
C241 C240 H24D 109.5 . .
C241 C240 H24E 109.5 . .
H24D C240 H24E 109.5 . .
C241 C240 H24F 109.5 . .
H24D C240 H24F 109.5 . .
H24E C240 H24F 109.5 . .
O24 C241 C242 123.77(18) . .
O24 C241 C240 111.71(16) . .
C242 C241 C240 124.34(18) . .
C241 C242 C243 122.81(19) . .
C241 C242 C237 118.43(17) . .
C243 C242 C237 118.74(17) . .
O23 C243 C242 124.04(17) . .
O23 C243 C244 112.72(16) . .
C242 C243 C244 123.22(18) . .
C243 C244 H24G 109.5 . .
C243 C244 H24H 109.5 . .
H24G C244 H24H 109.5 . .
C243 C244 H24I 109.5 . .
H24G C244 H24I 109.5 . .
H24H C244 H24I 109.5 . .
C246 C245 H24J 109.5 . .
C246 C245 H24K 109.5 . .
H24J C245 H24K 109.5 . .
C246 C245 H24L 109.5 . .
H24J C245 H24L 109.5 . .
H24K C245 H24L 109.5 . .
O15 C246 C247 129.64(18) . .
O15 C246 C245 111.43(17) . .
C247 C246 C245 118.90(17) . .
C246 C247 C248 120.00(17) . .
C246 C247 C252 120.20(17) . .
C248 C247 C252 119.57(17) . .
O16 C248 C247 123.27(17) . .
O16 C248 C249 117.49(17) . .
C247 C248 C249 119.18(17) . .
C248 C249 H24M 109.5 . .
C248 C249 H24N 109.5 . .
H24M C249 H24N 109.5 . .
C248 C249 H24O 109.5 . .
H24M C249 H24O 109.5 . .
H24N C249 H24O 109.5 . .
C251 C250 H25A 109.5 . .
C251 C250 H25B 109.5 . .
H25A C250 H25B 109.5 . .
C251 C250 H25C 109.5 . .
H25A C250 H25C 109.5 . .
H25B C250 H25C 109.5 . .
C252 C251 N41 113.10(17) . .
C252 C251 C250 125.47(17) . .
N41 C251 C250 121.36(16) . .
C251 C252 C253 104.78(17) . .
C251 C252 C247 123.77(17) . .
C253 C252 C247 130.37(17) . .
N42 C253 C252 106.99(16) . .
N42 C253 C254 122.55(17) . .
C252 C253 C254 130.29(17) . .
C253 C254 H25D 109.5 . .
C253 C254 H25E 109.5 . .
H25D C254 H25E 109.5 . .
C253 C254 H25F 109.5 . .
H25D C254 H25F 109.5 . .
H25E C254 H25F 109.5 . .
C256 C255 H25G 109.5 . .
C256 C255 H25H 109.5 . .
H25G C255 H25H 109.5 . .
C256 C255 H25I 109.5 . .
H25G C255 H25I 109.5 . .
H25H C255 H25I 109.5 . .
O5 C256 C257 127.62(17) . .
O5 C256 C255 112.49(15) . .
C257 C256 C255 119.71(17) . .
C256 C257 C258 119.66(17) . .
C256 C257 C262 119.49(16) . .
C258 C257 C262 119.85(16) . .
O6 C258 C257 127.41(17) . .
O6 C258 C259 111.51(16) . .
C257 C258 C259 120.89(17) . .
C258 C259 H25J 109.5 . .
C258 C259 H25K 109.5 . .
H25J C259 H25K 109.5 . .
C258 C259 H25L 109.5 . .
H25J C259 H25L 109.5 . .
H25K C259 H25L 109.5 . .
C261 C260 H26A 109.5 . .
C261 C260 H26B 109.5 . .
H26A C260 H26B 109.5 . .
C261 C260 H26C 109.5 . .
H26A C260 H26C 109.5 . .
H26B C260 H26C 109.5 . .
N43 C261 C262 109.14(17) . .
N43 C261 C260 120.94(17) . .
C262 C261 C260 128.86(17) . .
C261 C262 C263 106.74(17) . .
C261 C262 C257 124.84(17) . .
C263 C262 C257 128.22(17) . .
N44 C263 C262 106.04(17) . .
N44 C263 C264 120.71(17) . .
C262 C263 C264 133.12(18) . .
C263 C264 H26D 109.5 . .
C263 C264 H26E 109.5 . .
H26D C264 H26E 109.5 . .
C263 C264 H26F 109.5 . .
H26D C264 H26F 109.5 . .
H26E C264 H26F 109.5 . .
C266 C265 H26G 109.5 . .
C266 C265 H26H 109.5 . .
H26G C265 H26H 109.5 . .
C266 C265 H26I 109.5 . .
H26G C265 H26I 109.5 . .
H26H C265 H26I 109.5 . .
N49 C266 C265 173.2(4) . .
C268 C267 H26J 109.5 . .
C268 C267 H26K 109.5 . .
H26J C267 H26K 109.5 . .
C268 C267 H26L 109.5 . .
H26J C267 H26L 109.5 . .
H26K C267 H26L 109.5 . .
N50 C268 C267 175.0(4) . .
C270 C269 H26M 109.5 . .
C270 C269 H26N 109.5 . .
H26M C269 H26N 109.5 . .
C270 C269 H26O 109.5 . .
H26M C269 H26O 109.5 . .
H26N C269 H26O 109.5 . .
N51 C270 C269 176.1(4) . .
C272 C271 H27A 109.5 . .
C272 C271 H27B 109.5 . .
H27A C271 H27B 109.5 . .
C272 C271 H27C 109.5 . .
H27A C271 H27C 109.5 . .
H27B C271 H27C 109.5 . .
N52 C272 C271 176.6(4) . .
C274 C273 H27X 109.5 . .
C274 C273 H27Y 109.5 . .
H27X C273 H27Y 109.5 . .
C274 C273 H27Z 109.5 . .
H27X C273 H27Z 109.5 . .
H27Y C273 H27Z 109.5 . .
N53 C274 C273 175.1(4) . .
C276 C275 H27D 109.5 . .
C276 C275 H27E 109.5 . .
H27D C275 H27E 109.5 . .
C276 C275 H27F 109.5 . .
H27D C275 H27F 109.5 . .
H27E C275 H27F 109.5 . .
N54 C276 C275 167.5(5) . .
O3 Fe1 O2 83.18(6) . .
O3 Fe1 O5 88.62(6) . .
O2 Fe1 O5 83.84(5) . .
O3 Fe1 O4 88.87(6) . .
O2 Fe1 O4 172.04(6) . .
O5 Fe1 O4 96.19(5) . .
O3 Fe1 O1 93.26(6) . .
O2 Fe1 O1 85.48(5) . .
O5 Fe1 O1 168.86(6) . .
O4 Fe1 O1 94.83(5) . .
O3 Fe1 O6 175.77(6) . .
O2 Fe1 O6 95.35(6) . .
O5 Fe1 O6 87.28(6) . .
O4 Fe1 O6 92.60(6) . .
O1 Fe1 O6 90.57(5) . .
O12 Fe2 O9 98.86(6) . .
O12 Fe2 O11 85.09(6) . .
O9 Fe2 O11 88.00(6) . .
O12 Fe2 O10 96.99(6) . .
O9 Fe2 O10 83.79(6) . .
O11 Fe2 O10 171.74(6) . .
O12 Fe2 O7 166.58(5) . .
O9 Fe2 O7 89.56(5) . .
O11 Fe2 O7 84.78(6) . .
O10 Fe2 O7 94.28(6) . .
O12 Fe2 O8 88.11(5) . .
O9 Fe2 O8 172.88(6) . .
O11 Fe2 O8 94.07(6) . .
O10 Fe2 O8 93.98(6) . .
O7 Fe2 O8 83.86(5) . .
O16 Fe3 O18 94.57(6) . .
O16 Fe3 O15 84.79(6) . .
O18 Fe3 O15 173.53(6) . .
O16 Fe3 O13 170.03(6) . .
O18 Fe3 O13 95.39(6) . .
O15 Fe3 O13 85.27(6) . .
O16 Fe3 O14 97.12(6) . .
O18 Fe3 O14 82.50(6) . .
O15 Fe3 O14 103.97(6) . .
O13 Fe3 O14 84.57(6) . .
O16 Fe3 O17 94.87(5) . .
O18 Fe3 O17 84.75(6) . .
O15 Fe3 O17 88.89(6) . .
O13 Fe3 O17 85.67(5) . .
O14 Fe3 O17 163.12(6) . .
O21 Fe4 O19 95.92(6) . .
O21 Fe4 O23 92.55(6) . .
O19 Fe4 O23 98.08(6) . .
O21 Fe4 O22 85.85(6) . .
O19 Fe4 O22 167.13(6) . .
O23 Fe4 O22 94.57(6) . .
O21 Fe4 O20 95.96(6) . .
O19 Fe4 O20 84.85(6) . .
O23 Fe4 O20 170.67(6) . .
O22 Fe4 O20 82.29(6) . .
O21 Fe4 O24 168.50(6) . .
O19 Fe4 O24 94.69(6) . .
O23 Fe4 O24 81.57(6) . .
O22 Fe4 O24 84.78(5) . .
O20 Fe4 O24 89.38(5) . .
C5 N1 C1 119.64(12) . .
C5 N1 Pd1 114.53(10) . .
C1 N1 Pd1 124.81(9) . .
C10 N2 C6 118.99(11) . .
C10 N2 Pd1 129.67(10) . .
C6 N2 Pd1 111.24(10) . .
C17 N3 C13 120.43(11) . .
C17 N3 Pd2 114.62(10) . .
C13 N3 Pd2 124.83(10) . .
C22 N4 C18 120.28(11) . .
C22 N4 Pd2 125.73(10) . .
C18 N4 Pd2 113.97(10) . .
C29 N5 C25 122.08(12) . .
C29 N5 Pd3 113.41(9) . .
C25 N5 Pd3 124.49(10) . .
C30 N6 C34 120.37(12) . .
C30 N6 Pd3 114.80(9) . .
C34 N6 Pd3 124.71(10) . .
C41 N7 C37 120.12(11) . .
C41 N7 Pd4 115.68(10) . .
C37 N7 Pd4 124.19(10) . .
C46 N8 C42 119.32(11) . .
C46 N8 Pd4 127.14(10) . .
C42 N8 Pd4 113.39(9) . .
C58 N9 C54 120.30(12) . .
C58 N9 Pd5 125.43(11) . .
C54 N9 Pd5 114.12(10) . .
C53 N10 C49 120.83(12) . .
C53 N10 Pd5 113.21(9) . .
C49 N10 Pd5 125.56(10) . .
C61 N11 C65 119.55(12) . .
C61 N11 Pd6 127.22(10) . .
C65 N11 Pd6 113.23(9) . .
C70 N12 C66 119.93(11) . .
C70 N12 Pd6 125.62(10) . .
C66 N12 Pd6 114.12(9) . .
C78 N13 C82 120.47(11) . .
C78 N13 Pd7 117.21(9) . .
C82 N13 Pd7 122.14(10) . .
C77 N14 C73 119.89(12) . .
C77 N14 Pd7 111.94(9) . .
C73 N14 Pd7 127.68(10) . .
C90 N15 C94 120.56(12) . .
C90 N15 Pd8 118.88(10) . .
C94 N15 Pd8 120.56(10) . .
C85 N16 C89 120.71(11) . .
C85 N16 Pd8 124.39(10) . .
C89 N16 Pd8 114.89(9) . .
C106 N17 C102 118.78(12) . .
C106 N17 Pd9 128.90(10) . .
C102 N17 Pd9 111.99(10) . .
C101 N18 C97 119.88(11) . .
C101 N18 Pd9 113.73(10) . .
C97 N18 Pd9 125.66(10) . .
C118 N19 C114 120.50(12) . .
C118 N19 Pd10 123.04(10) . .
C114 N19 Pd10 116.41(10) . .
C109 N20 C113 119.22(11) . .
C109 N20 Pd10 126.06(10) . .
C113 N20 Pd10 114.58(10) . .
C125 N21 C121 120.31(11) . .
C125 N21 Pd11 116.52(10) . .
C121 N21 Pd11 123.17(10) . .
C126 N22 C130 119.77(12) . .
C126 N22 Pd11 115.48(10) . .
C130 N22 Pd11 124.72(10) . .
C137 N23 C133 120.18(12) . .
C137 N23 Pd12 114.72(10) . .
C133 N23 Pd12 123.44(10) . .
C142 N24 C138 119.94(11) . .
C142 N24 Pd12 126.60(10) . .
C138 N24 Pd12 113.47(9) . .
C151 N25 N26 111.20(15) . .
C151 N25 Pd1 129.78(12) . .
N26 N25 Pd1 116.82(12) . .
C153 N26 N25 109.30(14) . .
C153 N26 Pd2 130.14(11) . .
N25 N26 Pd2 119.74(13) . .
C156 N27 N28 108.77(12) . .
C156 N27 Pd1 132.17(10) . .
N28 N27 Pd1 117.30(12) . .
C158 N28 N27 107.24(13) . .
C158 N28 Pd2 131.88(11) . .
N27 N28 Pd2 117.33(11) . .
C173 N29 N30 107.51(13) . .
C173 N29 Pd3 133.08(11) . .
N30 N29 Pd3 116.76(12) . .
C171 N30 N29 107.97(13) . .
C171 N30 Pd4 132.29(11) . .
N29 N30 Pd4 119.23(12) . .
C176 N31 N32 108.92(14) . .
C176 N31 Pd3 131.33(11) . .
N32 N31 Pd3 119.75(12) . .
N31 N32 C178 112.32(13) . .
N31 N32 Pd4 115.93(12) . .
C178 N32 Pd4 130.21(11) . .
C191 N33 N34 109.67(13) . .
C191 N33 Pd5 132.27(11) . .
N34 N33 Pd5 113.44(11) . .
C193 N34 N33 107.17(13) . .
C193 N34 Pd6 133.91(11) . .
N33 N34 Pd6 118.85(11) . .
C198 N35 N36 105.53(13) . .
C198 N35 Pd5 131.68(11) . .
N36 N35 Pd5 122.26(12) . .
C196 N36 N35 108.11(13) . .
C196 N36 Pd6 137.07(11) . .
N35 N36 Pd6 114.81(12) . .
C238 N37 N38 110.66(16) . .
C238 N37 Pd9 135.28(13) . .
N38 N37 Pd9 113.60(13) . .
C236 N38 N37 111.51(17) . .
C236 N38 Pd10 131.60(14) . .
N37 N38 Pd10 115.92(13) . .
C231 N39 N40 101.12(15) . .
C231 N39 Pd9 141.71(15) . .
N40 N39 Pd9 114.00(12) . .
C233 N40 N39 112.16(16) . .
C233 N40 Pd10 128.93(14) . .
N39 N40 Pd10 118.07(12) . .
N42 N41 C251 103.05(15) . .
N42 N41 Pd11 119.55(12) . .
C251 N41 Pd11 134.06(13) . .
C253 N42 N41 111.88(16) . .
C253 N42 Pd12 129.45(14) . .
N41 N42 Pd12 116.81(12) . .
C261 N43 N44 108.08(16) . .
C261 N43 Pd11 133.48(14) . .
N44 N43 Pd11 115.31(12) . .
C263 N44 N43 108.34(16) . .
C263 N44 Pd12 132.93(13) . .
N43 N44 Pd12 118.16(12) . .
C213 N45 N46 110.84(17) . .
C213 N45 Pd8 131.31(15) . .
N46 N45 Pd8 116.76(12) . .
C211 N46 N45 111.12(16) . .
C211 N46 Pd7 126.47(14) . .
N45 N46 Pd7 118.77(12) . .
C218 N47 N48 105.45(16) . .
C218 N47 Pd8 134.84(15) . .
N48 N47 Pd8 119.23(12) . .
C216 N48 N47 108.14(16) . .
C216 N48 Pd7 133.18(14) . .
N47 N48 Pd7 114.98(11) . .
C163 O1 Fe1 129.98(9) . .
C161 O2 Fe1 130.07(9) . .
C166 O3 Fe1 124.99(8) . .
C168 O4 Fe1 117.99(8) . .
C256 O5 Fe1 122.30(11) . .
C258 O6 Fe1 123.65(12) . .
C181 O7 Fe2 124.46(9) . .
C183 O8 Fe2 128.42(10) . .
C226 O9 Fe2 122.11(13) . .
C228 O10 Fe2 124.26(13) . .
C188 O11 Fe2 127.22(9) . .
C186 O12 Fe2 129.41(9) . .
C201 O13 Fe3 128.94(12) . .
C203 O14 Fe3 130.47(12) . .
C246 O15 Fe3 119.41(13) . .
C248 O16 Fe3 126.28(12) . .
C208 O17 Fe3 122.66(12) . .
C206 O18 Fe3 126.18(12) . .
C223 O19 Fe4 123.26(12) . .
C221 O20 Fe4 123.02(12) . .
C146 O21 Fe4 128.18(9) . .
C148 O22 Fe4 128.10(9) . .
C243 O23 Fe4 127.06(12) . .
C241 O24 Fe4 125.61(12) . .
F2 P1 F1 91.78(7) . .
F2 P1 F4 98.00(7) . .
F1 P1 F4 169.80(8) . .
F2 P1 F6 90.92(7) . .
F1 P1 F6 89.45(7) . .
F4 P1 F6 87.50(7) . .
F2 P1 F3 98.74(7) . .
F1 P1 F3 94.97(7) . .
F4 P1 F3 86.45(7) . .
F6 P1 F3 169.22(7) . .
F2 P1 F5 174.42(7) . .
F1 P1 F5 83.26(7) . .
F4 P1 F5 86.84(7) . .
F6 P1 F5 86.49(7) . .
F3 P1 F5 84.28(6) . .
F11 P2 F10 88.67(7) . .
F11 P2 F12 87.03(7) . .
F10 P2 F12 93.42(7) . .
F11 P2 F9 98.53(7) . .
F10 P2 F9 76.31(7) . .
F12 P2 F9 168.12(7) . .
F11 P2 F8 170.34(7) . .
F10 P2 F8 84.08(7) . .
F12 P2 F8 87.04(7) . .
F9 P2 F8 85.97(6) . .
F11 P2 F7 92.34(6) . .
F10 P2 F7 173.28(7) . .
F12 P2 F7 80.00(7) . .
F9 P2 F7 110.07(7) . .
F8 P2 F7 94.13(6) . .
F13 P3 F15 87.19(7) . .
F13 P3 F16 175.57(7) . .
F15 P3 F16 92.70(7) . .
F13 P3 F14 88.47(7) . .
F15 P3 F14 91.44(7) . .
F16 P3 F14 87.10(7) . .
F13 P3 F18 93.33(7) . .
F15 P3 F18 179.25(7) . .
F16 P3 F18 86.73(7) . .
F14 P3 F18 88.04(7) . .
F13 P3 F17 90.86(7) . .
F15 P3 F17 87.50(7) . .
F16 P3 F17 93.56(7) . .
F14 P3 F17 178.77(7) . .
F18 P3 F17 93.03(6) . .
F24 P4 F20 89.43(8) . .
F24 P4 F21 176.37(8) . .
F20 P4 F21 94.19(8) . .
F24 P4 F22 86.87(8) . .
F20 P4 F22 93.74(8) . .
F21 P4 F22 92.60(8) . .
F24 P4 F23 97.07(8) . .
F20 P4 F23 162.87(8) . .
F21 P4 F23 79.38(8) . .
F22 P4 F23 70.92(7) . .
F24 P4 F19 92.72(8) . .
F20 P4 F19 105.64(7) . .
F21 P4 F19 86.58(8) . .
F22 P4 F19 160.62(8) . .
F23 P4 F19 89.93(7) . .
F28 P5 F27 87.45(7) . .
F28 P5 F30 86.98(7) . .
F27 P5 F30 172.42(8) . .
F28 P5 F25 178.21(8) . .
F27 P5 F25 92.34(7) . .
F30 P5 F25 93.38(7) . .
F28 P5 F29 90.53(7) . .
F27 P5 F29 95.38(7) . .
F30 P5 F29 89.82(7) . .
F25 P5 F29 87.72(7) . .
F28 P5 F26 89.83(7) . .
F27 P5 F26 81.69(7) . .
F30 P5 F26 93.14(7) . .
F25 P5 F26 91.90(7) . .
F29 P5 F26 177.03(7) . .
F31 P6 F32 92.53(7) . .
F31 P6 F33 91.90(7) . .
F32 P6 F33 95.29(7) . .
F31 P6 F35 88.42(6) . .
F32 P6 F35 177.32(7) . .
F33 P6 F35 87.17(6) . .
F31 P6 F36 95.47(7) . .
F32 P6 F36 88.00(6) . .
F33 P6 F36 171.79(7) . .
F35 P6 F36 89.42(6) . .
F31 P6 F34 178.73(8) . .
F32 P6 F34 88.38(6) . .
F33 P6 F34 87.14(6) . .
F35 P6 F34 90.71(6) . .
F36 P6 F34 85.44(6) . .
F39 P7 F41 88.43(8) . .
F39 P7 F38 95.40(7) . .
F41 P7 F38 176.13(8) . .
F39 P7 F40 92.26(7) . .
F41 P7 F40 89.73(7) . .
F38 P7 F40 90.69(7) . .
F39 P7 F37 94.32(7) . .
F41 P7 F37 89.97(7) . .
F38 P7 F37 89.18(7) . .
F40 P7 F37 173.39(8) . .
F39 P7 F42 175.02(7) . .
F41 P7 F42 91.47(7) . .
F38 P7 F42 84.76(7) . .
F40 P7 F42 82.76(7) . .
F37 P7 F42 90.65(7) . .
F44 P8 F46 84.73(8) . .
F44 P8 F47 176.67(8) . .
F46 P8 F47 93.95(7) . .
F44 P8 F48 92.56(8) . .
F46 P8 F48 96.47(7) . .
F47 P8 F48 90.62(7) . .
F44 P8 F45 90.41(7) . .
F46 P8 F45 86.32(7) . .
F47 P8 F45 86.45(7) . .
F48 P8 F45 176.10(7) . .
F44 P8 F43 82.04(7) . .
F46 P8 F43 162.18(7) . .
F47 P8 F43 98.59(7) . .
F48 P8 F43 96.00(6) . .
F45 P8 F43 81.90(6) . .
F49 P9 F53 91.37(7) . .
F49 P9 F51 88.29(7) . .
F53 P9 F51 92.46(7) . .
F49 P9 F54 95.09(7) . .
F53 P9 F54 92.28(7) . .
F51 P9 F54 174.11(8) . .
F49 P9 F50 88.99(6) . .
F53 P9 F50 179.20(7) . .
F51 P9 F50 86.83(6) . .
F54 P9 F50 88.40(6) . .
F49 P9 F52 177.25(7) . .
F53 P9 F52 88.86(6) . .
F51 P9 F52 88.97(6) . .
F54 P9 F52 87.64(6) . .
F50 P9 F52 90.75(6) . .
F58 P10 F60 85.48(8) . .
F58 P10 F55 178.14(9) . .
F60 P10 F55 92.66(8) . .
F58 P10 F59 101.10(8) . .
F60 P10 F59 94.01(9) . .
F55 P10 F59 78.98(8) . .
F58 P10 F57 90.93(8) . .
F60 P10 F57 175.45(8) . .
F55 P10 F57 90.92(7) . .
F59 P10 F57 83.92(8) . .
F58 P10 F56 87.30(8) . .
F60 P10 F56 87.89(9) . .
F55 P10 F56 92.67(8) . .
F59 P10 F56 171.50(8) . .
F57 P10 F56 94.75(8) . .
F61 P11 F66 91.18(7) . .
F61 P11 F63 93.76(7) . .
F66 P11 F63 173.90(7) . .
F61 P11 F64 171.01(7) . .
F66 P11 F64 83.34(6) . .
F63 P11 F64 91.31(6) . .
F61 P11 F65 89.03(6) . .
F66 P11 F65 81.71(6) . .
F63 P11 F65 94.79(6) . .
F64 P11 F65 83.15(6) . .
F61 P11 F62 91.94(7) . .
F66 P11 F62 95.78(7) . .
F63 P11 F62 87.63(6) . .
F64 P11 F62 95.68(7) . .
F65 P11 F62 177.33(7) . .
F71 P12 F72 87.36(11) . .
F71 P12 F68 174.80(12) . .
F72 P12 F68 97.82(11) . .
F71 P12 F70 101.48(11) . .
F72 P12 F70 95.59(11) . .
F68 P12 F70 78.61(11) . .
F71 P12 F67 87.15(11) . .
F72 P12 F67 87.83(11) . .
F68 P12 F67 92.52(11) . .
F70 P12 F67 170.83(11) . .
F71 P12 F69 90.25(11) . .
F72 P12 F69 174.58(12) . .
F68 P12 F69 84.55(10) . .
F70 P12 F69 89.66(10) . .
F67 P12 F69 87.19(10) . .
F75 P13 F75 180.0 2_755 .
F75 P13 F73 89.92(13) 2_755 2_755
F75 P13 F73 90.08(13) . 2_755
F75 P13 F73 90.08(13) 2_755 .
F75 P13 F73 89.92(13) . .
F73 P13 F73 180.00(9) 2_755 .
F75 P13 F74 89.56(12) 2_755 2_755
F75 P13 F74 90.44(12) . 2_755
F73 P13 F74 86.72(12) 2_755 2_755
F73 P13 F74 93.28(12) . 2_755
F75 P13 F74 90.45(12) 2_755 .
F75 P13 F74 89.56(12) . .
F73 P13 F74 93.28(12) 2_755 .
F73 P13 F74 86.72(12) . .
F74 P13 F74 180.0 2_755 .
N2 Pd1 N27 178.16(7) . .
N2 Pd1 N1 81.54(6) . .
N27 Pd1 N1 98.42(6) . .
N2 Pd1 N25 91.31(6) . .
N27 Pd1 N25 88.65(6) . .
N1 Pd1 N25 172.42(6) . .
N2 Pd1 Pd2 115.92(5) . .
N27 Pd1 Pd2 62.48(5) . .
N1 Pd1 Pd2 119.23(4) . .
N25 Pd1 Pd2 61.79(4) . .
N4 Pd2 N28 175.30(6) . .
N4 Pd2 N3 80.98(7) . .
N28 Pd2 N3 94.93(7) . .
N4 Pd2 N26 95.45(7) . .
N28 Pd2 N26 88.52(7) . .
N3 Pd2 N26 175.59(7) . .
N4 Pd2 Pd1 121.33(4) . .
N28 Pd2 Pd1 62.86(4) . .
N3 Pd2 Pd1 122.50(4) . .
N26 Pd2 Pd1 61.60(5) . .
N29 Pd3 N31 86.46(7) . .
N29 Pd3 N6 98.55(7) . .
N31 Pd3 N6 173.84(7) . .
N29 Pd3 N5 176.55(6) . .
N31 Pd3 N5 94.31(6) . .
N6 Pd3 N5 80.47(6) . .
N29 Pd3 Pd4 62.65(5) . .
N31 Pd3 Pd4 61.93(5) . .
N6 Pd3 Pd4 123.60(5) . .
N5 Pd3 Pd4 120.64(5) . .
N8 Pd4 N30 96.56(7) . .
N8 Pd4 N7 79.94(6) . .
N30 Pd4 N7 175.64(7) . .
N8 Pd4 N32 176.13(6) . .
N30 Pd4 N32 86.99(6) . .
N7 Pd4 N32 96.44(6) . .
N8 Pd4 Pd3 118.95(5) . .
N30 Pd4 Pd3 61.11(5) . .
N7 Pd4 Pd3 118.28(5) . .
N32 Pd4 Pd3 61.53(5) . .
N9 Pd5 N35 176.79(7) . .
N9 Pd5 N10 81.19(6) . .
N35 Pd5 N10 96.11(7) . .
N9 Pd5 N33 95.13(6) . .
N35 Pd5 N33 87.63(7) . .
N10 Pd5 N33 175.81(6) . .
N9 Pd5 Pd6 119.37(5) . .
N35 Pd5 Pd6 60.52(5) . .
N10 Pd5 Pd6 120.39(4) . .
N33 Pd5 Pd6 63.17(4) . .
N34 Pd6 N12 175.02(6) . .
N34 Pd6 N36 84.12(6) . .
N12 Pd6 N36 100.86(6) . .
N34 Pd6 N11 93.67(6) . .
N12 Pd6 N11 81.35(6) . .
N36 Pd6 N11 177.72(6) . .
N34 Pd6 Pd5 62.55(5) . .
N12 Pd6 Pd5 119.90(5) . .
N36 Pd6 Pd5 62.24(5) . .
N11 Pd6 Pd5 117.15(5) . .
N13 Pd7 N14 80.58(6) . .
N13 Pd7 N48 172.80(6) . .
N14 Pd7 N48 93.18(6) . .
N13 Pd7 N46 96.40(6) . .
N14 Pd7 N46 176.40(7) . .
N48 Pd7 N46 89.95(6) . .
N47 Pd8 N16 94.79(7) . .
N47 Pd8 N45 88.21(7) . .
N16 Pd8 N45 174.86(6) . .
N47 Pd8 N15 173.88(7) . .
N16 Pd8 N15 79.35(6) . .
N45 Pd8 N15 97.77(7) . .
N39 Pd9 N18 176.13(7) . .
N39 Pd9 N37 86.25(6) . .
N18 Pd9 N37 92.58(6) . .
N39 Pd9 N17 99.34(6) . .
N18 Pd9 N17 81.64(7) . .
N37 Pd9 N17 173.67(6) . .
N39 Pd9 Pd10 65.55(5) . .
N18 Pd9 Pd10 110.61(5) . .
N37 Pd9 Pd10 65.86(5) . .
N17 Pd9 Pd10 113.69(5) . .
N19 Pd10 N20 80.03(7) . .
N19 Pd10 N40 97.58(7) . .
N20 Pd10 N40 176.71(7) . .
N19 Pd10 N38 177.23(6) . .
N20 Pd10 N38 97.23(6) . .
N40 Pd10 N38 85.15(7) . .
N19 Pd10 Pd9 117.25(5) . .
N20 Pd10 Pd9 117.04(5) . .
N40 Pd10 Pd9 61.99(5) . .
N38 Pd10 Pd9 63.62(4) . .
N41 Pd11 N22 96.81(7) . .
N41 Pd11 N21 175.27(7) . .
N22 Pd11 N21 79.49(6) . .
N41 Pd11 N43 89.47(7) . .
N22 Pd11 N43 173.15(6) . .
N21 Pd11 N43 94.38(6) . .
N41 Pd11 Pd12 62.22(5) . .
N22 Pd11 Pd12 121.76(5) . .
N21 Pd11 Pd12 117.19(5) . .
N43 Pd11 Pd12 63.75(4) . .
N24 Pd12 N23 81.25(7) . .
N24 Pd12 N42 98.01(6) . .
N23 Pd12 N42 175.41(7) . .
N24 Pd12 N44 175.15(6) . .
N23 Pd12 N44 94.23(6) . .
N42 Pd12 N44 86.63(6) . .
N24 Pd12 Pd11 118.54(5) . .
N23 Pd12 Pd11 122.93(5) . .
N42 Pd12 Pd11 61.41(4) . .
N44 Pd12 Pd11 62.52(5) . .

loop_
_geom_bond_atom_site_label_1
_geom_bond_atom_site_label_2
_geom_bond_distance
_geom_bond_site_symmetry_2
C1 N1 1.3744(19) .
C1 C2 1.389(3) .
C1 H1 0.9300 .
C2 C3 1.395(2) .
C2 H2 0.9300 .
C3 C4 1.379(3) .
C3 C11 1.491(2) .
C4 C5 1.388(2) .
C4 H4 0.9300 .
C5 N1 1.3687(18) .
C5 C6 1.429(3) .
C6 C7 1.386(3) .
C6 N2 1.3999(19) .
C7 C8 1.389(3) .
C7 H7 0.9300 .
C8 C9 1.380(3) .
C8 C12 1.503(2) .
C9 C10 1.377(3) .
C9 H9 0.9300 .
C10 N2 1.392(2) .
C10 H10 0.9300 .
C11 H11A 0.9600 .
C11 H11B 0.9600 .
C11 H11C 0.9600 .
C12 H12A 0.9600 .
C12 H12B 0.9600 .
C12 H12C 0.9600 .
C13 N3 1.3983(19) .
C13 C14 1.401(2) .
C13 H13 0.9300 .
C14 C15 1.400(3) .
C14 H14 0.9300 .
C15 C16 1.389(3) .
C15 C23 1.506(2) .
C16 C17 1.400(2) .
C16 H16 0.9300 .
C17 N3 1.3688(19) .
C17 C18 1.440(3) .
C18 N4 1.4009(19) .
C18 C19 1.416(3) .
C19 C20 1.396(3) .
C19 H19 0.9300 .
C20 C21 1.391(3) .
C20 C24 1.488(3) .
C21 C22 1.400(3) .
C21 H21 0.9300 .
C22 N4 1.3903(19) .
C22 H22 0.9300 .
C23 H23A 0.9600 .
C23 H23B 0.9600 .
C23 H23C 0.9600 .
C24 H24A 0.9600 .
C24 H24B 0.9600 .
C24 H24C 0.9600 .
C25 N5 1.3458(18) .
C25 C26 1.440(3) .
C25 H25 0.9300 .
C26 C27 1.377(3) .
C26 H26 0.9300 .
C27 C28 1.413(2) .
C27 C35 1.503(3) .
C28 C29 1.293(3) .
C28 H28 0.9300 .
C29 N5 1.3293(19) .
C29 C30 1.465(2) .
C30 N6 1.379(2) .
C30 C31 1.406(3) .
C31 C32 1.367(3) .
C31 H31 0.9300 .
C32 C33 1.387(3) .
C32 C36 1.508(3) .
C33 C34 1.381(3) .
C33 H33 0.9300 .
C34 N6 1.3866(18) .
C34 H34 0.9300 .
C35 H35A 0.9600 .
C35 H35B 0.9600 .
C35 H35C 0.9600 .
C36 H36A 0.9600 .
C36 H36B 0.9600 .
C36 H36C 0.9600 .
C37 N7 1.3899(18) .
C37 C38 1.401(2) .
C37 H37 0.9300 .
C38 C39 1.395(3) .
C38 H38 0.9300 .
C39 C40 1.361(3) .
C39 C47 1.523(2) .
C40 C41 1.396(2) .
C40 H40 0.9300 .
C41 N7 1.3707(18) .
C41 C42 1.405(2) .
C42 C43 1.373(2) .
C42 N8 1.4141(18) .
C43 C44 1.413(3) .
C43 H43 0.9300 .
C44 C45 1.407(2) .
C44 C48 1.501(2) .
C45 C46 1.378(2) .
C45 H45 0.9300 .
C46 N8 1.3983(18) .
C46 H46 0.9300 .
C47 H47A 0.9600 .
C47 H47B 0.9600 .
C47 H47C 0.9600 .
C48 H48A 0.9600 .
C48 H48B 0.9600 .
C48 H48C 0.9600 .
C49 N10 1.3854(18) .
C49 C50 1.402(2) .
C49 H49 0.9300 .
C50 C51 1.386(3) .
C50 H50 0.9300 .
C51 C52 1.402(3) .
C51 C59 1.502(2) .
C52 C53 1.432(3) .
C52 H52 0.9300 .
C53 N10 1.3775(19) .
C53 C54 1.435(3) .
C54 C55 1.391(3) .
C54 N9 1.3995(19) .
C55 C56 1.386(3) .
C55 H55 0.9300 .
C56 C57 1.408(3) .
C56 C60 1.501(2) .
C57 C58 1.412(2) .
C57 H57 0.9300 .
C58 N9 1.378(2) .
C58 H58 0.9300 .
C59 H59A 0.9600 .
C59 H59B 0.9600 .
C59 H59C 0.9600 .
C60 H60A 0.9600 .
C60 H60B 0.9600 .
C60 H60C 0.9600 .
C61 N11 1.3818(18) .
C61 C62 1.404(3) .
C61 H61 0.9300 .
C62 C63 1.378(2) .
C62 H62 0.9300 .
C63 C64 1.405(3) .
C63 C71 1.509(2) .
C64 C65 1.395(3) .
C64 H64 0.9300 .
C65 N11 1.3957(17) .
C65 C66 1.451(2) .
C66 C67 1.371(2) .
C66 N12 1.3932(19) .
C67 C68 1.401(3) .
C67 H67 0.9300 .
C68 C69 1.367(3) .
C68 C72 1.514(2) .
C69 C70 1.425(2) .
C69 H69 0.9300 .
C70 N12 1.3797(18) .
C70 H70 0.9300 .
C71 H71A 0.9600 .
C71 H71B 0.9600 .
C71 H71C 0.9600 .
C72 H72A 0.9600 .
C72 H72B 0.9600 .
C72 H72C 0.9600 .
C73 C74 1.387(3) .
C73 N14 1.3938(18) .
C73 H73 0.9300 .
C74 C75 1.425(3) .
C74 H74 0.9300 .
C75 C76 1.390(3) .
C75 C83 1.520(2) .
C76 C77 1.396(3) .
C76 H76 0.9300 .
C77 N14 1.392(2) .
C77 C78 1.450(2) .
C78 N13 1.3720(18) .
C78 C79 1.376(3) .
C79 C80 1.421(2) .
C79 H79 0.9300 .
C80 C81 1.399(3) .
C80 C84 1.512(2) .
C81 C82 1.406(2) .
C81 H81 0.9300 .
C82 N13 1.3876(17) .
C82 H82 0.9300 .
C83 H83A 0.9600 .
C83 H83B 0.9600 .
C83 H83C 0.9600 .
C84 H84A 0.9600 .
C84 H84B 0.9600 .
C84 H84C 0.9600 .
C85 N16 1.3990(18) .
C85 C86 1.408(3) .
C85 H85 0.9300 .
C86 C87 1.389(3) .
C86 H86 0.9300 .
C87 C88 1.399(3) .
C87 C95 1.530(3) .
C88 C89 1.398(3) .
C88 H88 0.9300 .
C89 N16 1.4128(18) .
C89 C90 1.479(2) .
C90 N15 1.3829(19) .
C90 C91 1.403(3) .
C91 C92 1.369(3) .
C91 H91 0.9300 .
C92 C93 1.393(3) .
C92 C96 1.518(2) .
C93 C94 1.406(3) .
C93 H93 0.9300 .
C94 N15 1.3998(19) .
C94 H94 0.9300 .
C95 H95A 0.9600 .
C95 H95B 0.9600 .
C95 H95C 0.9600 .
C96 H96A 0.9600 .
C96 H96B 0.9600 .
C96 H96C 0.9600 .
C97 N18 1.393(2) .
C97 C98 1.405(2) .
C97 H97 0.9300 .
C98 C99 1.376(3) .
C98 H98 0.9300 .
C99 C100 1.382(3) .
C99 C107 1.5021(18) .
C100 C101 1.4217(18) .
C100 H100 0.9300 .
C101 N18 1.3774(19) .
C101 C102 1.485(3) .
C102 C103 1.391(3) .
C102 N17 1.3991(18) .
C103 C104 1.372(3) .
C103 H103 0.9300 .
C104 C105 1.405(3) .
C104 C108 1.502(3) .
C105 C106 1.378(3) .
C105 H105 0.9300 .
C106 N17 1.388(2) .
C106 H106 0.9300 .
C107 H10A 0.9600 .
C107 H10B 0.9600 .
C107 H10C 0.9600 .
C108 H10D 0.9600 .
C108 H10E 0.9600 .
C108 H10F 0.9600 .
C109 N20 1.3770(19) .
C109 C110 1.389(3) .
C109 H109 0.9300 .
C110 C111 1.394(3) .
C110 H110 0.9300 .
C111 C112 1.392(3) .
C111 C119 1.501(3) .
C112 C113 1.384(2) .
C112 H112 0.9300 .
C113 N20 1.4066(19) .
C113 C114 1.431(3) .
C114 C115 1.392(3) .
C114 N19 1.3930(19) .
C115 C116 1.385(3) .
C115 H115 0.9300 .
C116 C117 1.413(2) .
C116 C120 1.508(3) .
C117 C118 1.380(3) .
C117 H117 0.9300 .
C118 N19 1.3706(19) .
C118 H118 0.9300 .
C119 H11D 0.9600 .
C119 H11E 0.9600 .
C119 H11F 0.9600 .
C120 H12D 0.9600 .
C120 H12E 0.9600 .
C120 H12F 0.9600 .
C121 N21 1.3890(19) .
C121 C122 1.403(2) .
C121 H121 0.9300 .
C122 C123 1.381(3) .
C122 H122 0.9300 .
C123 C124 1.400(3) .
C123 C131 1.506(2) .
C124 C125 1.385(2) .
C124 H124 0.9300 .
C125 N21 1.3838(19) .
C125 C126 1.475(2) .
C126 C127 1.385(3) .
C126 N22 1.388(2) .
C127 C128 1.381(3) .
C127 H127 0.9300 .
C128 C129 1.390(3) .
C128 C132 1.530(3) .
C129 C130 1.383(3) .
C129 H129 0.9300 .
C130 N22 1.3970(18) .
C130 H130 0.9300 .
C131 H13A 0.9600 .
C131 H13B 0.9600 .
C131 H13C 0.9600 .
C132 H13D 0.9600 .
C132 H13E 0.9600 .
C132 H13F 0.9600 .
C133 N23 1.3897(19) .
C133 C134 1.404(3) .
C133 H133 0.9300 .
C134 C135 1.387(3) .
C134 H134 0.9300 .
C135 C136 1.393(2) .
C135 C143 1.505(3) .
C136 C137 1.394(3) .
C136 H136 0.9300 .
C137 N23 1.363(2) .
C137 C138 1.421(2) .
C138 C139 1.380(3) .
C138 N24 1.3941(19) .
C139 C140 1.399(3) .
C139 H139 0.9300 .
C140 C141 1.400(3) .
C140 C144 1.523(3) .
C141 C142 1.397(3) .
C141 H141 0.9300 .
C142 N24 1.3894(19) .
C142 H142 0.9300 .
C143 H14A 0.9600 .
C143 H14B 0.9600 .
C143 H14C 0.9600 .
C144 H14D 0.9600 .
C144 H14E 0.9600 .
C144 H14F 0.9600 .
C145 C146 1.516(2) .
C145 H14G 0.9600 .
C145 H14H 0.9600 .
C145 H14I 0.9600 .
C146 O21 1.3169(18) .
C146 C147 1.389(3) .
C147 C152 1.386(2) .
C147 C148 1.445(3) .
C148 O22 1.2308(18) .
C148 C149 1.509(3) .
C149 H14J 0.9600 .
C149 H14K 0.9600 .
C149 H14L 0.9600 .
C150 C151 1.538(3) .
C150 H15A 0.9600 .
C150 H15B 0.9600 .
C150 H15C 0.9600 .
C151 N25 1.1812(19) .
C151 C152 1.466(3) .
C152 C153 1.490(2) .
C153 N26 1.2372(19) .
C153 C154 1.508(2) .
C154 H15D 0.9600 .
C154 H15E 0.9600 .
C154 H15F 0.9600 .
C155 C156 1.494(2) .
C155 H15G 0.9600 .
C155 H15H 0.9600 .
C155 H15I 0.9600 .
C156 N27 1.3586(18) .
C156 C157 1.368(2) .
C157 C158 1.471(3) .
C157 C162 1.504(2) .
C158 N28 1.2723(17) .
C158 C159 1.490(2) .
C159 H15J 0.9600 .
C159 H15K 0.9600 .
C159 H15L 0.9600 .
C160 C161 1.488(3) .
C160 H16A 0.9600 .
C160 H16B 0.9600 .
C160 H16C 0.9600 .
C161 O2 1.2536(18) .
C161 C162 1.430(2) .
C162 C163 1.420(3) .
C163 O1 1.2636(17) .
C163 C164 1.473(2) .
C164 H16D 0.9600 .
C164 H16E 0.9600 .
C164 H16F 0.9600 .
C165 C166 1.501(2) .
C165 H16G 0.9600 .
C165 H16H 0.9600 .
C165 H16I 0.9600 .
C166 C167 1.446(2) .
C166 O3 1.558(2) .
C167 C168 1.314(2) .
C167 C172 1.498(2) .
C168 O4 1.3603(18) .
C168 C169 1.518(2) .
C169 H16J 0.9600 .
C169 H16K 0.9600 .
C169 H16L 0.9600 .
C170 C171 1.499(3) .
C170 H17A 0.9600 .
C170 H17B 0.9600 .
C170 H17C 0.9600 .
C171 C172 1.334(3) .
C171 N30 1.3474(18) .
C172 C173 1.379(3) .
C173 N29 1.3278(18) .
C173 C174 1.522(2) .
C174 H17D 0.9600 .
C174 H17E 0.9600 .
C174 H17F 0.9600 .
C175 C176 1.507(2) .
C175 H17G 0.9600 .
C175 H17H 0.9600 .
C175 H17I 0.9600 .
C176 N31 1.2943(18) .
C176 C177 1.478(3) .
C177 C178 1.328(3) .
C177 C182 1.492(2) .
C178 N32 1.3179(18) .
C178 C179 1.506(3) .
C179 H17J 0.9600 .
C179 H17K 0.9600 .
C179 H17L 0.9600 .
C180 C181 1.511(3) .
C180 H18A 0.9600 .
C180 H18B 0.9600 .
C180 H18C 0.9600 .
C181 O7 1.2906(18) .
C181 C182 1.356(3) .
C182 C183 1.491(3) .
C183 O8 1.2626(17) .
C183 C184 1.491(3) .
C184 H18D 0.9600 .
C184 H18E 0.9600 .
C184 H18F 0.9600 .
C185 C186 1.487(2) .
C185 H18G 0.9600 .
C185 H18H 0.9600 .
C185 H18I 0.9600 .
C186 O12 1.3227(18) .
C186 C187 1.402(2) .
C187 C192 1.464(2) .
C187 C188 1.471(2) .
C188 O11 1.2148(18) .
C188 C189 1.512(2) .
C189 H18J 0.9600 .
C189 H18K 0.9600 .
C189 H18L 0.9600 .
C190 C191 1.506(2) .
C190 H19A 0.9600 .
C190 H19B 0.9600 .
C190 H19C 0.9600 .
C191 N33 1.2570(17) .
C191 C192 1.423(3) .
C192 C193 1.411(2) .
C193 N34 1.2309(18) .
C193 C194 1.509(2) .
C194 H19D 0.9600 .
C194 H19E 0.9600 .
C194 H19F 0.9600 .
C195 C196 1.504(3) .
C195 H19X 0.9600 .
C195 H19Y 0.9600 .
C195 H19Z 0.9600 .
C196 N36 1.3060(19) .
C196 C197 1.330(3) .
C197 C198 1.437(2) .
C197 C202 1.4996(18) .
C198 N35 1.3179(18) .
C198 C199 1.527(3) .
C199 H19J 0.9600 .
C199 H19K 0.9600 .
C199 H19L 0.9600 .
C200 C201 1.5298(18) .
C200 H20A 0.9600 .
C200 H20B 0.9600 .
C200 H20C 0.9600 .
C201 O13 1.276(2) .
C201 C202 1.398(2) .
C202 C203 1.398(2) .
C203 O14 1.264(2) .
C203 C204 1.505(2) .
C204 H20D 0.9600 .
C204 H20E 0.9600 .
C204 H20F 0.9600 .
C205 C206 1.479(2) .
C205 H20G 0.9600 .
C205 H20H 0.9600 .
C205 H20I 0.9600 .
C206 O18 1.290(2) .
C206 C207 1.342(2) .
C207 C208 1.454(2) .
C207 C212 1.489(2) .
C208 O17 1.283(2) .
C208 C209 1.462(2) .
C209 H20J 0.9600 .
C209 H20K 0.9600 .
C209 H20L 0.9600 .
C210 C211 1.480(3) .
C210 H21A 0.9600 .
C210 H21B 0.9600 .
C210 H21C 0.9600 .
C211 N46 1.325(2) .
C211 C212 1.389(3) .
C212 C213 1.452(3) .
C213 N45 1.288(3) .
C213 C214 1.482(3) .
C214 H21D 0.9600 .
C214 H21E 0.9600 .
C214 H21F 0.9600 .
C215 C216 1.574(3) .
C215 H21G 0.9600 .
C215 H21H 0.9600 .
C215 H21I 0.9600 .
C216 N48 1.307(2) .
C216 C217 1.432(3) .
C217 C218 1.405(3) .
C217 C222 1.490(2) .
C218 N47 1.283(2) .
C218 C219 1.466(3) .
C219 H21J 0.9600 .
C219 H21K 0.9600 .
C219 H21L 0.9600 .
C220 C221 1.526(2) .
C220 H22A 0.9600 .
C220 H22B 0.9600 .
C220 H22C 0.9600 .
C221 O20 1.294(2) .
C221 C222 1.395(3) .
C222 C223 1.344(2) .
C223 O19 1.301(2) .
C223 C224 1.512(2) .
C224 H22D 0.9600 .
C224 H22E 0.9600 .
C224 H22F 0.9600 .
C225 C226 1.515(3) .
C225 H22G 0.9600 .
C225 H22H 0.9600 .
C225 H22I 0.9600 .
C226 O9 1.193(2) .
C226 C227 1.376(3) .
C227 C228 1.463(3) .
C227 C232 1.515(2) .
C228 O10 1.232(2) .
C228 C229 1.477(3) .
C229 H22J 0.9600 .
C229 H22K 0.9600 .
C229 H22L 0.9600 .
C230 C231 1.504(3) .
C230 H23D 0.9600 .
C230 H23E 0.9600 .
C230 H23F 0.9600 .
C231 N39 1.254(2) .
C231 C232 1.357(2) .
C232 C233 1.362(3) .
C233 N40 1.256(2) .
C233 C234 1.516(2) .
C234 H23G 0.9600 .
C234 H23H 0.9600 .
C234 H23I 0.9600 .
C235 C236 1.485(2) .
C235 H23J 0.9600 .
C235 H23K 0.9600 .
C235 H23L 0.9600 .
C236 N38 1.250(3) .
C236 C237 1.473(3) .
C237 C238 1.390(3) .
C237 C242 1.505(3) .
C238 N37 1.340(3) .
C238 C239 1.515(3) .
C239 H23M 0.9600 .
C239 H23N 0.9600 .
C239 H23O 0.9600 .
C240 C241 1.500(2) .
C240 H24D 0.9600 .
C240 H24E 0.9600 .
C240 H24F 0.9600 .
C241 O24 1.301(2) .
C241 C242 1.374(2) .
C242 C243 1.378(3) .
C243 O23 1.257(2) .
C243 C244 1.510(2) .
C244 H24G 0.9600 .
C244 H24H 0.9600 .
C244 H24I 0.9600 .
C245 C246 1.504(2) .
C245 H24J 0.9600 .
C245 H24K 0.9600 .
C245 H24L 0.9600 .
C246 O15 1.294(2) .
C246 C247 1.353(3) .
C247 C248 1.415(2) .
C247 C252 1.503(2) .
C248 O16 1.262(2) .
C248 C249 1.505(3) .
C249 H24M 0.9600 .
C249 H24N 0.9600 .
C249 H24O 0.9600 .
C250 C251 1.502(2) .
C250 H25A 0.9600 .
C250 H25B 0.9600 .
C250 H25C 0.9600 .
C251 C252 1.311(3) .
C251 N41 1.359(2) .
C252 C253 1.396(3) .
C253 N42 1.317(2) .
C253 C254 1.500(2) .
C254 H25D 0.9600 .
C254 H25E 0.9600 .
C254 H25F 0.9600 .
C255 C256 1.507(2) .
C255 H25G 0.9600 .
C255 H25H 0.9600 .
C255 H25I 0.9600 .
C256 O5 1.328(2) .
C256 C257 1.381(2) .
C257 C258 1.394(2) .
C257 C262 1.507(2) .
C258 O6 1.274(2) .
C258 C259 1.501(2) .
C259 H25J 0.9600 .
C259 H25K 0.9600 .
C259 H25L 0.9600 .
C260 C261 1.509(2) .
C260 H26A 0.9600 .
C260 H26B 0.9600 .
C260 H26C 0.9600 .
C261 N43 1.297(2) .
C261 C262 1.349(3) .
C262 C263 1.401(2) .
C263 N44 1.331(3) .
C263 C264 1.505(2) .
C264 H26D 0.9600 .
C264 H26E 0.9600 .
C264 H26F 0.9600 .
C265 C266 1.472(5) .
C265 H26G 0.9600 .
C265 H26H 0.9600 .
C265 H26I 0.9600 .
C266 N49 1.162(5) .
C267 C268 1.422(4) .
C267 H26J 0.9600 .
C267 H26K 0.9600 .
C267 H26L 0.9600 .
C268 N50 1.192(4) .
C269 C270 1.418(5) .
C269 H26M 0.9600 .
C269 H26N 0.9600 .
C269 H26O 0.9600 .
C270 N51 1.250(4) .
C271 C272 1.361(4) .
C271 H27A 0.9600 .
C271 H27B 0.9600 .
C271 H27C 0.9600 .
C272 N52 1.209(4) .
C273 C274 1.436(5) .
C273 H27X 0.9600 .
C273 H27Y 0.9600 .
C273 H27Z 0.9600 .
C274 N53 1.164(5) .
C275 C276 1.546(5) .
C275 H27D 0.9600 .
C275 H27E 0.9600 .
C275 H27F 0.9600 .
C276 N54 0.998(5) .
F1 P1 1.6231(13) .
F2 P1 1.5952(14) .
F3 P1 1.6923(14) .
F4 P1 1.6274(13) .
F5 P1 1.7310(14) .
F6 P1 1.6567(13) .
F7 P2 1.7018(13) .
F8 P2 1.6442(12) .
F9 P2 1.6371(13) .
F10 P2 1.4611(13) .
F11 P2 1.4566(11) .
F12 P2 1.5115(12) .
F13 P3 1.5775(13) .
F14 P3 1.6291(13) .
F15 P3 1.5805(14) .
F16 P3 1.5994(13) .
F17 P3 1.7058(13) .
F18 P3 1.6475(14) .
F19 P4 1.6320(14) .
F20 P4 1.4853(13) .
F21 P4 1.4943(14) .
F22 P4 1.5148(13) .
F23 P4 1.5555(13) .
F24 P4 1.4753(14) .
F25 P5 1.5497(13) .
F26 P5 1.5812(13) .
F27 P5 1.5372(12) .
F28 P5 1.4339(14) .
F29 P5 1.5588(13) .
F30 P5 1.5430(12) .
F31 P6 1.5216(12) .
F32 P6 1.5664(12) .
F33 P6 1.5791(13) .
F34 P6 1.6783(12) .
F35 P6 1.6234(12) .
F36 P6 1.6439(13) .
F37 P7 1.6273(13) .
F38 P7 1.5638(13) .
F39 P7 1.4604(13) .
F40 P7 1.5765(13) .
F41 P7 1.5082(14) .
F42 P7 1.7109(14) .
F43 P8 1.7947(13) .
F44 P8 1.3628(14) .
F45 P8 1.6678(13) .
F46 P8 1.4736(13) .
F47 P8 1.6225(14) .
F48 P8 1.6254(13) .
F49 P9 1.5355(12) .
F50 P9 1.6451(12) .
F51 P9 1.5597(12) .
F52 P9 1.6500(13) .
F53 P9 1.5372(12) .
F54 P9 1.5677(12) .
F55 P10 1.4582(13) .
F56 P10 1.5395(14) .
F57 P10 1.5060(14) .
F58 P10 1.3908(12) .
F59 P10 1.5023(14) .
F60 P10 1.4234(14) .
F61 P11 1.5637(13) .
F62 P11 1.6758(13) .
F63 P11 1.6236(13) .
F64 P11 1.6484(13) .
F65 P11 1.6595(13) .
F66 P11 1.6101(13) .
F67 P12 1.539(2) .
F68 P12 1.4578(19) .
F69 P12 1.5442(19) .
F70 P12 1.5171(19) .
F71 P12 1.3740(19) .
F72 P12 1.4127(19) .
F73 P13 1.548(2) .
F74 P13 1.589(2) .
F75 P13 1.523(2) .
Fe1 O3 1.7772(14) .
Fe1 O2 1.9770(14) .
Fe1 O5 1.9939(14) .
Fe1 O4 1.9982(14) .
Fe1 O1 2.0001(13) .
Fe1 O6 2.0006(14) .
Fe2 O12 1.9904(14) .
Fe2 O9 2.0089(14) .
Fe2 O11 2.0182(14) .
Fe2 O10 2.0229(14) .
Fe2 O7 2.0301(14) .
Fe2 O8 2.0474(14) .
Fe3 O16 2.0035(14) .
Fe3 O18 2.0181(14) .
Fe3 O15 2.0288(15) .
Fe3 O13 2.0296(14) .
Fe3 O14 2.0540(14) .
Fe3 O17 2.0730(14) .
Fe4 O21 1.9574(14) .
Fe4 O19 1.9697(14) .
Fe4 O23 2.0092(14) .
Fe4 O22 2.0359(14) .
Fe4 O20 2.0511(14) .
Fe4 O24 2.0652(14) .
N1 Pd1 2.0529(17) .
N2 Pd1 1.9996(16) .
N3 Pd2 2.0308(16) .
N4 Pd2 1.9788(16) .
N5 Pd3 2.0475(16) .
N6 Pd3 2.0294(17) .
N7 Pd4 2.0276(16) .
N8 Pd4 2.0004(16) .
N9 Pd5 1.9961(17) .
N10 Pd5 2.0491(17) .
N11 Pd6 2.0565(17) .
N12 Pd6 2.0211(15) .
N13 Pd7 2.0220(16) .
N14 Pd7 2.0240(16) .
N15 Pd8 2.0378(17) .
N16 Pd8 2.0122(16) .
N17 Pd9 2.1025(17) .
N18 Pd9 2.0324(16) .
N19 Pd10 2.0010(17) .
N20 Pd10 2.0086(16) .
N21 Pd11 2.0395(16) .
N22 Pd11 2.0372(17) .
N23 Pd12 2.0224(17) .
N24 Pd12 1.9473(16) .
N25 N26 1.288(2) .
N25 Pd1 2.0731(17) .
N26 Pd2 2.0419(17) .
N27 N28 1.377(2) .
N27 Pd1 2.0345(16) .
N28 Pd2 2.0220(17) .
N29 N30 1.348(2) .
N29 Pd3 2.0092(16) .
N30 Pd4 2.0260(16) .
N31 N32 1.310(2) .
N31 Pd3 2.0232(17) .
N32 Pd4 2.0860(16) .
N33 N34 1.403(2) .
N33 Pd5 2.0761(16) .
N34 Pd6 2.0206(16) .
N35 N36 1.321(2) .
N35 Pd5 1.9980(16) .
N36 Pd6 2.0402(16) .
N37 N38 1.364(2) .
N37 Pd9 2.0677(17) .
N38 Pd10 2.1051(18) .
N39 N40 1.348(2) .
N39 Pd9 1.9975(16) .
N40 Pd10 2.0526(16) .
N41 N42 1.343(2) .
N41 Pd11 1.9978(16) .
N42 Pd12 2.0604(17) .
N43 N44 1.384(2) .
N43 Pd11 2.0776(17) .
N44 Pd12 2.0782(17) .
N45 N46 1.361(2) .
N45 Pd8 2.0152(17) .
N46 Pd7 2.0658(17) .
N47 N48 1.414(2) .
N47 Pd8 1.9967(17) .
N48 Pd7 2.0656(16) .
P13 F75 1.523(2) 2_755
P13 F73 1.547(2) 2_755
P13 F74 1.589(2) 2_755
Pd1 Pd2 3.2387(3) .
Pd3 Pd4 3.2474(3) .
Pd5 Pd6 3.2512(3) .
Pd9 Pd10 3.1347(3) .
Pd11 Pd12 3.2594(3) .

loop_
_geom_torsion_atom_site_label_1
_geom_torsion_atom_site_label_2
_geom_torsion_atom_site_label_3
_geom_torsion_atom_site_label_4
_geom_torsion
N1 C1 C2 C3 -1.5(3)
C1 C2 C3 C4 0.2(3)
C1 C2 C3 C11 -176.15(17)
C2 C3 C4 C5 1.5(3)
C11 C3 C4 C5 177.70(19)
C3 C4 C5 N1 -1.9(3)
C3 C4 C5 C6 -179.2(2)
N1 C5 C6 C7 171.09(18)
C4 C5 C6 C7 -11.4(4)
N1 C5 C6 N2 -12.4(3)
C4 C5 C6 N2 165.16(19)
N2 C6 C7 C8 -1.0(3)
C5 C6 C7 C8 175.5(2)
C6 C7 C8 C9 -0.1(3)
C6 C7 C8 C12 -173.82(19)
C7 C8 C9 C10 0.0(3)
C12 C8 C9 C10 173.64(19)
C8 C9 C10 N2 1.3(3)
N3 C13 C14 C15 0.8(3)
C13 C14 C15 C16 -0.4(3)
C13 C14 C15 C23 -175.40(17)
C14 C15 C16 C17 0.9(3)
C23 C15 C16 C17 175.76(17)
C15 C16 C17 N3 -1.8(3)
C15 C16 C17 C18 175.92(18)
N3 C17 C18 N4 -2.6(2)
C16 C17 C18 N4 179.61(16)
N3 C17 C18 C19 173.49(15)
C16 C17 C18 C19 -4.3(3)
N4 C18 C19 C20 0.2(3)
C17 C18 C19 C20 -175.69(17)
C18 C19 C20 C21 0.8(3)
C18 C19 C20 C24 -173.59(17)
C19 C20 C21 C22 -0.5(3)
C24 C20 C21 C22 173.87(17)
C20 C21 C22 N4 -0.8(3)
N5 C25 C26 C27 3.6(3)
C25 C26 C27 C28 -9.9(3)
C25 C26 C27 C35 179.97(16)
C26 C27 C28 C29 8.7(3)
C35 C27 C28 C29 178.29(18)
C27 C28 C29 N5 0.0(3)
C27 C28 C29 C30 175.83(17)
C28 C29 C30 N6 -177.83(16)
N5 C29 C30 N6 -1.9(2)
C28 C29 C30 C31 6.4(3)
N5 C29 C30 C31 -177.66(16)
N6 C30 C31 C32 -5.9(3)
C29 C30 C31 C32 169.71(18)
C30 C31 C32 C33 4.8(3)
C30 C31 C32 C36 -179.88(17)
C31 C32 C33 C34 -1.8(3)
C36 C32 C33 C34 -177.08(17)
C32 C33 C34 N6 -0.1(3)
N7 C37 C38 C39 2.7(3)
C37 C38 C39 C40 -3.2(3)
C37 C38 C39 C47 175.35(19)
C38 C39 C40 C41 2.6(3)
C47 C39 C40 C41 -175.87(18)
C39 C40 C41 N7 -1.7(3)
C39 C40 C41 C42 173.72(18)
N7 C41 C42 C43 179.96(17)
C40 C41 C42 C43 4.3(3)
N7 C41 C42 N8 1.4(2)
C40 C41 C42 N8 -174.28(16)
C41 C42 C43 C44 -176.0(2)
N8 C42 C43 C44 2.5(3)
C42 C43 C44 C45 -0.6(3)
C42 C43 C44 C48 167.9(2)
C43 C44 C45 C46 -1.9(3)
C48 C44 C45 C46 -170.7(2)
C44 C45 C46 N8 2.5(3)
N10 C49 C50 C51 -1.4(3)
C49 C50 C51 C52 0.9(3)
C49 C50 C51 C59 179.44(17)
C50 C51 C52 C53 -0.3(3)
C59 C51 C52 C53 -178.80(17)
C51 C52 C53 N10 0.1(2)
C51 C52 C53 C54 -179.62(18)
N10 C53 C54 C55 -172.74(17)
C52 C53 C54 C55 7.0(3)
N10 C53 C54 N9 4.7(2)
C52 C53 C54 N9 -175.53(16)
N9 C54 C55 C56 -3.4(3)
C53 C54 C55 C56 173.93(19)
C54 C55 C56 C57 3.0(3)
C54 C55 C56 C60 178.41(18)
C55 C56 C57 C58 -1.5(3)
C60 C56 C57 C58 -176.94(18)
C56 C57 C58 N9 0.5(3)
N11 C61 C62 C63 -0.1(3)
C61 C62 C63 C64 0.5(3)
C61 C62 C63 C71 174.06(18)
C62 C63 C64 C65 -1.1(3)
C71 C63 C64 C65 -174.63(17)
C63 C64 C65 N11 1.2(3)
C63 C64 C65 C66 -177.25(18)
C64 C65 C66 C67 6.5(3)
N11 C65 C66 C67 -172.08(17)
C64 C65 C66 N12 -178.98(16)
N11 C65 C66 N12 2.5(2)
N12 C66 C67 C68 -0.3(3)
C65 C66 C67 C68 174.04(19)
C66 C67 C68 C69 1.0(3)
C66 C67 C68 C72 -172.4(2)
C67 C68 C69 C70 -1.3(3)
C72 C68 C69 C70 172.19(18)
C68 C69 C70 N12 0.8(3)
N14 C73 C74 C75 1.0(3)
C73 C74 C75 C76 -0.7(3)
C73 C74 C75 C83 178.78(19)
C74 C75 C76 C77 0.5(3)
C83 C75 C76 C77 -178.93(19)
C75 C76 C77 N14 -0.7(3)
C75 C76 C77 C78 179.33(18)
N14 C77 C78 N13 3.3(2)
C76 C77 C78 N13 -176.69(17)
N14 C77 C78 C79 -169.96(18)
C76 C77 C78 C79 10.0(3)
N13 C78 C79 C80 0.0(3)
C77 C78 C79 C80 172.7(2)
C78 C79 C80 C81 0.0(3)
C78 C79 C80 C84 -178.67(18)
C79 C80 C81 C82 0.0(3)
C84 C80 C81 C82 178.64(17)
C80 C81 C82 N13 0.1(3)
N16 C85 C86 C87 0.4(3)
C85 C86 C87 C88 -0.3(3)
C85 C86 C87 C95 173.19(18)
C86 C87 C88 C89 0.6(3)
C95 C87 C88 C89 -172.79(18)
C87 C88 C89 N16 -1.0(3)
C87 C88 C89 C90 -173.72(19)
C88 C89 C90 N15 179.82(16)
N16 C89 C90 N15 7.0(2)
C88 C89 C90 C91 -8.7(3)
N16 C89 C90 C91 178.4(2)
N15 C90 C91 C92 -0.9(3)
C89 C90 C91 C92 -171.7(2)
C90 C91 C92 C93 0.7(3)
C90 C91 C92 C96 177.2(2)
C91 C92 C93 C94 0.1(3)
C96 C92 C93 C94 -176.51(18)
C92 C93 C94 N15 -0.6(3)
N18 C97 C98 C99 -2.4(3)
C97 C98 C99 C100 3.2(3)
C97 C98 C99 C107 -176.69(16)
C98 C99 C100 C101 -3.0(3)
C107 C99 C100 C101 176.95(13)
C99 C100 C101 N18 1.8(2)
C99 C100 C101 C102 -179.58(13)
N18 C101 C102 C103 169.31(17)
C100 C101 C102 C103 -9.3(3)
N18 C101 C102 N17 -13.2(2)
C100 C101 C102 N17 168.22(13)
N17 C102 C103 C104 -1.3(3)
C101 C102 C103 C104 176.09(19)
C102 C103 C104 C105 1.2(3)
C102 C103 C104 C108 -177.87(19)
C103 C104 C105 C106 -1.3(3)
C108 C104 C105 C106 177.72(19)
C104 C105 C106 N17 1.6(3)
N20 C109 C110 C111 -0.3(3)
C109 C110 C111 C112 -0.3(3)
C109 C110 C111 C119 179.84(16)
C110 C111 C112 C113 0.3(3)
C119 C111 C112 C113 -179.93(16)
C111 C112 C113 N20 0.5(3)
C111 C112 C113 C114 -170.34(17)
C112 C113 C114 C115 -6.0(3)
N20 C113 C114 C115 -177.18(15)
C112 C113 C114 N19 171.02(15)
N20 C113 C114 N19 -0.2(2)
N19 C114 C115 C116 -0.1(2)
C113 C114 C115 C116 176.70(18)
C114 C115 C116 C117 -0.7(3)
C114 C115 C116 C120 178.46(17)
C115 C116 C117 C118 0.9(3)
C120 C116 C117 C118 -178.23(17)
C116 C117 C118 N19 -0.3(3)
N21 C121 C122 C123 0.7(3)
C121 C122 C123 C124 -0.2(3)
C121 C122 C123 C131 176.91(17)
C122 C123 C124 C125 -0.4(3)
C131 C123 C124 C125 -177.47(17)
C123 C124 C125 N21 0.5(3)
C123 C124 C125 C126 -178.52(18)
N21 C125 C126 C127 -179.62(17)
C124 C125 C126 C127 -0.6(3)
N21 C125 C126 N22 -4.7(2)
C124 C125 C126 N22 174.37(17)
N22 C126 C127 C128 -0.4(3)
C125 C126 C127 C128 174.27(19)
C126 C127 C128 C129 0.3(3)
C126 C127 C128 C132 174.89(18)
C127 C128 C129 C130 -0.1(3)
C132 C128 C129 C130 -174.66(18)
C128 C129 C130 N22 0.0(3)
N23 C133 C134 C135 -1.2(3)
C133 C134 C135 C136 0.6(3)
C133 C134 C135 C143 172.7(2)
C134 C135 C136 C137 0.3(3)
C143 C135 C136 C137 -171.7(2)
C135 C136 C137 N23 -0.5(3)
C135 C136 C137 C138 175.8(2)
N23 C137 C138 C139 -175.14(16)
C136 C137 C138 C139 8.2(3)
N23 C137 C138 N24 9.5(2)
C136 C137 C138 N24 -167.11(18)
N24 C138 C139 C140 -0.9(3)
C137 C138 C139 C140 -176.09(19)
C138 C139 C140 C141 0.7(3)
C138 C139 C140 C144 172.01(18)
C139 C140 C141 C142 -0.8(3)
C144 C140 C141 C142 -172.21(17)
C140 C141 C142 N24 1.2(3)
O21 C146 C147 C152 -178.05(16)
C145 C146 C147 C152 2.4(3)
O21 C146 C147 C148 5.4(3)
C145 C146 C147 C148 -174.14(16)
C152 C147 C148 O22 173.15(17)
C146 C147 C148 O22 -10.1(3)
C152 C147 C148 C149 -12.1(3)
C146 C147 C148 C149 164.57(17)
C146 C147 C152 C151 114.0(3)
C148 C147 C152 C151 -69.5(3)
C146 C147 C152 C153 -83.3(3)
C148 C147 C152 C153 93.3(3)
N25 C151 C152 C147 171.7(2)
C150 C151 C152 C147 -7.1(3)
N25 C151 C152 C153 4.80(19)
C150 C151 C152 C153 -174.00(15)
C147 C152 C153 N26 -171.14(18)
C151 C152 C153 N26 -2.98(18)
C147 C152 C153 C154 11.9(3)
C151 C152 C153 C154 -179.92(17)
N27 C156 C157 C158 -1.62(19)
C155 C156 C157 C158 176.63(18)
N27 C156 C157 C162 -176.84(17)
C155 C156 C157 C162 1.4(3)
C156 C157 C158 N28 3.8(2)
C162 C157 C158 N28 179.50(15)
C156 C157 C158 C159 -178.78(17)
C162 C157 C158 C159 -3.1(3)
O2 C161 C162 C163 -15.6(3)
C160 C161 C162 C163 167.16(17)
O2 C161 C162 C157 171.26(15)
C160 C161 C162 C157 -6.0(2)
C156 C157 C162 C163 -65.5(3)
C158 C157 C162 C163 120.3(2)
C156 C157 C162 C161 107.7(2)
C158 C157 C162 C161 -66.5(2)
C161 C162 C163 O1 10.8(3)
C157 C162 C163 O1 -176.16(15)
C161 C162 C163 C164 -166.26(17)
C157 C162 C163 C164 6.7(3)
C165 C166 C167 C168 -165.73(18)
O3 C166 C167 C168 15.0(3)
C165 C166 C167 C172 12.8(3)
O3 C166 C167 C172 -166.46(14)
C166 C167 C168 O4 -12.0(3)
C172 C167 C168 O4 169.59(17)
C166 C167 C168 C169 163.86(17)
C172 C167 C168 C169 -14.6(3)
N30 C171 C172 C173 1.8(2)
C170 C171 C172 C173 172.47(19)
N30 C171 C172 C167 -172.48(15)
C170 C171 C172 C167 -1.8(3)
C168 C167 C172 C171 -100.2(3)
C166 C167 C172 C171 81.3(2)
C168 C167 C172 C173 87.0(3)
C166 C167 C172 C173 -91.5(3)
C171 C172 C173 N29 -0.1(2)
C167 C172 C173 N29 173.62(17)
C171 C172 C173 C174 -178.68(18)
C167 C172 C173 C174 -4.9(3)
N31 C176 C177 C178 1.29(19)
C175 C176 C177 C178 174.11(17)
N31 C176 C177 C182 177.39(16)
C175 C176 C177 C182 -9.8(3)
C176 C177 C178 N32 -0.40(19)
C182 C177 C178 N32 -176.29(17)
C176 C177 C178 C179 -173.15(17)
C182 C177 C178 C179 11.0(3)
O7 C181 C182 C183 -8.4(3)
C180 C181 C182 C183 170.42(17)
O7 C181 C182 C177 179.17(17)
C180 C181 C182 C177 -2.0(3)
C178 C177 C182 C181 -91.6(3)
C176 C177 C182 C181 93.2(2)
C178 C177 C182 C183 96.0(3)
C176 C177 C182 C183 -79.2(2)
C181 C182 C183 O8 8.0(3)
C177 C182 C183 O8 -179.45(16)
C181 C182 C183 C184 -161.61(18)
C177 C182 C183 C184 11.0(3)
O12 C186 C187 C192 174.48(16)
C185 C186 C187 C192 -15.3(3)
O12 C186 C187 C188 -11.3(3)
C185 C186 C187 C188 158.85(17)
C186 C187 C188 O11 17.4(3)
C192 C187 C188 O11 -168.22(18)
C186 C187 C188 C189 -168.13(17)
C192 C187 C188 C189 6.2(3)
N33 C191 C192 C193 2.63(19)
C190 C191 C192 C193 179.24(17)
N33 C191 C192 C187 170.45(17)
C190 C191 C192 C187 -12.9(3)
C186 C187 C192 C193 -114.0(2)
C188 C187 C192 C193 72.0(3)
C186 C187 C192 C191 81.2(3)
C188 C187 C192 C191 -92.8(2)
C191 C192 C193 N34 1.8(2)
C187 C192 C193 N34 -166.23(17)
C191 C192 C193 C194 169.59(17)
C187 C192 C193 C194 1.6(3)
N36 C196 C197 C198 -15.3(2)
C195 C196 C197 C198 -168.50(17)
N36 C196 C197 C202 173.34(14)
C195 C196 C197 C202 20.1(3)
C196 C197 C198 N35 7.50(19)
C202 C197 C198 N35 179.47(13)
C196 C197 C198 C199 -178.84(17)
C202 C197 C198 C199 -6.9(3)
O13 C201 C202 C203 15.5(3)
C200 C201 C202 C203 -159.29(16)
O13 C201 C202 C197 -168.92(16)
C200 C201 C202 C197 16.3(2)
C196 C197 C202 C201 -120.04(19)
C198 C197 C202 C201 70.85(18)
C196 C197 C202 C203 55.5(2)
C198 C197 C202 C203 -113.58(16)
C201 C202 C203 O14 -23.7(3)
C197 C202 C203 O14 160.89(16)
C201 C202 C203 C204 156.30(18)
C197 C202 C203 C204 -19.1(3)
O18 C206 C207 C208 15.4(3)
C205 C206 C207 C208 -167.80(17)
O18 C206 C207 C212 -171.53(19)
C205 C206 C207 C212 5.2(3)
C206 C207 C208 O17 -15.0(3)
C212 C207 C208 O17 171.33(19)
C206 C207 C208 C209 174.26(18)
C212 C207 C208 C209 0.6(3)
N46 C211 C212 C213 8.8(2)
C210 C211 C212 C213 -174.97(18)
N46 C211 C212 C207 -167.36(17)
C210 C211 C212 C207 8.9(3)
C206 C207 C212 C211 97.0(2)
C208 C207 C212 C211 -90.0(2)
C206 C207 C212 C213 -78.2(3)
C208 C207 C212 C213 94.8(2)
C211 C212 C213 N45 -6.4(2)
C207 C212 C213 N45 169.31(19)
C211 C212 C213 C214 174.72(17)
C207 C212 C213 C214 -9.6(3)
N48 C216 C217 C218 -6.7(2)
C215 C216 C217 C218 178.27(18)
N48 C216 C217 C222 -178.96(17)
C215 C216 C217 C222 6.0(3)
C216 C217 C218 N47 1.9(2)
C222 C217 C218 N47 171.9(2)
C216 C217 C218 C219 -172.43(18)
C222 C217 C218 C219 -2.4(4)
O20 C221 C222 C223 12.0(3)
C220 C221 C222 C223 -167.94(19)
O20 C221 C222 C217 -173.21(17)
C220 C221 C222 C217 6.9(3)
C218 C217 C222 C223 87.1(3)
C216 C217 C222 C223 -104.4(2)
C218 C217 C222 C221 -88.0(3)
C216 C217 C222 C221 80.5(2)
C221 C222 C223 O19 -10.8(3)
C217 C222 C223 O19 174.46(18)
C221 C222 C223 C224 166.03(19)
C217 C222 C223 C224 -8.7(3)
O9 C226 C227 C228 -12.9(3)
C225 C226 C227 C228 176.42(16)
O9 C226 C227 C232 165.20(19)
C225 C226 C227 C232 -5.5(3)
C226 C227 C228 O10 6.6(3)
C232 C227 C228 O10 -171.51(17)
C226 C227 C228 C229 -165.52(18)
C232 C227 C228 C229 16.3(3)
N39 C231 C232 C233 -1.2(2)
C230 C231 C232 C233 -178.80(19)
N39 C231 C232 C227 -172.0(2)
C230 C231 C232 C227 10.4(4)
C226 C227 C232 C231 90.2(3)
C228 C227 C232 C231 -91.7(3)
C226 C227 C232 C233 -78.4(3)
C228 C227 C232 C233 99.7(2)
C231 C232 C233 N40 1.9(2)
C227 C232 C233 N40 173.68(19)
C231 C232 C233 C234 179.64(18)
C227 C232 C233 C234 -8.6(3)
N38 C236 C237 C238 2.3(2)
C235 C236 C237 C238 -179.42(17)
N38 C236 C237 C242 179.06(17)
C235 C236 C237 C242 -2.6(3)
C236 C237 C238 N37 -5.00(19)
C242 C237 C238 N37 178.26(17)
C236 C237 C238 C239 -172.75(19)
C242 C237 C238 C239 10.5(3)
O24 C241 C242 C243 8.9(3)
C240 C241 C242 C243 -165.87(18)
O24 C241 C242 C237 -172.94(17)
C240 C241 C242 C237 12.3(3)
C238 C237 C242 C241 -102.3(2)
C236 C237 C242 C241 81.5(2)
C238 C237 C242 C243 75.9(3)
C236 C237 C242 C243 -100.2(2)
C241 C242 C243 O23 -4.5(3)
C237 C242 C243 O23 177.32(18)
C241 C242 C243 C244 177.09(18)
C237 C242 C243 C244 -1.1(3)
O15 C246 C247 C248 -12.3(3)
C245 C246 C247 C248 169.86(17)
O15 C246 C247 C252 173.08(18)
C245 C246 C247 C252 -4.7(3)
C246 C247 C248 O16 16.0(3)
C252 C247 C248 O16 -169.42(17)
C246 C247 C248 C249 -166.86(17)
C252 C247 C248 C249 7.8(3)
N41 C251 C252 C253 3.0(2)
C250 C251 C252 C253 -179.93(18)
N41 C251 C252 C247 172.25(17)
C250 C251 C252 C247 -10.7(3)
C246 C247 C252 C251 -78.6(3)
C248 C247 C252 C251 106.8(2)
C246 C247 C252 C253 87.7(3)
C248 C247 C252 C253 -86.9(3)
C251 C252 C253 N42 -0.2(2)
C247 C252 C253 N42 -168.42(19)
C251 C252 C253 C254 175.12(19)
C247 C252 C253 C254 6.9(3)
O5 C256 C257 C258 13.4(3)
C255 C256 C257 C258 -171.91(16)
O5 C256 C257 C262 -177.97(17)
C255 C256 C257 C262 -3.3(3)
C256 C257 C258 O6 -11.2(3)
C262 C257 C258 O6 -179.75(17)
C256 C257 C258 C259 163.33(17)
C262 C257 C258 C259 -5.2(3)
N43 C261 C262 C263 -13.4(2)
C260 C261 C262 C263 178.45(18)
N43 C261 C262 C257 171.34(17)
C260 C261 C262 C257 3.2(3)
C256 C257 C262 C261 86.6(2)
C258 C257 C262 C261 -104.8(2)
C256 C257 C262 C263 -87.6(2)
C258 C257 C262 C263 81.0(2)
C261 C262 C263 N44 10.9(2)
C257 C262 C263 N44 -174.13(17)
C261 C262 C263 C264 -173.5(2)
C257 C262 C263 C264 1.5(3)
C4 C5 N1 C1 0.6(3)
C6 C5 N1 C1 178.29(15)
C4 C5 N1 Pd1 -168.39(16)
C6 C5 N1 Pd1 9.3(2)
C2 C1 N1 C5 1.1(2)
C2 C1 N1 Pd1 168.92(12)
C9 C10 N2 C6 -2.4(2)
C9 C10 N2 Pd1 173.53(12)
C7 C6 N2 C10 2.3(2)
C5 C6 N2 C10 -174.26(18)
C7 C6 N2 Pd1 -174.37(16)
C5 C6 N2 Pd1 9.1(2)
C16 C17 N3 C13 2.2(2)
C18 C17 N3 C13 -175.75(13)
C16 C17 N3 Pd2 -174.03(13)
C18 C17 N3 Pd2 8.04(16)
C14 C13 N3 C17 -1.7(2)
C14 C13 N3 Pd2 174.12(12)
C21 C22 N4 C18 1.8(2)
C21 C22 N4 Pd2 -179.30(11)
C19 C18 N4 C22 -1.5(2)
C17 C18 N4 C22 174.72(14)
C19 C18 N4 Pd2 179.48(13)
C17 C18 N4 Pd2 -4.27(17)
C28 C29 N5 C25 -6.8(2)
C30 C29 N5 C25 177.24(14)
C28 C29 N5 Pd3 175.02(14)
C30 C29 N5 Pd3 -0.99(17)
C26 C25 N5 C29 4.8(2)
C26 C25 N5 Pd3 -177.12(12)
C31 C30 N6 C34 3.8(2)
C29 C30 N6 C34 -172.37(13)
C31 C30 N6 Pd3 -179.98(13)
C29 C30 N6 Pd3 3.82(16)
C33 C34 N6 C30 -0.9(2)
C33 C34 N6 Pd3 -176.71(11)
C40 C41 N7 C37 1.3(2)
C42 C41 N7 C37 -174.59(14)
C40 C41 N7 Pd4 -178.76(13)
C42 C41 N7 Pd4 5.33(17)
C38 C37 N7 C41 -1.9(2)
C38 C37 N7 Pd4 178.23(13)
C45 C46 N8 C42 -0.6(2)
C45 C46 N8 Pd4 -175.85(13)
C43 C42 N8 C46 -1.9(2)
C41 C42 N8 C46 176.68(14)
C43 C42 N8 Pd4 173.94(15)
C41 C42 N8 Pd4 -7.45(17)
C57 C58 N9 C54 -1.0(3)
C57 C58 N9 Pd5 -176.35(13)
C55 C54 N9 C58 2.4(3)
C53 C54 N9 C58 -175.17(16)
C55 C54 N9 Pd5 178.27(15)
C53 C54 N9 Pd5 0.7(2)
C52 C53 N10 C49 -0.6(2)
C54 C53 N10 C49 179.14(15)
C52 C53 N10 Pd5 172.60(12)
C54 C53 N10 Pd5 -7.63(17)
C50 C49 N10 C53 1.3(2)
C50 C49 N10 Pd5 -171.06(12)
C62 C61 N11 C65 0.3(2)
C62 C61 N11 Pd6 -179.30(12)
C64 C65 N11 C61 -0.8(2)
C66 C65 N11 C61 177.76(15)
C64 C65 N11 Pd6 178.79(14)
C66 C65 N11 Pd6 -2.61(17)
C69 C70 N12 C66 -0.1(2)
C69 C70 N12 Pd6 -173.15(12)
C67 C66 N12 C70 -0.2(2)
C65 C66 N12 C70 -174.90(14)
C67 C66 N12 Pd6 173.64(15)
C65 C66 N12 Pd6 -1.08(18)
C79 C78 N13 C82 0.0(2)
C77 C78 N13 C82 -173.73(15)
C79 C78 N13 Pd7 175.26(14)
C77 C78 N13 Pd7 1.51(18)
C81 C82 N13 C78 -0.1(2)
C81 C82 N13 Pd7 -175.06(12)
C76 C77 N14 C73 1.0(3)
C78 C77 N14 C73 -179.01(18)
C76 C77 N14 Pd7 173.62(16)
C78 C77 N14 Pd7 -6.4(2)
C74 C73 N14 C77 -1.2(3)
C74 C73 N14 Pd7 -172.50(14)
C91 C90 N15 C94 0.4(2)
C89 C90 N15 C94 172.89(14)
C91 C90 N15 Pd8 -179.31(16)
C89 C90 N15 Pd8 -6.81(17)
C93 C94 N15 C90 0.4(2)
C93 C94 N15 Pd8 -179.94(13)
C86 C85 N16 C89 -0.8(2)
C86 C85 N16 Pd8 177.71(13)
C88 C89 N16 C85 1.1(2)
C90 C89 N16 C85 174.40(14)
C88 C89 N16 Pd8 -177.56(13)
C90 C89 N16 Pd8 -4.21(17)
C105 C106 N17 C102 -1.7(2)
C105 C106 N17 Pd9 171.10(13)
C103 C102 N17 C106 1.6(2)
C101 C102 N17 C106 -176.08(14)
C103 C102 N17 Pd9 -172.42(15)
C101 C102 N17 Pd9 9.92(17)
C100 C101 N18 C97 -1.02(18)
C102 C101 N18 C97 -179.71(11)
C100 C101 N18 Pd9 -171.82(10)
C102 C101 N18 Pd9 9.48(18)
C98 C97 N18 C101 1.3(2)
C98 C97 N18 Pd9 170.97(13)
C117 C118 N19 C114 -0.5(2)
C117 C118 N19 Pd10 176.97(13)
C115 C114 N19 C118 0.7(2)
C113 C114 N19 C118 -176.55(13)
C115 C114 N19 Pd10 -176.89(12)
C113 C114 N19 Pd10 5.84(16)
C110 C109 N20 C113 1.0(2)
C110 C109 N20 Pd10 176.42(11)
C112 C113 N20 C109 -1.1(2)
C114 C113 N20 C109 170.50(13)
C112 C113 N20 Pd10 -177.01(13)
C114 C113 N20 Pd10 -5.43(16)
C124 C125 N21 C121 0.0(2)
C126 C125 N21 C121 179.13(14)
C124 C125 N21 Pd11 -179.07(13)
C126 C125 N21 Pd11 0.03(17)
C122 C121 N21 C125 -0.6(2)
C122 C121 N21 Pd11 178.45(12)
C127 C126 N22 C130 0.3(2)
C125 C126 N22 C130 -174.89(14)
C127 C126 N22 Pd11 -177.61(14)
C125 C126 N22 Pd11 7.16(17)
C129 C130 N22 C126 -0.1(2)
C129 C130 N22 Pd11 177.61(13)
C136 C137 N23 C133 -0.1(2)
C138 C137 N23 C133 -176.98(15)
C136 C137 N23 Pd12 165.71(15)
C138 C137 N23 Pd12 -11.14(18)
C134 C133 N23 C137 1.0(2)
C134 C133 N23 Pd12 -163.53(14)
C141 C142 N24 C138 -1.4(2)
C141 C142 N24 Pd12 178.45(12)
C139 C138 N24 C142 1.3(2)
C137 C138 N24 C142 176.68(15)
C139 C138 N24 Pd12 -178.62(14)
C137 C138 N24 Pd12 -3.21(19)
C152 C151 N25 N26 -5.16(18)
C150 C151 N25 N26 173.38(17)
C152 C151 N25 Pd1 -167.43(10)
C150 C151 N25 Pd1 11.1(3)
C152 C153 N26 N25 0.68(16)
C154 C153 N26 N25 177.33(15)
C152 C153 N26 Pd2 169.99(9)
C154 C153 N26 Pd2 -13.4(2)
C151 N25 N26 C153 2.7(2)
Pd1 N25 N26 C153 167.54(9)
C151 N25 N26 Pd2 -167.86(10)
Pd1 N25 N26 Pd2 -3.07(18)
C157 C156 N27 N28 -0.81(16)
C155 C156 N27 N28 -179.18(14)
C157 C156 N27 Pd1 163.24(10)
C155 C156 N27 Pd1 -15.1(2)
C157 C158 N28 N27 -4.44(16)
C159 C158 N28 N27 178.20(15)
C157 C158 N28 Pd2 -161.94(10)
C159 C158 N28 Pd2 20.7(2)
C156 N27 N28 C158 3.29(17)
Pd1 N27 N28 C158 -163.46(9)
C156 N27 N28 Pd2 164.58(9)
Pd1 N27 N28 Pd2 -2.17(17)
C172 C173 N29 N30 -1.57(16)
C174 C173 N29 N30 177.02(14)
C172 C173 N29 Pd3 -161.86(11)
C174 C173 N29 Pd3 16.7(2)
C172 C171 N30 N29 -2.83(16)
C170 C171 N30 N29 -174.54(13)
C172 C171 N30 Pd4 168.67(10)
C170 C171 N30 Pd4 -3.0(2)
C173 N29 N30 C171 2.68(17)
Pd3 N29 N30 C171 166.66(9)
C173 N29 N30 Pd4 -170.12(9)
Pd3 N29 N30 Pd4 -6.14(18)
C177 C176 N31 N32 -1.67(14)
C175 C176 N31 N32 -174.40(15)
C177 C176 N31 Pd3 178.42(10)
C175 C176 N31 Pd3 5.7(2)
C176 N31 N32 C178 1.53(18)
Pd3 N31 N32 C178 -178.54(9)
C176 N31 N32 Pd4 168.84(9)
Pd3 N31 N32 Pd4 -11.23(17)
C177 C178 N32 N31 -0.63(16)
C179 C178 N32 N31 172.02(14)
C177 C178 N32 Pd4 -165.64(9)
C179 C178 N32 Pd4 7.0(2)
C192 C191 N33 N34 -5.66(16)
C190 C191 N33 N34 177.69(14)
C192 C191 N33 Pd5 -159.27(10)
C190 C191 N33 Pd5 24.1(2)
C192 C193 N34 N33 -5.05(17)
C194 C193 N34 N33 -172.42(16)
C192 C193 N34 Pd6 178.16(10)
C194 C193 N34 Pd6 10.8(2)
C191 N33 N34 C193 6.85(17)
Pd5 N33 N34 C193 165.83(9)
C191 N33 N34 Pd6 -175.80(9)
Pd5 N33 N34 Pd6 -16.81(16)
C197 C198 N35 N36 2.36(15)
C199 C198 N35 N36 -171.29(14)
C197 C198 N35 Pd5 173.92(10)
C199 C198 N35 Pd5 0.3(2)
C197 C196 N36 N35 18.33(18)
C195 C196 N36 N35 171.40(14)
C197 C196 N36 Pd6 -160.77(11)
C195 C196 N36 Pd6 -7.7(2)
C198 N35 N36 C196 -11.81(16)
Pd5 N35 N36 C196 175.64(9)
C198 N35 N36 Pd6 167.52(9)
Pd5 N35 N36 Pd6 -5.03(18)
C237 C238 N37 N38 6.05(19)
C239 C238 N37 N38 175.71(15)
C237 C238 N37 Pd9 177.58(14)
C239 C238 N37 Pd9 -12.8(3)
C237 C236 N38 N37 1.5(2)
C235 C236 N38 N37 -176.75(17)
C237 C236 N38 Pd10 169.50(13)
C235 C236 N38 Pd10 -8.7(3)
C238 N37 N38 C236 -5.0(2)
Pd9 N37 N38 C236 -178.45(12)
C238 N37 N38 Pd10 -175.03(11)
Pd9 N37 N38 Pd10 11.47(15)
C232 C231 N39 N40 0.0(2)
C230 C231 N39 N40 177.93(17)
C232 C231 N39 Pd9 156.66(17)
C230 C231 N39 Pd9 -25.5(3)
C232 C233 N40 N39 -2.1(2)
C234 C233 N40 N39 -179.69(18)
C232 C233 N40 Pd10 -171.27(14)
C234 C233 N40 Pd10 11.1(3)
C231 N39 N40 C233 1.3(2)
Pd9 N39 N40 C233 -163.11(14)
C231 N39 N40 Pd10 171.73(13)
Pd9 N39 N40 Pd10 7.35(18)
C252 C251 N41 N42 -4.5(2)
C250 C251 N41 N42 178.27(17)
C252 C251 N41 Pd11 -162.80(15)
C250 C251 N41 Pd11 20.0(3)
C252 C253 N42 N41 -2.7(2)
C254 C253 N42 N41 -178.46(17)
C252 C253 N42 Pd12 160.98(13)
C254 C253 N42 Pd12 -14.8(3)
C251 N41 N42 C253 4.3(2)
Pd11 N41 N42 C253 166.52(13)
C251 N41 N42 Pd12 -161.61(12)
Pd11 N41 N42 Pd12 0.58(18)
C262 C261 N43 N44 10.7(2)
C260 C261 N43 N44 179.88(15)
C262 C261 N43 Pd11 168.99(13)
C260 C261 N43 Pd11 -21.8(3)
C262 C263 N44 N43 -4.6(2)
C264 C263 N44 N43 179.08(16)
C262 C263 N44 Pd12 -175.51(13)
C264 C263 N44 Pd12 8.2(3)
C261 N43 N44 C263 -3.6(2)
Pd11 N43 N44 C263 -166.34(12)
C261 N43 N44 Pd12 168.89(12)
Pd11 N43 N44 Pd12 6.12(16)
C212 C213 N45 N46 1.4(2)
C214 C213 N45 N46 -179.73(18)
C212 C213 N45 Pd8 168.81(13)
C214 C213 N45 Pd8 -12.3(3)
C212 C211 N46 N45 -8.1(2)
C210 C211 N46 N45 175.09(16)
C212 C211 N46 Pd7 -166.09(13)
C210 C211 N46 Pd7 17.1(2)
C213 N45 N46 C211 4.3(2)
Pd8 N45 N46 C211 -165.08(12)
C213 N45 N46 Pd7 164.22(13)
Pd8 N45 N46 Pd7 -5.20(17)
C217 C218 N47 N48 3.1(2)
C219 C218 N47 N48 177.80(16)
C217 C218 N47 Pd8 -168.48(14)
C219 C218 N47 Pd8 6.2(3)
C217 C216 N48 N47 9.0(2)
C215 C216 N48 N47 -175.67(16)
C217 C216 N48 Pd7 165.43(13)
C215 C216 N48 Pd7 -19.2(3)
C218 N47 N48 C216 -7.4(2)
Pd8 N47 N48 C216 165.78(13)
C218 N47 N48 Pd7 -168.67(12)
Pd8 N47 N48 Pd7 4.51(17)
C162 C163 O1 Fe1 13.2(2)
C164 C163 O1 Fe1 -169.39(9)
C162 C161 O2 Fe1 -4.3(2)
C160 C161 O2 Fe1 172.97(9)
C167 C166 O3 Fe1 20.53(19)
C165 C166 O3 Fe1 -158.78(11)
O2 Fe1 O3 C166 139.33(11)
O5 Fe1 O3 C166 55.38(10)
O4 Fe1 O3 C166 -40.84(10)
O1 Fe1 O3 C166 -135.62(10)
C167 C168 O4 Fe1 -22.7(2)
C169 C168 O4 Fe1 160.95(9)
C257 C256 O5 Fe1 14.6(3)
C255 C256 O5 Fe1 -160.38(11)
C257 C258 O6 Fe1 -19.0(3)
C259 C258 O6 Fe1 166.05(11)
C182 C181 O7 Fe2 -19.1(3)
C180 C181 O7 Fe2 161.96(10)
C184 C183 O8 Fe2 -169.52(10)
C182 C183 O8 Fe2 20.5(2)
C227 C226 O9 Fe2 -18.6(3)
C225 C226 O9 Fe2 151.96(12)
C227 C228 O10 Fe2 29.9(3)
C229 C228 O10 Fe2 -157.46(13)
C187 C188 O11 Fe2 4.3(3)
C189 C188 O11 Fe2 -170.27(9)
C187 C186 O12 Fe2 -15.2(2)
C185 C186 O12 Fe2 174.05(9)
C202 C201 O13 Fe3 7.4(3)
C200 C201 O13 Fe3 -177.47(9)
C202 C203 O14 Fe3 8.9(3)
C204 C203 O14 Fe3 -171.08(13)
C247 C246 O15 Fe3 -22.5(3)
C245 C246 O15 Fe3 155.40(12)
C247 C248 O16 Fe3 17.5(3)
C249 C248 O16 Fe3 -159.77(12)
C207 C208 O17 Fe3 -13.7(3)
C209 C208 O17 Fe3 157.74(12)
C207 C206 O18 Fe3 14.0(3)
C205 C206 O18 Fe3 -162.87(12)
C222 C223 O19 Fe4 -24.2(3)
C224 C223 O19 Fe4 158.56(12)
C222 C221 O20 Fe4 20.5(3)
C220 C221 O20 Fe4 -159.57(12)
C147 C146 O21 Fe4 16.0(2)
C145 C146 O21 Fe4 -164.45(10)
C147 C148 O22 Fe4 -6.4(2)
C149 C148 O22 Fe4 178.77(9)
C242 C243 O23 Fe4 -29.4(3)
C244 C243 O23 Fe4 149.11(13)
C242 C241 O24 Fe4 19.4(3)
C240 C241 O24 Fe4 -165.28(11)
